data_7127114
loop_
_publ_author_name
'O'Connor, Helen M'
'Coletta, Marco'
'Etcheverry-Berr\'ios, Alvaro'
'Nichol, Gary S.'
'Brechin, Euan K.'
'Lusby, Paul J.'

_publ_section_title
;
 Kinetic selection of Pd<sub>4</sub>L<sub>2</sub> metallocyclic and
 Pd<sub>6</sub>L<sub>3</sub> trigonal prismatic assemblies.
;
_journal_issue 79
_journal_name_full 'Chemical communications (Cambridge, England)'
_journal_page_first 11799
_journal_page_last 11802
_journal_paper_doi 10.1039/d0cc05311b
_journal_volume 56
_journal_year 2020
_chemical_absolute_configuration ad
_chemical_formula_moiety '2(C264 H210 N12 P12 Pd6), 8(C2 F6 O6 S2)'
_chemical_formula_sum 'C552 H418 F72 N24 O72 P24 Pd12 S24'
_chemical_formula_weight 12696.60
_space_group_crystal_system orthorhombic
_space_group_IT_number 36
_space_group_name_Hall 'C 2c -2'
_space_group_name_H-M_alt 'C m c 21'
_atom_sites_solution_hydrogens geom
_atom_sites_solution_primary dual
_audit_creation_date 2020-04-07
_audit_creation_method
;
Olex2 1.3-beta
(compiled 2020.02.04 svn.rd84adfe8 for OlexSys, GUI svn.r6032)
;
_audit_update_record
;
2020-06-03 deposited with the CCDC.	2020-08-25 downloaded from the CCDC.
;
_cell_angle_alpha 90
_cell_angle_beta 90
_cell_angle_gamma 90
_cell_formula_units_Z 4
_cell_length_a 18.6651(16)
_cell_length_b 51.156(4)
_cell_length_c 74.909(6)
_cell_measurement_reflns_used 9572
_cell_measurement_temperature 100.0
_cell_measurement_theta_max 19.717
_cell_measurement_theta_min 2.200
_cell_volume 71525(10)
_computing_cell_refinement 'SAINT V8.40A (Bruker, 2019)'
_computing_data_reduction 'SAINT V8.40A (Bruker, 2019)'
_computing_molecular_graphics 'Olex2 1.3-beta (Dolomanov et al., 2009)'
_computing_publication_material 'Olex2 1.3-beta (Dolomanov et al., 2009)'
_computing_structure_refinement 'SHELXL 2018/3 (Sheldrick, 2015)'
_computing_structure_solution 'SHELXT  (Sheldrick, 2015)'
_diffrn_ambient_temperature 100.0
_diffrn_detector 'Photon counting pixel array'
_diffrn_detector_type PILATUS_2M_S_N_24_0107_Diamond
_diffrn_measured_fraction_theta_full 1.000
_diffrn_measured_fraction_theta_max 1.000
_diffrn_measurement_device 'Fixed \c 3-circle diffractometer'
_diffrn_measurement_device_type 'Fluid Film Devices'
_diffrn_measurement_method 'shutterless scans'
_diffrn_measurement_specimen_support 'MiTeGen MicroMount'
_diffrn_radiation_monochromator 'Silicon 111'
_diffrn_radiation_probe x-ray
_diffrn_radiation_type Synchrotron
_diffrn_radiation_wavelength 0.6889
_diffrn_reflns_av_R_equivalents 0.0842
_diffrn_reflns_av_unetI/netI 0.0582
_diffrn_reflns_Laue_measured_fraction_full 1.000
_diffrn_reflns_Laue_measured_fraction_max 1.000
_diffrn_reflns_limit_h_max 18
_diffrn_reflns_limit_h_min -18
_diffrn_reflns_limit_k_max 51
_diffrn_reflns_limit_k_min -51
_diffrn_reflns_limit_l_max 74
_diffrn_reflns_limit_l_min -74
_diffrn_reflns_number 319787
_diffrn_reflns_point_group_measured_fraction_full 1.000
_diffrn_reflns_point_group_measured_fraction_max 1.000
_diffrn_reflns_theta_full 20.148
_diffrn_reflns_theta_max 20.148
_diffrn_reflns_theta_min 0.772
_diffrn_source Synchrotron
_diffrn_source_type 'Undulator, I19, DLS, RAL'
_diffrn_standards_number 0
_exptl_absorpt_coefficient_mu 0.447
_exptl_absorpt_correction_T_max 0.4282
_exptl_absorpt_correction_T_min 0.3073
_exptl_absorpt_correction_type multi-scan
_exptl_absorpt_process_details
;
SADABS-2016/2 (Bruker,2016/2) was used for absorption correction.
wR2(int) was 0.1501 before and 0.0777 after correction.
The Ratio of minimum to maximum transmission is 0.7177.
The \l/2 correction factor is Not present.
;
_exptl_crystal_colour colourless
_exptl_crystal_colour_primary colourless
_exptl_crystal_density_diffrn 1.179
_exptl_crystal_description needle
_exptl_crystal_F_000 25672
_exptl_crystal_recrystallization_method
'The material was recrystallised from a mixture of acetonitrile and diethyl ether  by vapour diffusion'
_exptl_crystal_size_max 0.27
_exptl_crystal_size_mid 0.03
_exptl_crystal_size_min 0.015
_refine_diff_density_max 1.642
_refine_diff_density_min -0.983
_refine_diff_density_rms 0.073
_refine_ls_abs_structure_details
;
 Refined as an inversion twin.
;
_refine_ls_abs_structure_Flack 0.47(3)
_refine_ls_extinction_method none
_refine_ls_goodness_of_fit_ref 1.049
_refine_ls_hydrogen_treatment constr
_refine_ls_matrix_type full
_refine_ls_number_parameters 2375
_refine_ls_number_reflns 38942
_refine_ls_number_restraints 3264
_refine_ls_restrained_S_all 1.038
_refine_ls_R_factor_all 0.0775
_refine_ls_R_factor_gt 0.0623
_refine_ls_shift/su_max 0.001
_refine_ls_shift/su_mean 0.000
_refine_ls_structure_factor_coef Fsqd
_refine_ls_weighting_details 'w=1/[\s^2^(Fo^2^)+(0.1206P)^2^+64.0788P] where P=(Fo^2^+2Fc^2^)/3'
_refine_ls_weighting_scheme calc
_refine_ls_wR_factor_gt 0.1712
_refine_ls_wR_factor_ref 0.1863
_reflns_Friedel_coverage 0.980
_reflns_Friedel_fraction_full 1.000
_reflns_Friedel_fraction_max 1.000
_reflns_number_gt 30924
_reflns_number_total 38942
_reflns_threshold_expression 'I > 2\s(I)'
_cod_data_source_file d0cc05311b2.cif
_cod_data_source_block 2
_cod_depositor_comments 'Adding full bibliography for 7127112--7127114.cif.'
_cod_original_cell_volume 71526(11)
_cod_database_code 7127114
_shelx_shelxl_version_number 2018/3
_shelx_space_group_comment
;
The symmetry employed for this shelxl refinement is uniquely defined
by the following loop, which should always be used as a source of
symmetry information in preference to the above space-group names.
They are only intended as comments.
;
_shelx_estimated_absorpt_t_max 0.993
_shelx_estimated_absorpt_t_min 0.889
_olex2_refinement_description
;
1. Twinned data refinement
 Scales: 0.53(3)
 0.47(3)
2. Fixed Uiso
 At 1.2 times of:
  All C(H) groups, All C(H,H) groups
3. Restrained distances
 S551-C551 = S591-C591 = S561-C561 = S541-C541 = S641-C641 = S611-C611 = S601-
 C601 = S571-C571 = S511-C511 = S621-C621 = S501-C501 = S521-C521 = S531-C531 =
 S631-C631 = S651-C651 = S581-C581
 1.8 with sigma of 0.01
 F554-C551 = F552-C551 = F542-C541 = F541-C541 = F593-C591 = F591-C591 = F592-
 C591 = F561-C561 = F562-C561 = F563-C561 = F641-C641 = F642-C641 = F643-C641 =
 F612-C611 = F613-C611 = F611-C611 = F601-C601 = F602-C601 = F603-C601 = F573-
 C571 = F571-C571 = F572-C571 = F581-C581 = F582-C581 = F583-C581 = F653-C651 =
 F651-C651 = F652-C651 = F513-C511 = F512-C511 = F511-C511 = F632-C631 = F633-
 C631 = F631-C631 = F532-C531 = F531-C531 = F533-C531 = F523-C521 = F521-C521 =
 F522-C521 = F623-C621 = F622-C621 = F621-C621 = F501-C501 = F502-C501 = F503-
 C501
 1.33 with sigma of 0.01
 S551-O552 = S551-O553 = S551-O551 = S591-O591 = S591-O593 = S591-O592 = S541-
 O543 = S541-O542 = S541-O541 = S561-O563 = S561-O562 = S561-O561 = S641-O643 =
 S641-O642 = S611-O611 = S611-O612 = S621-O621 = S621-O623 = S621-O622 = S511-
 O512 = S511-O513 = S571-O572 = S571-O571 = S571-O573 = S601-O603 = S601-O602 =
 S601-O601 = S651-O652 = S651-O653 = S651-O651 = S581-O583 = S581-O582 = S581-
 O581 = S531-O532 = S531-O533 = S531-O531 = S631-O631 = S631-O632 = S501-O503 =
 S501-O502 = S501-O501 = S521-O522 = S521-O521
 1.43 with sigma of 0.01
 C311-C310 = C305-C304 = C329-C328 = C323-C322 = C287-C286 = C293-C292 = C88-
 C87 = C94-C93 = C124-C123 = C130-C129 = C106-C105 = C112-C111
 1.19 with sigma of 0.01
 F582-F583
 2.13 with sigma of 0.04
 F563-F562
 2.13 with sigma of 0.04
 F621-F622
 2.41 with sigma of 0.04
 O501-O502
 2.41 with sigma of 0.04
 F542-F541
 2.13 with sigma of 0.04
 O501-O503
 2.41 with sigma of 0.04
 F593-F592
 2.13 with sigma of 0.04
 F602-F601
 2.13 with sigma of 0.04
 O512-O513
 2.41 with sigma of 0.04
 F632-F633
 2.41 with sigma of 0.04
 O522-O521
 2.41 with sigma of 0.04
 O502-O503
 2.41 with sigma of 0.04
 O533-O532
 2.41 with sigma of 0.04
 F532-F533
 2.13 with sigma of 0.04
 O532-O531
 2.41 with sigma of 0.04
 F562-F561
 2.13 with sigma of 0.04
 O542-O543
 2.41 with sigma of 0.04
 F573-F571
 2.13 with sigma of 0.04
 O543-O541
 2.41 with sigma of 0.04
 F581-F582
 2.13 with sigma of 0.04
 O541-O542
 2.41 with sigma of 0.04
 F601-F603
 2.13 with sigma of 0.04
 O552-O551
 2.41 with sigma of 0.04
 F613-F612
 2.13 with sigma of 0.04
 O551-O553
 2.41 with sigma of 0.04
 F623-F621
 2.41 with sigma of 0.04
 O553-O552
 2.41 with sigma of 0.04
 F641-F642
 2.41 with sigma of 0.04
 O563-O562
 2.41 with sigma of 0.04
 O531-O533
 2.41 with sigma of 0.04
 F643-F641
 2.41 with sigma of 0.04
 O561-O563
 2.41 with sigma of 0.04
 O572-O571
 2.41 with sigma of 0.04
 O571-O573
 2.41 with sigma of 0.04
 F531-F532
 2.13 with sigma of 0.04
 O573-O572
 2.41 with sigma of 0.04
 F533-F531
 2.13 with sigma of 0.04
 O583-O582
 2.41 with sigma of 0.04
 F554-F552
 2.13 with sigma of 0.04
 O582-O581
 2.41 with sigma of 0.04
 F561-F563
 2.13 with sigma of 0.04
 O581-O583
 2.41 with sigma of 0.04
 F572-F573
 2.13 with sigma of 0.04
 O591-O593
 2.41 with sigma of 0.04
 F571-F572
 2.13 with sigma of 0.04
 O593-O592
 2.41 with sigma of 0.04
 F581-F583
 2.13 with sigma of 0.04
 O592-O591
 2.41 with sigma of 0.04
 F591-F593
 2.13 with sigma of 0.04
 O603-O601
 2.41 with sigma of 0.04
 F592-F591
 2.13 with sigma of 0.04
 O601-O602
 2.41 with sigma of 0.04
 F603-F602
 2.13 with sigma of 0.04
 O602-O603
 2.41 with sigma of 0.04
 F611-F613
 2.13 with sigma of 0.04
 O611-O612
 2.41 with sigma of 0.04
 F612-F611
 2.13 with sigma of 0.04
 O621-O622
 2.41 with sigma of 0.04
 F622-F623
 2.41 with sigma of 0.04
 O622-O623
 2.41 with sigma of 0.04
 F631-F632
 2.41 with sigma of 0.04
 O623-O621
 2.41 with sigma of 0.04
 F633-F631
 2.41 with sigma of 0.04
 O631-O632
 2.41 with sigma of 0.04
 F642-F643
 2.41 with sigma of 0.04
 O643-O642
 2.41 with sigma of 0.04
 O562-O561
 2.41 with sigma of 0.04
 F502-F501
 2.13 with sigma of 0.04
 F502-F503
 2.13 with sigma of 0.04
 F503-F501
 2.13 with sigma of 0.04
 F511-F512
 2.13 with sigma of 0.04
 F512-F513
 2.13 with sigma of 0.04
 F513-F511
 2.13 with sigma of 0.04
 F521-F523
 2.13 with sigma of 0.04
 F523-F522
 2.13 with sigma of 0.04
 F522-F521
 2.13 with sigma of 0.04
 F512-S511
 2.59 with sigma of 0.04
 F613-S611
 2.59 with sigma of 0.04
 F501-S501
 2.59 with sigma of 0.04
 F633-S631
 2.59 with sigma of 0.04
 F522-S521
 2.59 with sigma of 0.04
 F521-S521
 2.59 with sigma of 0.04
 F513-S511
 2.59 with sigma of 0.04
 F523-S521
 2.59 with sigma of 0.04
 F532-S531
 2.59 with sigma of 0.04
 S501-F503
 2.59 with sigma of 0.04
 F561-S561
 2.59 with sigma of 0.04
 F511-S511
 2.59 with sigma of 0.04
 F611-S611
 2.59 with sigma of 0.04
 F632-S631
 2.59 with sigma of 0.04
 F612-S611
 2.59 with sigma of 0.04
 F641-S641
 2.59 with sigma of 0.04
 S501-F502
 2.59 with sigma of 0.04
 F562-S561
 2.59 with sigma of 0.04
 F621-S621
 2.59 with sigma of 0.04
 F563-S561
 2.59 with sigma of 0.04
 F623-S621
 2.59 with sigma of 0.04
 F573-S571
 2.59 with sigma of 0.04
 F531-S531
 2.59 with sigma of 0.04
 F572-S571
 2.59 with sigma of 0.04
 F642-S641
 2.59 with sigma of 0.04
 F571-S571
 2.59 with sigma of 0.04
 F643-S641
 2.59 with sigma of 0.04
 F582-S581
 2.59 with sigma of 0.04
 F533-S531
 2.59 with sigma of 0.04
 F583-S581
 2.59 with sigma of 0.04
 F541-S541
 2.59 with sigma of 0.04
 F581-S581
 2.59 with sigma of 0.04
 F622-S621
 2.59 with sigma of 0.04
 S591-F593
 2.59 with sigma of 0.04
 F542-S541
 2.59 with sigma of 0.04
 S591-F591
 2.59 with sigma of 0.04
 F631-S631
 2.59 with sigma of 0.04
 S591-F592
 2.59 with sigma of 0.04
 F554-S551
 2.59 with sigma of 0.04
 F601-S601
 2.59 with sigma of 0.04
 F552-S551
 2.59 with sigma of 0.04
 F602-S601
 2.59 with sigma of 0.04
 F603-S601
 2.59 with sigma of 0.04
 P4-C30 \\sim P3-C28
 with sigma of 0.02
 C30-C29 \\sim C29-C28
 with sigma of 0.02
 C57-C56 \\sim C56-C55
 with sigma of 0.02
 C3-C2 \\sim C2-C1
 with sigma of 0.02
4. Rigid body (RIGU) restrains
 S631, C631, F631, F633, F632, O631, O632
 with sigma for 1-2 distances of 0.004 and sigma for 1-3 distances of 0.004
 S551, C551, F554, F552, O552, O553, O551
 with sigma for 1-2 distances of 0.004 and sigma for 1-3 distances of 0.004
 S511, C511, F513, F512, F511, O512, O513
 with sigma for 1-2 distances of 0.004 and sigma for 1-3 distances of 0.004
 S591, C591, F592, F591, F593, O593, O591, O592
 with sigma for 1-2 distances of 0.004 and sigma for 1-3 distances of 0.004
 S531, C531, F532, F531, F533, O533, O532, O531
 with sigma for 1-2 distances of 0.004 and sigma for 1-3 distances of 0.004
 S571, C571, F573, F571, F572, O572, O573, O571
 with sigma for 1-2 distances of 0.004 and sigma for 1-3 distances of 0.004
 S611, C611, F612, F611, F613, O612, O611
 with sigma for 1-2 distances of 0.004 and sigma for 1-3 distances of 0.004
 S501, O501, O503, O502, C501, F503, F502, F501
 with sigma for 1-2 distances of 0.004 and sigma for 1-3 distances of 0.004
 S521, C521, F522, F523, F521, O521, O522
 with sigma for 1-2 distances of 0.004 and sigma for 1-3 distances of 0.004
 S541, C541, F542, F541, O541, O542, O543
 with sigma for 1-2 distances of 0.004 and sigma for 1-3 distances of 0.004
 S561, C561, F562, F563, F561, O563, O562, O561
 with sigma for 1-2 distances of 0.004 and sigma for 1-3 distances of 0.004
 S581, C581, F581, F583, F582, O583, O581, O582
 with sigma for 1-2 distances of 0.004 and sigma for 1-3 distances of 0.004
 S601, C601, F602, F601, F603, O602, O603, O601
 with sigma for 1-2 distances of 0.004 and sigma for 1-3 distances of 0.004
 S621, C621, F623, F621, F622, O622, O623, O621
 with sigma for 1-2 distances of 0.004 and sigma for 1-3 distances of 0.004
 S641, C641, F642, F641, F643, O642, O643
 with sigma for 1-2 distances of 0.004 and sigma for 1-3 distances of 0.004
 Pd1, P1, P2, N1, N3, C1, C4, C10, C3, C16, C22, C82, C86, C100, C104, C2, C5,
 C9, C11, C15, C21, C17, C23, C27, C83, C85, C101, C103, C6, C8, C12, C14, C20,
 C18, C24, C26, C84, C87, C102, C105, C7, C13, C19, C25, C88, C106, C89, C107,
 C90, C91, C108, C109, C92, C93, C110, C111, C94, C112, C95, C113, C96, C99,
 C114, C117, C97, N2, C115, N4, C98, Pd2, C116, Pd3, P3, P4, N5, P5, P6, N6,
 C28, C31, C37, C30, C43, C49, C118, C122, C55, C58, C64, C57, C70, C76, C134,
 C135, C29, C32, C36, C42, C38, C44, C48, C54, C50, C119, C121, C56, C63, C59,
 C65, C69, C71, C75, C77, C81, C133, C131, C33, C35, C41, C39, C45, C47, C53,
 C51, C120, C123, C62, C60, C66, C68, C72, C74, C78, C80, C132, C130, C34, C40,
 C46, C52, C124, C61, C67, C73, C79, C129, C125, C127, C126, C128
 with sigma for 1-2 distances of 0.004 and sigma for 1-3 distances of 0.004
 Pd51, P51, P52, N51, N53, C201, C204, C210, C203, C216, C222, C281, C285,
 C299, C303, C202, C209, C205, C215, C211, C221, C217, C223, C227, C282, C284,
 C300, C302, C208, C206, C214, C212, C220, C218, C224, C226, C283, C286, C301,
 C304, C207, C213, C219, C225, C287, C305, C288, C306, C289, C290, C307, C308,
 C291, C292, C309, C310, C293, C311, C294, C312, C295, C298, C313, C316, C296,
 N52, C314, N54, C297, Pd52, C315, Pd53, P53, P54, N55, P55, P56, N56, C228,
 C231, C237, C230, C243, C248, C317, C321, C254, C257, C263, C256, C269, C275,
 C333, C334, C229, C232, C236, C242, C238, C244, C196, C253, C249, C318, C320,
 C255, C258, C262, C264, C268, C274, C270, C280, C276, C332, C330, C233, C235,
 C241, C239, C245, C247, C252, C250, C319, C322, C259, C261, C265, C267, C273,
 C271, C279, C277, C331, C329, C234, C240, C246, C251, C323, C260, C266, C272,
 C278, C328, C324, C326, C325, C327
 with sigma for 1-2 distances of 0.004 and sigma for 1-3 distances of 0.004
5. Others
 Fixed Sof: F501(0.5) F502(0.5) F503(0.5) O501(0.5) O502(0.5) O503(0.5)
 F511(0.5) F512(0.5) F513(0.5) F521(0.5) F523(0.5) F531(0.5) F532(0.5)
 F533(0.5) O531(0.5) O532(0.5) O533(0.5) O541(0.5) O543(0.5) O552(0.5)
 O553(0.5) S561(0.5) F561(0.5) F562(0.5) F563(0.5) O562(0.5) O563(0.5)
 F571(0.5) F572(0.5) F573(0.5) O571(0.5) O572(0.5) O573(0.5) F581(0.5)
 F582(0.5) F583(0.5) O582(0.5) O583(0.5) C581(0.5) F591(0.5) F593(0.5)
 O591(0.5) O593(0.5) F601(0.5) F602(0.5) O601(0.5) O602(0.5) F612(0.5)
 F613(0.5) F621(0.5) F622(0.5) F623(0.5) O622(0.5) O623(0.5) C621(0.5)
 F631(0.5) F632(0.5) F641(0.5) F643(0.5) F651(0.5) F652(0.5) F653(0.5)
 O653(0.5) C651(0.5)
 Fixed Uiso: C651(0.05)
6.a Everything fixed:
 S501, F501, F502, F503, O501, O502, O503, C501, S511, F511, F512, F513, O512,
 O513, C511, S521, F521, F522, F523, O521, O522, C521, S531, F531, F532, F533,
 O531, O532, O533, C531, S541, F541, F542, O541, O542, O543, C541, S551, F552,
 F554, O551, O552, O553, C551, S561, F561, F562, F563, O561, O562, O563, C561,
 S571, F571, F572, F573, O571, O572, O573, C571, S581, F581, F582, F583, O581,
 O582, O583, C581, S591, F591, F592, F593, O591, O592, O593, C591, S601, F601,
 F602, F603, O601, O602, O603, C601, S611, F611, F612, F613, O611, O612, C611,
 S621, F621, F622, F623, O621, O622, O623, C621, S631, F631, F632, F633, O631,
 O632, C631, S641, F641, F642, F643, O642, O643, C641, S651, F651, F652, F653,
 O651, O652, O653, C651
6.b Secondary CH2 refined with riding coordinates:
 C1(H1A,H1B), C2(H2A,H2B), C3(H3A,H3B), C28(H28A,H28B), C29(H29A,H29B),
 C30(H30A,H30B), C55(H55A,H55B), C56(H56A,H56B), C57(H57A,H57B), C201(H20A,
 H20B), C202(H20C,H20D), C203(H20E,H20F), C228(H22A,H22B), C229(H22C,H22D),
 C230(H23A,H23B), C254(H25A,H25B), C255(H25C,H25D), C256(H25E,H25F)
6.c Aromatic/amide H refined with riding coordinates:
 C5(H5), C6(H6), C7(H7), C8(H8), C9(H9), C11(H11), C12(H12), C13(H13),
 C14(H14), C15(H15), C21(H21), C20(H20), C19(H19), C18(H18), C17(H17), C23(H23),
  C24(H24), C25(H25), C26(H26), C27(H27), C32(H32), C33(H33), C34(H34),
 C35(H35), C36(H36), C42(H42), C41(H41), C40(H40), C39(H39), C38(H38), C44(H44),
  C45(H45), C46(H46), C47(H47), C48(H48), C54(H54), C53(H53), C52(H52),
 C51(H51), C50(H50), C63(H63), C62(H62), C61(H61), C60(H60), C59(H59), C65(H65),
  C66(H66), C67(H67), C68(H68), C69(H69), C71(H71), C72(H72), C73(H73),
 C74(H74), C75(H75), C77(H77), C78(H78), C79(H79), C80(H80), C81(H81), C82(H82),
  C84(H84), C85(H85), C86(H86), C90(H90), C92(H92), C96(H96), C97(H97),
 C98(H98), C99(H99), C100(H100), C101(H101), C102(H102), C104(H104), C108(H108),
  C110(H110), C114(H114), C115(H115), C116(H116), C117(H117), C118(H118),
 C119(H119), C120(H120), C122(H122), C126(H126), C128(H128), C132(H132),
 C133(H133), C134(H134), C135(H135), C209(H209), C208(H208), C207(H207),
 C206(H206), C205(H205), C215(H215), C214(H214), C213(H213), C212(H212),
 C221(H221), C220(H220), C219(H219), C218(H218), C217(H217), C223(H223),
 C224(H224), C225(H225), C226(H226), C227(H227), C232(H232), C233(H233),
 C234(H234), C235(H235), C236(H236), C242(H242), C241(H241), C240(H240),
 C239(H239), C238(H238), C244(H244), C245(H245), C246(H246), C247(H247),
 C196(H196), C253(H253), C252(H252), C251(H251), C250(H250), C249(H249),
 C258(H258), C259(H259), C260(H260), C261(H261), C262(H262), C264(H264),
 C265(H265), C266(H266), C267(H267), C268(H268), C274(H274), C273(H273),
 C272(H272), C271(H271), C270(H270), C280(H280), C279(H279), C278(H278),
 C277(H277), C276(H276), C281(H281), C282(H282), C283(H283), C285(H285),
 C289(H289), C291(H291), C295(H295), C296(H296), C297(H297), C298(H298),
 C299(H299), C300(H300), C301(H301), C303(H303), C307(H307), C309(H309),
 C313(H313), C314(H314), C315(H315), C316(H316), C317(H317), C318(H318),
 C319(H319), C321(H321), C325(H325), C327(H327), C331(H331), C332(H332),
 C333(H333), C334(H334)
6.d Fitted hexagon refined as free rotating group:
 C4(C5,C6,C7,C8,C9), C10(C11,C12,C13,C14,C15), C16(C21,C20,C19,C18,C17),
 C22(C23,C24,C25,C26,C27), C31(C32,C33,C34,C35,C36), C37(C42,C41,C40,C39,C38),
 C43(C44,C45,C46,C47,C48), C49(C54,C53,C52,C51,C50), C58(C63,C62,C61,C60,C59),
 C64(C65,C66,C67,C68,C69), C70(C71,C72,C73,C74,C75), C76(C77,C78,C79,C80,C81),
 C204(C209,C208,C207,C206,C205), C210(C215,C214,C213,C212,C211), C216(C221,C220,
 C219,C218,C217), C222(C223,C224,C225,C226,C227), C231(C232,C233,C234,C235,
 C236), C237(C242,C241,C240,C239,C238), C243(C244,C245,C246,C247,C196),
 C248(C253,C252,C251,C250,C249), C257(C258,C259,C260,C261,C262), C263(C264,C265,
 C266,C267,C268), C269(C274,C273,C272,C271,C270), C275(C280,C279,C278,C277,C276)
;
_smtbx_masks_void_probe_radius 1.2
_smtbx_masks_void_truncation_radius 1.2
_olex2_diffrn_ambient_temperature_device 'Oxford Cryosystems Cryostream 800'
_olex2_exptl_crystal_mounting_method 'The crystal was mounted on a MITIGEN holder in perfluoroether oil'
_olex2_submission_original_sample_id HOC1356Et2O
_olex2_submission_special_instructions 'No special instructions were received'

loop_
_space_group_symop_operation_xyz
'x, y, z'
'-x, -y, z+1/2'
'-x, y, z'
'x, -y, z+1/2'
'x+1/2, y+1/2, z'
'-x+1/2, -y+1/2, z+1/2'
'-x+1/2, y+1/2, z'
'x+1/2, -y+1/2, z+1/2'

loop_
_atom_site_label
_atom_site_type_symbol
_atom_site_fract_x
_atom_site_fract_y
_atom_site_fract_z
_atom_site_U_iso_or_equiv
_atom_site_adp_type
_atom_site_occupancy
_atom_site_site_symmetry_order
_atom_site_calc_flag
_atom_site_refinement_flags_posn
_atom_site_refinement_flags_adp
_atom_site_refinement_flags_occupancy
_atom_site_disorder_assembly
_atom_site_disorder_group
Pd1 Pd 0.76536(6) 0.52157(2) 0.29865(2) 0.0674(3) Uani 1 1 d . . . . .
Pd2 Pd 0.75852(6) 0.46482(2) 0.49101(2) 0.0699(3) Uani 1 1 d . . . . .
Pd3 Pd 0.76732(6) 0.25162(2) 0.36065(2) 0.0612(3) Uani 1 1 d . . . . .
P1 P 0.8035(2) 0.51468(7) 0.26978(6) 0.0718(10) Uani 1 1 d . . . . .
P2 P 0.8089(2) 0.56272(7) 0.29739(5) 0.0751(10) Uani 1 1 d . . . . .
P3 P 0.8030(2) 0.50275(7) 0.50220(5) 0.0779(11) Uani 1 1 d D . . . .
P4 P 0.7964(2) 0.44228(7) 0.51522(5) 0.0789(11) Uani 1 1 d D . . . .
P5 P 0.8071(2) 0.22060(7) 0.37982(5) 0.0724(10) Uani 1 1 d . . . . .
P6 P 0.8138(2) 0.22880(7) 0.33739(5) 0.0714(10) Uani 1 1 d . . . . .
N1 N 0.7327(6) 0.5257(2) 0.32490(16) 0.070(3) Uani 1 1 d . . . . .
N2 N 0.7314(7) 0.4833(3) 0.46727(16) 0.083(3) Uani 1 1 d . . . . .
N3 N 0.7297(7) 0.4825(2) 0.30084(15) 0.073(3) Uani 1 1 d . . . . .
N4 N 0.7375(6) 0.2814(2) 0.34411(15) 0.064(3) Uani 1 1 d . . . . .
N5 N 0.7230(7) 0.4316(3) 0.47850(19) 0.096(4) Uani 1 1 d . . . . .
N6 N 0.7302(6) 0.2760(2) 0.38076(15) 0.068(3) Uani 1 1 d . . . . .
C1 C 0.8928(8) 0.5285(3) 0.2649(3) 0.109(5) Uani 1 1 d D . . . .
H1A H 0.928890 0.520476 0.272840 0.131 Uiso 1 1 calc R U . . .
H1B H 0.906131 0.524505 0.252393 0.131 Uiso 1 1 calc R U . . .
C2 C 0.8926(8) 0.5570(3) 0.2675(2) 0.102(5) Uani 1 1 d D . . . .
H2A H 0.933587 0.564661 0.260973 0.122 Uiso 1 1 calc R U . . .
H2B H 0.848079 0.564307 0.262335 0.122 Uiso 1 1 calc R U . . .
C3 C 0.8970(10) 0.5643(3) 0.2855(3) 0.115(5) Uani 1 1 d D . . . .
H3A H 0.915736 0.582363 0.286253 0.139 Uiso 1 1 calc R U . . .
H3B H 0.931453 0.552663 0.291643 0.139 Uiso 1 1 calc R U . . .
C4 C 0.8085(6) 0.48027(13) 0.26492(13) 0.078(4) Uani 1 1 d G . . . .
C5 C 0.8716(5) 0.46654(19) 0.26787(13) 0.088(4) Uani 1 1 d G . . . .
H5 H 0.913391 0.475530 0.271736 0.106 Uiso 1 1 calc R U . . .
C6 C 0.8737(6) 0.43967(19) 0.26517(15) 0.116(6) Uani 1 1 d G . . . .
H6 H 0.916888 0.430294 0.267188 0.139 Uiso 1 1 calc R U . . .
C7 C 0.8126(8) 0.42653(13) 0.25952(15) 0.134(7) Uani 1 1 d G . . . .
H7 H 0.814036 0.408160 0.257673 0.161 Uiso 1 1 calc R U . . .
C8 C 0.7494(6) 0.4402(2) 0.25657(16) 0.138(7) Uani 1 1 d G . . . .
H8 H 0.707686 0.431262 0.252705 0.165 Uiso 1 1 calc R U . . .
C9 C 0.7474(5) 0.4671(2) 0.25927(15) 0.099(5) Uani 1 1 d G . . . .
H9 H 0.704187 0.476499 0.257253 0.119 Uiso 1 1 calc R U . . .
C10 C 0.7449(5) 0.5274(2) 0.25317(11) 0.076(4) Uani 1 1 d G . . . .
C11 C 0.6733(6) 0.5313(2) 0.25754(13) 0.117(6) Uani 1 1 d G . . . .
H11 H 0.656194 0.526463 0.269025 0.141 Uiso 1 1 calc R U . . .
C12 C 0.6268(6) 0.5422(3) 0.24511(19) 0.189(11) Uani 1 1 d G . . . .
H12 H 0.577863 0.544798 0.248095 0.227 Uiso 1 1 calc R U . . .
C13 C 0.6519(8) 0.5492(3) 0.22831(16) 0.189(11) Uani 1 1 d G . . . .
H13 H 0.620058 0.556618 0.219809 0.227 Uiso 1 1 calc R U . . .
C14 C 0.7235(9) 0.5453(2) 0.22394(11) 0.144(7) Uani 1 1 d G . . . .
H14 H 0.740584 0.550103 0.212452 0.173 Uiso 1 1 calc R U . . .
C15 C 0.7700(6) 0.5344(2) 0.23637(13) 0.089(4) Uani 1 1 d G . . . .
H15 H 0.818916 0.531768 0.233383 0.106 Uiso 1 1 calc R U . . .
C16 C 0.7523(5) 0.58706(15) 0.28682(12) 0.066(3) Uani 1 1 d G . . . .
C21 C 0.6797(5) 0.58179(17) 0.28493(14) 0.104(5) Uani 1 1 d G . . . .
H21 H 0.660646 0.565666 0.289069 0.125 Uiso 1 1 calc R U . . .
C20 C 0.6349(4) 0.6001(2) 0.27700(16) 0.127(6) Uani 1 1 d G . . . .
H20 H 0.585188 0.596514 0.275709 0.152 Uiso 1 1 calc R U . . .
C19 C 0.6627(6) 0.62371(19) 0.27094(14) 0.113(5) Uani 1 1 d G . . . .
H19 H 0.632058 0.636229 0.265520 0.136 Uiso 1 1 calc R U . . .
C18 C 0.7354(6) 0.62897(14) 0.27283(13) 0.098(5) Uani 1 1 d G . . . .
H18 H 0.754387 0.645097 0.268691 0.117 Uiso 1 1 calc R U . . .
C17 C 0.7802(5) 0.61065(17) 0.28076(12) 0.086(4) Uani 1 1 d G . . . .
H17 H 0.829846 0.614249 0.282052 0.104 Uiso 1 1 calc R U . . .
C22 C 0.8247(6) 0.5745(2) 0.31962(11) 0.090(4) Uani 1 1 d G . . . .
C23 C 0.8869(5) 0.5690(2) 0.32909(16) 0.116(5) Uani 1 1 d G . . . .
H23 H 0.924126 0.559117 0.323664 0.139 Uiso 1 1 calc R U . . .
C24 C 0.8947(7) 0.5779(3) 0.34650(15) 0.157(8) Uani 1 1 d G . . . .
H24 H 0.937267 0.574184 0.352977 0.189 Uiso 1 1 calc R U . . .
C25 C 0.8403(9) 0.5924(3) 0.35444(11) 0.159(9) Uani 1 1 d G . . . .
H25 H 0.845627 0.598500 0.366343 0.190 Uiso 1 1 calc R U . . .
C26 C 0.7780(8) 0.5979(2) 0.34497(16) 0.158(8) Uani 1 1 d G . . . .
H26 H 0.740845 0.607748 0.350398 0.189 Uiso 1 1 calc R U . . .
C27 C 0.7702(6) 0.5889(2) 0.32756(15) 0.126(7) Uani 1 1 d G . . . .
H27 H 0.727703 0.592681 0.321086 0.151 Uiso 1 1 calc R U . . .
C28 C 0.8859(7) 0.4987(2) 0.51262(17) 0.076(4) Uani 1 1 d D . . . .
H28A H 0.920520 0.492497 0.503543 0.091 Uiso 1 1 calc R U . . .
H28B H 0.902508 0.516084 0.516711 0.091 Uiso 1 1 calc R U . . .
C29 C 0.8888(9) 0.4804(2) 0.52815(18) 0.092(4) Uani 1 1 d D . . . .
H29A H 0.851514 0.486064 0.536705 0.110 Uiso 1 1 calc R U . . .
H29B H 0.935656 0.483098 0.534088 0.110 Uiso 1 1 calc R U . . .
C30 C 0.8796(8) 0.4508(3) 0.5254(2) 0.095(5) Uani 1 1 d D . . . .
H30A H 0.883118 0.441927 0.537108 0.114 Uiso 1 1 calc R U . . .
H30B H 0.919274 0.444278 0.517820 0.114 Uiso 1 1 calc R U . . .
C31 C 0.8195(7) 0.52613(18) 0.48424(12) 0.098(5) Uani 1 1 d G . . . .
C32 C 0.7642(6) 0.5431(2) 0.47966(15) 0.122(6) Uani 1 1 d G . . . .
H32 H 0.720246 0.542546 0.486027 0.146 Uiso 1 1 calc R U . . .
C33 C 0.7733(7) 0.5608(2) 0.46576(16) 0.152(8) Uani 1 1 d G . . . .
H33 H 0.735579 0.572326 0.462625 0.183 Uiso 1 1 calc R U . . .
C34 C 0.8377(8) 0.5615(2) 0.45644(13) 0.154(8) Uani 1 1 d G . . . .
H34 H 0.843939 0.573599 0.446940 0.185 Uiso 1 1 calc R U . . .
C35 C 0.8930(6) 0.5446(2) 0.46102(15) 0.136(7) Uani 1 1 d G . . . .
H35 H 0.936967 0.545093 0.454655 0.163 Uiso 1 1 calc R U . . .
C36 C 0.8839(6) 0.5269(2) 0.47492(15) 0.118(5) Uani 1 1 d G . . . .
H36 H 0.921635 0.515314 0.478057 0.142 Uiso 1 1 calc R U . . .
C37 C 0.7461(5) 0.51992(17) 0.51778(12) 0.078(4) Uani 1 1 d G . . . .
C42 C 0.6749(5) 0.51305(18) 0.52045(14) 0.096(5) Uani 1 1 d G . . . .
H42 H 0.655128 0.498478 0.514317 0.115 Uiso 1 1 calc R U . . .
C41 C 0.6325(5) 0.5275(2) 0.53210(16) 0.123(6) Uani 1 1 d G . . . .
H41 H 0.583840 0.522802 0.533922 0.147 Uiso 1 1 calc R U . . .
C40 C 0.6614(6) 0.5488(2) 0.54107(15) 0.121(6) Uani 1 1 d G . . . .
H40 H 0.632492 0.558690 0.549027 0.146 Uiso 1 1 calc R U . . .
C39 C 0.7327(6) 0.55569(19) 0.53839(15) 0.132(7) Uani 1 1 d G . . . .
H39 H 0.752434 0.570256 0.544527 0.158 Uiso 1 1 calc R U . . .
C38 C 0.7750(5) 0.54124(19) 0.52675(15) 0.110(5) Uani 1 1 d G . . . .
H38 H 0.823724 0.545933 0.524922 0.132 Uiso 1 1 calc R U . . .
C43 C 0.8085(7) 0.40740(15) 0.51149(14) 0.095(4) Uani 1 1 d G . . . .
C44 C 0.8725(6) 0.3979(2) 0.50458(15) 0.117(5) Uani 1 1 d G . . . .
H44 H 0.912055 0.409311 0.502951 0.140 Uiso 1 1 calc R U . . .
C45 C 0.8786(7) 0.3716(2) 0.50007(15) 0.139(7) Uani 1 1 d G . . . .
H45 H 0.922374 0.365104 0.495350 0.167 Uiso 1 1 calc R U . . .
C46 C 0.8208(9) 0.35488(16) 0.50246(16) 0.144(8) Uani 1 1 d G . . . .
H46 H 0.824942 0.336928 0.499374 0.173 Uiso 1 1 calc R U . . .
C47 C 0.7567(7) 0.3644(2) 0.50936(17) 0.138(7) Uani 1 1 d G . . . .
H47 H 0.717192 0.352959 0.510998 0.166 Uiso 1 1 calc R U . . .
C48 C 0.7506(6) 0.3907(2) 0.51388(16) 0.109(5) Uani 1 1 d G . . . .
H48 H 0.706873 0.397167 0.518599 0.131 Uiso 1 1 calc R U . . .
C49 C 0.7353(6) 0.4441(2) 0.53430(14) 0.097(4) Uani 1 1 d G . . . .
C54 C 0.7593(6) 0.4378(2) 0.55133(17) 0.126(6) Uani 1 1 d G . . . .
H54 H 0.808558 0.434126 0.553291 0.151 Uiso 1 1 calc R U . . .
C53 C 0.7112(9) 0.4369(3) 0.56549(12) 0.175(9) Uani 1 1 d G . . . .
H53 H 0.727657 0.432583 0.577131 0.210 Uiso 1 1 calc R U . . .
C52 C 0.6392(8) 0.4423(3) 0.56262(15) 0.190(11) Uani 1 1 d G . . . .
H52 H 0.606306 0.441633 0.572302 0.228 Uiso 1 1 calc R U . . .
C51 C 0.6151(6) 0.4486(3) 0.54559(19) 0.149(7) Uani 1 1 d G . . . .
H51 H 0.565855 0.452228 0.543634 0.178 Uiso 1 1 calc R U . . .
C50 C 0.6632(7) 0.4495(2) 0.53143(13) 0.114(5) Uani 1 1 d G . . . .
H50 H 0.646755 0.453771 0.519794 0.136 Uiso 1 1 calc R U . . .
C55 C 0.8932(9) 0.2087(3) 0.3753(2) 0.098(4) Uani 1 1 d D . . . .
H55A H 0.927137 0.223548 0.376171 0.117 Uiso 1 1 calc R U . . .
H55B H 0.906046 0.196128 0.384811 0.117 Uiso 1 1 calc R U . . .
C56 C 0.9050(9) 0.1953(3) 0.35717(19) 0.099(5) Uani 1 1 d D . . . .
H56A H 0.868346 0.181516 0.355420 0.119 Uiso 1 1 calc R U . . .
H56B H 0.952764 0.186883 0.356966 0.119 Uiso 1 1 calc R U . . .
C57 C 0.8996(8) 0.2163(3) 0.3414(2) 0.094(4) Uani 1 1 d D . . . .
H57A H 0.917350 0.208123 0.330290 0.112 Uiso 1 1 calc R U . . .
H57B H 0.931893 0.231074 0.344267 0.112 Uiso 1 1 calc R U . . .
C58 C 0.8103(6) 0.23308(18) 0.40171(11) 0.084(4) Uani 1 1 d G . . . .
C63 C 0.8727(5) 0.2427(2) 0.40940(16) 0.119(5) Uani 1 1 d G . . . .
H63 H 0.916409 0.242301 0.402908 0.143 Uiso 1 1 calc R U . . .
C62 C 0.8712(7) 0.2529(2) 0.42658(17) 0.169(9) Uani 1 1 d G . . . .
H62 H 0.913813 0.259529 0.431838 0.203 Uiso 1 1 calc R U . . .
C61 C 0.8072(9) 0.2535(2) 0.43608(12) 0.148(8) Uani 1 1 d G . . . .
H61 H 0.806135 0.260543 0.447822 0.178 Uiso 1 1 calc R U . . .
C60 C 0.7448(7) 0.2439(3) 0.42839(15) 0.154(8) Uani 1 1 d G . . . .
H60 H 0.701053 0.244329 0.434875 0.184 Uiso 1 1 calc R U . . .
C59 C 0.7463(5) 0.2337(2) 0.41120(15) 0.099(5) Uani 1 1 d G . . . .
H59 H 0.703648 0.227101 0.405944 0.119 Uiso 1 1 calc R U . . .
C64 C 0.7493(5) 0.19203(14) 0.38084(14) 0.074(4) Uani 1 1 d G . . . .
C65 C 0.7751(5) 0.16897(18) 0.38826(16) 0.111(6) Uani 1 1 d G . . . .
H65 H 0.823748 0.167785 0.391888 0.133 Uiso 1 1 calc R U . . .
C66 C 0.7297(7) 0.14766(14) 0.39036(17) 0.127(7) Uani 1 1 d G . . . .
H66 H 0.747334 0.131896 0.395433 0.152 Uiso 1 1 calc R U . . .
C67 C 0.6585(6) 0.14940(16) 0.38506(15) 0.111(5) Uani 1 1 d G . . . .
H67 H 0.627477 0.134825 0.386494 0.133 Uiso 1 1 calc R U . . .
C68 C 0.6327(4) 0.1725(2) 0.37764(14) 0.102(5) Uani 1 1 d G . . . .
H68 H 0.584033 0.173645 0.374011 0.122 Uiso 1 1 calc R U . . .
C69 C 0.6781(5) 0.19377(15) 0.37553(13) 0.079(4) Uani 1 1 d G . . . .
H69 H 0.660446 0.209535 0.370467 0.095 Uiso 1 1 calc R U . . .
C70 C 0.7603(5) 0.20129(15) 0.33035(12) 0.065(3) Uani 1 1 d G . . . .
C71 C 0.7935(4) 0.17948(19) 0.32300(15) 0.109(5) Uani 1 1 d G . . . .
H71 H 0.844210 0.178864 0.322083 0.131 Uiso 1 1 calc R U . . .
C72 C 0.7525(6) 0.15858(15) 0.31700(15) 0.111(6) Uani 1 1 d G . . . .
H72 H 0.775164 0.143671 0.311974 0.133 Uiso 1 1 calc R U . . .
C73 C 0.6782(6) 0.15948(15) 0.31834(14) 0.110(5) Uani 1 1 d G . . . .
H73 H 0.650195 0.145191 0.314234 0.132 Uiso 1 1 calc R U . . .
C74 C 0.6450(4) 0.18129(19) 0.32569(13) 0.090(4) Uani 1 1 d G . . . .
H74 H 0.594271 0.181904 0.326604 0.108 Uiso 1 1 calc R U . . .
C75 C 0.6860(5) 0.20219(14) 0.33169(12) 0.075(3) Uani 1 1 d G . . . .
H75 H 0.663315 0.217098 0.336714 0.090 Uiso 1 1 calc R U . . .
C76 C 0.8228(6) 0.24875(17) 0.31782(12) 0.088(4) Uani 1 1 d G . . . .
C77 C 0.7628(6) 0.25394(19) 0.30744(15) 0.104(5) Uani 1 1 d G . . . .
H77 H 0.718131 0.246069 0.310306 0.125 Uiso 1 1 calc R U . . .
C78 C 0.7680(7) 0.2706(2) 0.29286(14) 0.137(7) Uani 1 1 d G . . . .
H78 H 0.726986 0.274184 0.285765 0.164 Uiso 1 1 calc R U . . .
C79 C 0.8334(9) 0.2822(2) 0.28867(14) 0.195(11) Uani 1 1 d G . . . .
H79 H 0.836949 0.293564 0.278702 0.233 Uiso 1 1 calc R U . . .
C80 C 0.8934(7) 0.2770(3) 0.29905(19) 0.192(10) Uani 1 1 d G . . . .
H80 H 0.938059 0.284831 0.296181 0.230 Uiso 1 1 calc R U . . .
C81 C 0.8882(6) 0.2603(3) 0.31363(17) 0.153(8) Uani 1 1 d G . . . .
H81 H 0.929206 0.256717 0.320723 0.184 Uiso 1 1 calc R U . . .
C82 C 0.7814(8) 0.5222(2) 0.33753(18) 0.071(3) Uani 1 1 d . . . . .
H82 H 0.828107 0.516651 0.334179 0.085 Uiso 1 1 calc R U . . .
C83 C 0.7661(9) 0.5264(3) 0.3563(2) 0.089(4) Uani 1 1 d . . . . .
C84 C 0.6913(10) 0.5305(4) 0.3599(2) 0.111(6) Uani 1 1 d . . . . .
H84 H 0.675743 0.530284 0.371953 0.134 Uiso 1 1 calc R U . . .
C85 C 0.6422(10) 0.5345(4) 0.3470(2) 0.113(5) Uani 1 1 d . . . . .
H85 H 0.594522 0.539696 0.349663 0.135 Uiso 1 1 calc R U . . .
C86 C 0.6653(9) 0.5308(3) 0.3296(2) 0.090(4) Uani 1 1 d . . . . .
H86 H 0.630544 0.531996 0.320367 0.108 Uiso 1 1 calc R U . . .
C87 C 0.8210(9) 0.5216(3) 0.36873(19) 0.081(4) Uani 1 1 d D . . . .
C88 C 0.8723(10) 0.5193(3) 0.3776(2) 0.100(5) Uani 1 1 d D . . . .
C89 C 0.9408(9) 0.5174(3) 0.38816(18) 0.090(4) Uani 1 1 d . . . . .
C90 C 1.000000 0.5193(4) 0.3794(3) 0.080(5) Uani 1 2 d S T P . .
H90 H 1.000002 0.521959 0.366867 0.096 Uiso 1 2 calc R U P . .
C91 C 0.9371(9) 0.5124(3) 0.40711(19) 0.092(4) Uani 1 1 d . . . . .
C92 C 1.000000 0.5103(3) 0.4160(2) 0.074(5) Uani 1 2 d S T P . .
H92 H 1.000001 0.507418 0.428539 0.089 Uiso 1 2 calc R U P . .
C93 C 0.8699(9) 0.5088(3) 0.41742(17) 0.080(4) Uani 1 1 d D . . . .
C94 C 0.8228(9) 0.5050(3) 0.4275(2) 0.087(4) Uani 1 1 d D . . . .
C95 C 0.7639(9) 0.4999(4) 0.4386(2) 0.096(4) Uani 1 1 d . . . . .
C96 C 0.6892(10) 0.5078(4) 0.4350(2) 0.120(7) Uani 1 1 d . . . . .
H96 H 0.676948 0.517803 0.424778 0.144 Uiso 1 1 calc R U . . .
C97 C 0.6391(10) 0.5002(4) 0.4470(2) 0.118(6) Uani 1 1 d . . . . .
H97 H 0.589664 0.502108 0.444208 0.142 Uiso 1 1 calc R U . . .
C98 C 0.6590(9) 0.4898(4) 0.4628(2) 0.115(6) Uani 1 1 d . . . . .
H98 H 0.622834 0.486593 0.471411 0.138 Uiso 1 1 calc R U . . .
C99 C 0.7757(7) 0.4880(3) 0.45450(19) 0.070(4) Uani 1 1 d . . . . .
H99 H 0.823500 0.482425 0.456510 0.084 Uiso 1 1 calc R U . . .
C100 C 0.6629(9) 0.4755(3) 0.3006(2) 0.087(4) Uani 1 1 d . . . . .
H100 H 0.627148 0.488702 0.299879 0.104 Uiso 1 1 calc R U . . .
C101 C 0.6407(10) 0.4482(3) 0.3013(2) 0.102(5) Uani 1 1 d . . . . .
H101 H 0.592125 0.443332 0.299454 0.123 Uiso 1 1 calc R U . . .
C102 C 0.6865(9) 0.4318(3) 0.3042(2) 0.091(4) Uani 1 1 d . . . . .
H102 H 0.672091 0.414105 0.305788 0.109 Uiso 1 1 calc R U . . .
C103 C 0.7604(9) 0.4380(3) 0.3054(2) 0.084(4) Uani 1 1 d . . . . .
C104 C 0.7807(8) 0.4652(2) 0.30411(15) 0.063(3) Uani 1 1 d . . . . .
H104 H 0.829115 0.470447 0.305569 0.075 Uiso 1 1 calc R U . . .
C105 C 0.8173(8) 0.4203(2) 0.3087(2) 0.080(4) Uani 1 1 d D . . . .
C106 C 0.8671(8) 0.4077(2) 0.31083(18) 0.076(4) Uani 1 1 d D . . . .
C107 C 0.9353(9) 0.3935(2) 0.31261(17) 0.077(3) Uani 1 1 d . . . . .
C108 C 1.000000 0.4051(3) 0.3111(2) 0.070(4) Uani 1 2 d S T P . .
H108 H 0.999998 0.423349 0.308634 0.084 Uiso 1 2 calc R U P . .
C109 C 0.9386(8) 0.3660(2) 0.31689(18) 0.082(4) Uani 1 1 d . . . . .
C110 C 1.000000 0.3519(3) 0.31926(19) 0.067(4) Uani 1 2 d S T P . .
H110 H 0.999998 0.333868 0.322301 0.080 Uiso 1 2 calc R U P . .
C111 C 0.8733(9) 0.3510(3) 0.3191(2) 0.104(5) Uani 1 1 d D . . . .
C112 C 0.8220(8) 0.3392(3) 0.3227(2) 0.087(4) Uani 1 1 d D . . . .
C113 C 0.7619(9) 0.3197(3) 0.3295(2) 0.097(5) Uani 1 1 d . . . . .
C114 C 0.6883(12) 0.3235(5) 0.3230(3) 0.162(10) Uani 1 1 d . . . . .
H114 H 0.676123 0.337475 0.315176 0.194 Uiso 1 1 calc R U . . .
C115 C 0.6401(10) 0.3065(4) 0.3286(2) 0.120(6) Uani 1 1 d . . . . .
H115 H 0.591101 0.308132 0.325361 0.143 Uiso 1 1 calc R U . . .
C116 C 0.6633(9) 0.2856(3) 0.3397(2) 0.092(4) Uani 1 1 d . . . . .
H116 H 0.628481 0.273974 0.344436 0.111 Uiso 1 1 calc R U . . .
C117 C 0.7787(9) 0.2982(3) 0.3396(2) 0.088(4) Uani 1 1 d . . . . .
H117 H 0.826952 0.296547 0.343474 0.106 Uiso 1 1 calc R U . . .
C118 C 0.6550(9) 0.4204(3) 0.4780(2) 0.103(5) Uani 1 1 d . . . . .
H118 H 0.617895 0.429884 0.483747 0.123 Uiso 1 1 calc R U . . .
C119 C 0.6377(9) 0.3998(4) 0.4710(3) 0.113(6) Uani 1 1 d . . . . .
H119 H 0.589850 0.393800 0.472430 0.136 Uiso 1 1 calc R U . . .
C120 C 0.6865(10) 0.3842(3) 0.4606(2) 0.105(5) Uani 1 1 d . . . . .
H120 H 0.669785 0.369697 0.453801 0.126 Uiso 1 1 calc R U . . .
C121 C 0.7614(10) 0.3911(3) 0.4606(2) 0.095(5) Uani 1 1 d . . . . .
C122 C 0.7766(8) 0.4177(2) 0.46949(18) 0.071(3) Uani 1 1 d . . . . .
H122 H 0.823449 0.424883 0.468823 0.085 Uiso 1 1 calc R U . . .
C123 C 0.8163(9) 0.3795(3) 0.4524(2) 0.090(4) Uani 1 1 d D . . . .
C124 C 0.8680(9) 0.3700(3) 0.4461(2) 0.104(5) Uani 1 1 d D . . . .
C125 C 0.9366(9) 0.3588(2) 0.43939(18) 0.079(4) Uani 1 1 d . . . . .
C126 C 1.000000 0.3687(3) 0.4455(2) 0.071(5) Uani 1 2 d S T P . .
H126 H 0.999999 0.382420 0.454107 0.086 Uiso 1 2 calc R U P . .
C127 C 0.9394(10) 0.3385(3) 0.4270(2) 0.105(5) Uani 1 1 d . . . . .
C128 C 1.000000 0.3278(4) 0.4211(2) 0.063(4) Uiso 1 2 d S . P . .
H128 H 1.000004 0.313293 0.413163 0.075 Uiso 1 2 calc R U P . .
C129 C 0.8710(9) 0.3289(3) 0.42043(19) 0.089(4) Uani 1 1 d D . . . .
C130 C 0.8186(8) 0.3197(3) 0.4139(2) 0.087(4) Uani 1 1 d D . . . .
C131 C 0.7596(8) 0.3063(3) 0.40447(19) 0.075(4) Uani 1 1 d . . . . .
C132 C 0.6909(9) 0.3074(4) 0.4087(3) 0.126(7) Uani 1 1 d . . . . .
H132 H 0.677276 0.318482 0.418277 0.151 Uiso 1 1 calc R U . . .
C133 C 0.6370(9) 0.2933(3) 0.4001(2) 0.102(5) Uani 1 1 d . . . . .
H133 H 0.588309 0.294052 0.403784 0.122 Uiso 1 1 calc R U . . .
C134 C 0.6594(9) 0.2781(3) 0.3857(2) 0.099(5) Uani 1 1 d . . . . .
H134 H 0.624406 0.268767 0.379039 0.119 Uiso 1 1 calc R U . . .
C135 C 0.7777(8) 0.2889(3) 0.39047(19) 0.073(4) Uani 1 1 d . . . . .
H135 H 0.826994 0.286254 0.387901 0.087 Uiso 1 1 calc R U . . .
Pd51 Pd 0.23379(6) 0.77707(2) 0.70441(2) 0.0638(3) Uani 1 1 d . . . . .
Pd52 Pd 0.23336(5) 0.50665(2) 0.64224(2) 0.0578(3) Uani 1 1 d . . . . .
Pd53 Pd 0.24374(7) 0.71920(2) 0.51247(2) 0.0834(4) Uani 1 1 d . . . . .
P51 P 0.1916(2) 0.81867(6) 0.70520(5) 0.0700(9) Uani 1 1 d . . . . .
P52 P 0.1950(2) 0.77048(7) 0.73264(5) 0.0678(9) Uani 1 1 d . . . . .
P53 P 0.1907(2) 0.48255(7) 0.66526(5) 0.0752(11) Uani 1 1 d . . . . .
P54 P 0.1912(2) 0.47591(7) 0.62288(5) 0.0664(9) Uani 1 1 d . . . . .
P55 P 0.2101(3) 0.69659(9) 0.48753(6) 0.0996(14) Uani 1 1 d . . . . .
P56 P 0.1986(3) 0.75706(9) 0.50076(6) 0.0962(13) Uani 1 1 d . . . . .
N51 N 0.2677(6) 0.7384(2) 0.70202(15) 0.066(3) Uani 1 1 d . . . . .
N52 N 0.2705(7) 0.5374(2) 0.65944(18) 0.081(3) Uani 1 1 d . . . . .
N53 N 0.2650(7) 0.7816(2) 0.67784(17) 0.077(3) Uani 1 1 d . . . . .
N54 N 0.2760(8) 0.7396(3) 0.53609(18) 0.102(4) Uani 1 1 d . . . . .
N55 N 0.2693(6) 0.5304(2) 0.62138(17) 0.072(3) Uani 1 1 d . . . . .
N56 N 0.2771(7) 0.6844(2) 0.52462(15) 0.076(3) Uani 1 1 d . . . . .
C201 C 0.1042(7) 0.8216(3) 0.7150(2) 0.088(4) Uani 1 1 d . . . . .
H20A H 0.086425 0.839705 0.713330 0.106 Uiso 1 1 calc R U . . .
H20B H 0.070692 0.809618 0.708862 0.106 Uiso 1 1 calc R U . . .
C202 C 0.1063(9) 0.8150(3) 0.7354(2) 0.095(4) Uani 1 1 d . . . . .
H20C H 0.062368 0.821517 0.741299 0.114 Uiso 1 1 calc R U . . .
H20D H 0.148246 0.823449 0.741050 0.114 Uiso 1 1 calc R U . . .
C203 C 0.1118(8) 0.7833(3) 0.7375(2) 0.093(4) Uani 1 1 d . . . . .
H20E H 0.075972 0.775144 0.729472 0.111 Uiso 1 1 calc R U . . .
H20F H 0.099002 0.778559 0.749881 0.111 Uiso 1 1 calc R U . . .
C204 C 0.2509(5) 0.84171(15) 0.71587(13) 0.071(3) Uani 1 1 d G . . . .
C209 C 0.2242(5) 0.86559(18) 0.72171(16) 0.094(5) Uani 1 1 d G . . . .
H209 H 0.174597 0.869365 0.720565 0.113 Uiso 1 1 calc R U . . .
C208 C 0.2701(7) 0.88394(14) 0.72924(17) 0.130(7) Uani 1 1 d G . . . .
H208 H 0.251830 0.900255 0.733232 0.156 Uiso 1 1 calc R U . . .
C207 C 0.3427(7) 0.8784(2) 0.73092(17) 0.137(7) Uani 1 1 d G . . . .
H207 H 0.374050 0.890953 0.736063 0.165 Uiso 1 1 calc R U . . .
C206 C 0.3694(5) 0.8545(3) 0.72508(18) 0.135(7) Uani 1 1 d G . . . .
H206 H 0.419039 0.850761 0.726227 0.163 Uiso 1 1 calc R U . . .
C205 C 0.3235(5) 0.83619(18) 0.71755(16) 0.111(6) Uani 1 1 d G . . . .
H205 H 0.341807 0.819870 0.713560 0.134 Uiso 1 1 calc R U . . .
C210 C 0.1781(7) 0.83110(19) 0.68290(11) 0.088(4) Uani 1 1 d G . . . .
C215 C 0.2324(6) 0.8450(2) 0.67446(15) 0.102(5) Uani 1 1 d G . . . .
H215 H 0.275164 0.849116 0.680749 0.122 Uiso 1 1 calc R U . . .
C214 C 0.2241(7) 0.8529(2) 0.65683(16) 0.129(6) Uani 1 1 d G . . . .
H214 H 0.261248 0.862401 0.651059 0.155 Uiso 1 1 calc R U . . .
C213 C 0.1616(9) 0.8469(2) 0.64763(12) 0.150(8) Uani 1 1 d G . . . .
H213 H 0.155952 0.852281 0.635578 0.180 Uiso 1 1 calc R U . . .
C212 C 0.1073(7) 0.8330(3) 0.65607(17) 0.160(8) Uani 1 1 d G . . . .
H212 H 0.064571 0.828875 0.649786 0.192 Uiso 1 1 calc R U . . .
C211 C 0.1156(6) 0.8251(2) 0.67371(17) 0.122(6) Uani 1 1 d G . . . .
C216 C 0.2548(4) 0.78331(19) 0.74899(12) 0.062(3) Uani 1 1 d G . . . .
C221 C 0.2304(5) 0.7890(2) 0.76608(14) 0.089(4) Uani 1 1 d G . . . .
H221 H 0.180941 0.787240 0.768845 0.107 Uiso 1 1 calc R U . . .
C220 C 0.2783(8) 0.7972(2) 0.77913(10) 0.125(6) Uani 1 1 d G . . . .
H220 H 0.261574 0.801098 0.790812 0.150 Uiso 1 1 calc R U . . .
C219 C 0.3506(7) 0.7998(3) 0.77508(15) 0.172(10) Uani 1 1 d G . . . .
H219 H 0.383356 0.805404 0.784002 0.207 Uiso 1 1 calc R U . . .
C218 C 0.3751(4) 0.7941(3) 0.75799(17) 0.160(9) Uani 1 1 d G . . . .
H218 H 0.424505 0.795853 0.755225 0.192 Uiso 1 1 calc R U . . .
C217 C 0.3272(5) 0.7859(3) 0.74494(12) 0.112(6) Uani 1 1 d G . . . .
H217 H 0.343872 0.781994 0.733257 0.134 Uiso 1 1 calc R U . . .
C222 C 0.1876(6) 0.73594(15) 0.73780(14) 0.088(4) Uani 1 1 d G . . . .
C223 C 0.2475(5) 0.7225(2) 0.74389(15) 0.097(5) Uani 1 1 d G . . . .
H223 H 0.290605 0.731709 0.746345 0.116 Uiso 1 1 calc R U . . .
C224 C 0.2444(7) 0.6956(2) 0.74638(16) 0.140(7) Uani 1 1 d G . . . .
H224 H 0.285369 0.686422 0.750538 0.168 Uiso 1 1 calc R U . . .
C225 C 0.1814(9) 0.68214(15) 0.74278(17) 0.176(9) Uani 1 1 d G . . . .
H225 H 0.179229 0.663752 0.744481 0.211 Uiso 1 1 calc R U . . .
C226 C 0.1214(7) 0.6956(2) 0.73669(16) 0.150(8) Uani 1 1 d G . . . .
H226 H 0.078324 0.686370 0.734230 0.180 Uiso 1 1 calc R U . . .
C227 C 0.1245(5) 0.7225(2) 0.73420(15) 0.121(6) Uani 1 1 d G . . . .
H227 H 0.083559 0.731658 0.730036 0.145 Uiso 1 1 calc R U . . .
C228 C 0.0997(8) 0.4676(3) 0.6614(2) 0.107(5) Uani 1 1 d . . . . .
H22A H 0.083794 0.458512 0.672413 0.128 Uiso 1 1 calc R U . . .
H22B H 0.064624 0.481555 0.658725 0.128 Uiso 1 1 calc R U . . .
C229 C 0.1023(8) 0.4484(3) 0.6462(2) 0.094(4) Uani 1 1 d . . . . .
H22C H 0.144338 0.436868 0.647686 0.113 Uiso 1 1 calc R U . . .
H22D H 0.058736 0.437401 0.646480 0.113 Uiso 1 1 calc R U . . .
C230 C 0.1069(8) 0.4616(3) 0.6287(2) 0.095(4) Uani 1 1 d . . . . .
H23A H 0.070079 0.475563 0.628338 0.114 Uiso 1 1 calc R U . . .
H23B H 0.094243 0.448741 0.619319 0.114 Uiso 1 1 calc R U . . .
C231 C 0.1800(7) 0.5030(2) 0.68517(12) 0.101(5) Uani 1 1 d G . . . .
C232 C 0.1175(6) 0.5172(3) 0.68792(17) 0.148(8) Uani 1 1 d G . . . .
H232 H 0.078262 0.515341 0.679961 0.178 Uiso 1 1 calc R U . . .
C233 C 0.1126(7) 0.5343(3) 0.7023(2) 0.204(13) Uani 1 1 d G . . . .
H233 H 0.069877 0.544000 0.704218 0.245 Uiso 1 1 calc R U . . .
C234 C 0.1700(9) 0.5370(2) 0.71398(16) 0.165(9) Uani 1 1 d G . . . .
H234 H 0.166607 0.548678 0.723831 0.198 Uiso 1 1 calc R U . . .
C235 C 0.2325(8) 0.5228(3) 0.71123(15) 0.144(8) Uani 1 1 d G . . . .
H235 H 0.271722 0.524696 0.719188 0.173 Uiso 1 1 calc R U . . .
C236 C 0.2374(6) 0.5058(2) 0.69682(16) 0.113(6) Uani 1 1 d G . . . .
H236 H 0.280109 0.496036 0.694932 0.136 Uiso 1 1 calc R U . . .
C237 C 0.2410(6) 0.45606(16) 0.67157(14) 0.091(4) Uani 1 1 d G . . . .
C242 C 0.3143(6) 0.45763(17) 0.66849(14) 0.088(4) Uani 1 1 d G . . . .
H242 H 0.333968 0.472668 0.662884 0.106 Uiso 1 1 calc R U . . .
C241 C 0.3589(5) 0.4372(2) 0.67363(17) 0.156(8) Uani 1 1 d G . . . .
H241 H 0.409030 0.438291 0.671534 0.187 Uiso 1 1 calc R U . . .
C240 C 0.3302(8) 0.41522(17) 0.68184(15) 0.137(7) Uani 1 1 d G . . . .
H240 H 0.360670 0.401259 0.685354 0.164 Uiso 1 1 calc R U . . .
C239 C 0.2569(8) 0.41364(15) 0.68491(13) 0.133(7) Uani 1 1 d G . . . .
H239 H 0.237246 0.398603 0.690525 0.159 Uiso 1 1 calc R U . . .
C238 C 0.2123(6) 0.4341(2) 0.67978(15) 0.104(5) Uani 1 1 d G . . . .
H238 H 0.162182 0.432980 0.681875 0.124 Uiso 1 1 calc R U . . .
C243 C 0.2476(5) 0.44803(18) 0.61965(13) 0.077(4) Uani 1 1 d G . . . .
C244 C 0.3206(6) 0.4512(2) 0.62266(16) 0.101(5) Uani 1 1 d G . . . .
H244 H 0.338457 0.467426 0.626905 0.121 Uiso 1 1 calc R U . . .
C245 C 0.3674(5) 0.4306(3) 0.61946(19) 0.169(9) Uani 1 1 d G . . . .
H245 H 0.417291 0.432744 0.621522 0.203 Uiso 1 1 calc R U . . .
C246 C 0.3413(8) 0.4068(2) 0.61325(17) 0.180(10) Uani 1 1 d G . . . .
H246 H 0.373285 0.392742 0.611067 0.216 Uiso 1 1 calc R U . . .
C247 C 0.2683(9) 0.40366(17) 0.61024(15) 0.154(8) Uani 1 1 d G . . . .
H247 H 0.250443 0.387422 0.605995 0.185 Uiso 1 1 calc R U . . .
C196 C 0.2215(6) 0.4243(2) 0.61344(14) 0.109(5) Uani 1 1 d G . . . .
H196 H 0.171607 0.422104 0.611379 0.131 Uiso 1 1 calc R U . . .
C248 C 0.1782(6) 0.4902(2) 0.60091(12) 0.091(4) Uani 1 1 d G . . . .
C253 C 0.2321(6) 0.4896(2) 0.58810(15) 0.121(6) Uani 1 1 d G . . . .
H253 H 0.275022 0.480186 0.590347 0.146 Uiso 1 1 calc R U . . .
C252 C 0.2231(7) 0.5027(3) 0.57201(13) 0.147(8) Uani 1 1 d G . . . .
H252 H 0.259928 0.502275 0.563253 0.176 Uiso 1 1 calc R U . . .
C251 C 0.1603(9) 0.5165(2) 0.56872(13) 0.143(7) Uani 1 1 d G . . . .
H251 H 0.154155 0.525452 0.557716 0.172 Uiso 1 1 calc R U . . .
C250 C 0.1064(7) 0.5171(2) 0.58152(17) 0.138(7) Uani 1 1 d G . . . .
H250 H 0.063475 0.526541 0.579274 0.166 Uiso 1 1 calc R U . . .
C249 C 0.1154(5) 0.5040(2) 0.59762(15) 0.129(6) Uani 1 1 d G . . . .
H249 H 0.078568 0.504452 0.606368 0.155 Uiso 1 1 calc R U . . .
C254 C 0.1230(11) 0.7070(3) 0.4779(2) 0.113(5) Uani 1 1 d . . . . .
H25A H 0.111240 0.695370 0.467776 0.136 Uiso 1 1 calc R U . . .
H25B H 0.085311 0.704683 0.487086 0.136 Uiso 1 1 calc R U . . .
C255 C 0.1217(11) 0.7350(3) 0.4715(2) 0.118(6) Uani 1 1 d . . . . .
H25C H 0.080647 0.737590 0.463314 0.141 Uiso 1 1 calc R U . . .
H25D H 0.166249 0.738912 0.464863 0.141 Uiso 1 1 calc R U . . .
C256 C 0.1148(10) 0.7538(3) 0.4876(2) 0.106(5) Uani 1 1 d . . . . .
H25E H 0.076175 0.747418 0.495496 0.128 Uiso 1 1 calc R U . . .
H25F H 0.100588 0.771276 0.483125 0.128 Uiso 1 1 calc R U . . .
C257 C 0.1986(7) 0.66298(17) 0.49366(16) 0.108(5) Uani 1 1 d G . . . .
C258 C 0.2526(7) 0.6448(2) 0.49074(16) 0.124(6) Uani 1 1 d G . . . .
H258 H 0.296649 0.650118 0.485514 0.149 Uiso 1 1 calc R U . . .
C259 C 0.2423(8) 0.6188(2) 0.4955(2) 0.149(8) Uani 1 1 d G . . . .
H259 H 0.279228 0.606343 0.493468 0.179 Uiso 1 1 calc R U . . .
C260 C 0.1779(9) 0.6110(2) 0.5031(2) 0.190(11) Uani 1 1 d G . . . .
H260 H 0.170815 0.593201 0.506334 0.229 Uiso 1 1 calc R U . . .
C261 C 0.1238(7) 0.6292(3) 0.5060(2) 0.178(10) Uani 1 1 d G . . . .
H261 H 0.079823 0.623833 0.511246 0.214 Uiso 1 1 calc R U . . .
C262 C 0.1342(7) 0.6552(3) 0.50130(19) 0.158(8) Uani 1 1 d G . . . .
H262 H 0.097243 0.667609 0.503293 0.190 Uiso 1 1 calc R U . . .
C263 C 0.2786(7) 0.6957(3) 0.47021(14) 0.111(5) Uani 1 1 d G . . . .
C264 C 0.3465(8) 0.7046(3) 0.47482(15) 0.139(7) Uani 1 1 d G . . . .
H264 H 0.355470 0.710860 0.486557 0.167 Uiso 1 1 calc R U . . .
C265 C 0.4013(6) 0.7044(3) 0.4623(2) 0.182(10) Uani 1 1 d G . . . .
H265 H 0.447701 0.710513 0.465400 0.219 Uiso 1 1 calc R U . . .
C266 C 0.3882(8) 0.6953(4) 0.44508(19) 0.27(2) Uani 1 1 d G . . . .
H266 H 0.425647 0.695182 0.436486 0.328 Uiso 1 1 calc R U . . .
C267 C 0.3203(9) 0.6864(3) 0.44047(13) 0.166(9) Uani 1 1 d G . . . .
H267 H 0.311361 0.680197 0.428730 0.199 Uiso 1 1 calc R U . . .
C268 C 0.2655(7) 0.6866(3) 0.45304(15) 0.130(7) Uani 1 1 d G . . . .
H268 H 0.219129 0.680544 0.449886 0.157 Uiso 1 1 calc R U . . .
C269 C 0.2618(7) 0.7744(2) 0.48656(14) 0.113(5) Uani 1 1 d G . . . .
C274 C 0.2405(8) 0.7945(2) 0.47521(16) 0.171(9) Uani 1 1 d G . . . .
H274 H 0.191140 0.798526 0.473923 0.205 Uiso 1 1 calc R U . . .
C273 C 0.2916(12) 0.8086(2) 0.46575(15) 0.213(12) Uani 1 1 d G . . . .
H273 H 0.277035 0.822312 0.457990 0.255 Uiso 1 1 calc R U . . .
C272 C 0.3639(10) 0.8027(3) 0.46763(18) 0.237(14) Uani 1 1 d G . . . .
H272 H 0.398729 0.812353 0.461166 0.284 Uiso 1 1 calc R U . . .
C271 C 0.3851(7) 0.7827(3) 0.4790(2) 0.230(12) Uani 1 1 d G . . . .
H271 H 0.434529 0.778609 0.480276 0.276 Uiso 1 1 calc R U . . .
C270 C 0.3341(8) 0.7685(3) 0.48845(19) 0.170(9) Uani 1 1 d G . . . .
H270 H 0.348634 0.754822 0.496209 0.204 Uiso 1 1 calc R U . . .
C275 C 0.1788(8) 0.7798(2) 0.51888(16) 0.123(6) Uani 1 1 d G . . . .
C280 C 0.1099(7) 0.7826(3) 0.5257(2) 0.198(12) Uani 1 1 d G . . . .
H280 H 0.072067 0.772016 0.521256 0.237 Uiso 1 1 calc R U . . .
C279 C 0.0964(8) 0.8010(4) 0.5389(2) 0.227(14) Uani 1 1 d G . . . .
H279 H 0.049352 0.802891 0.543598 0.272 Uiso 1 1 calc R U . . .
C278 C 0.1518(12) 0.8165(3) 0.54542(19) 0.199(12) Uani 1 1 d G . . . .
H278 H 0.142545 0.829001 0.554491 0.239 Uiso 1 1 calc R U . . .
C277 C 0.2206(10) 0.8136(3) 0.5386(2) 0.185(11) Uani 1 1 d G . . . .
H277 H 0.258454 0.824236 0.543042 0.222 Uiso 1 1 calc R U . . .
C276 C 0.2341(7) 0.7953(3) 0.5253(2) 0.157(9) Uani 1 1 d G . . . .
H276 H 0.281170 0.793362 0.520698 0.189 Uiso 1 1 calc R U . . .
C281 C 0.3386(8) 0.7316(3) 0.7038(2) 0.106(5) Uani 1 1 d . . . . .
H281 H 0.372268 0.744940 0.706570 0.127 Uiso 1 1 calc R U . . .
C282 C 0.3621(11) 0.7073(4) 0.7018(3) 0.127(6) Uani 1 1 d . . . . .
H282 H 0.411579 0.703361 0.703070 0.152 Uiso 1 1 calc R U . . .
C283 C 0.3109(11) 0.6867(3) 0.6976(3) 0.124(6) Uani 1 1 d . . . . .
H283 H 0.325656 0.669128 0.695829 0.149 Uiso 1 1 calc R U . . .
C284 C 0.2390(10) 0.6941(3) 0.69632(19) 0.087(4) Uani 1 1 d . . . . .
C285 C 0.2234(8) 0.7197(3) 0.69757(18) 0.068(4) Uani 1 1 d . . . . .
H285 H 0.175557 0.724713 0.694956 0.081 Uiso 1 1 calc R U . . .
C286 C 0.1787(11) 0.6744(4) 0.6935(3) 0.112(5) Uani 1 1 d D . . . .
C287 C 0.1283(11) 0.6611(3) 0.6917(2) 0.108(5) Uani 1 1 d D . . . .
C288 C 0.0677(11) 0.6473(3) 0.6896(2) 0.098(5) Uani 1 1 d . . . . .
C289 C 0.000000 0.6591(6) 0.6933(4) 0.153(12) Uani 1 2 d S T P . .
H289 H 0.000003 0.675992 0.698491 0.184 Uiso 1 2 calc R U P . .
C290 C 0.0742(11) 0.6207(3) 0.6865(3) 0.113(5) Uani 1 1 d . . . . .
C291 C 0.000000 0.6079(4) 0.6836(3) 0.107(7) Uani 1 2 d S T P . .
H291 H -0.000001 0.590299 0.679550 0.128 Uiso 1 2 calc R U P . .
C292 C 0.1346(9) 0.6055(2) 0.6829(2) 0.087(4) Uani 1 1 d D . . . .
C293 C 0.1823(10) 0.5919(3) 0.6794(3) 0.111(5) Uani 1 1 d D . . . .
C294 C 0.2320(10) 0.5761(3) 0.6753(2) 0.093(5) Uani 1 1 d . . . . .
C295 C 0.3107(13) 0.5789(4) 0.6783(3) 0.141(8) Uani 1 1 d . . . . .
H295 H 0.329042 0.594964 0.682750 0.170 Uiso 1 1 calc R U . . .
C296 C 0.3539(11) 0.5600(4) 0.6749(3) 0.139(8) Uani 1 1 d . . . . .
H296 H 0.400868 0.560651 0.679833 0.167 Uiso 1 1 calc R U . . .
C297 C 0.3362(10) 0.5401(3) 0.6651(2) 0.106(5) Uani 1 1 d . . . . .
H297 H 0.371233 0.527348 0.662077 0.127 Uiso 1 1 calc R U . . .
C298 C 0.2192(9) 0.5552(3) 0.6656(2) 0.086(4) Uani 1 1 d . . . . .
H298 H 0.170768 0.551840 0.662424 0.103 Uiso 1 1 calc R U . . .
C299 C 0.3269(9) 0.7871(3) 0.6715(2) 0.101(5) Uani 1 1 d . . . . .
H299 H 0.362589 0.788974 0.680468 0.121 Uiso 1 1 calc R U . . .
C300 C 0.3523(12) 0.7907(4) 0.6547(2) 0.121(6) Uani 1 1 d . . . . .
H300 H 0.400873 0.794566 0.651966 0.145 Uiso 1 1 calc R U . . .
C301 C 0.3008(11) 0.7883(4) 0.6423(2) 0.109(5) Uani 1 1 d . . . . .
H301 H 0.310762 0.792745 0.630249 0.130 Uiso 1 1 calc R U . . .
C302 C 0.2395(11) 0.7803(4) 0.6466(2) 0.108(6) Uani 1 1 d . . . . .
C303 C 0.2224(10) 0.7791(3) 0.6637(2) 0.088(4) Uani 1 1 d . . . . .
H303 H 0.173199 0.776134 0.666293 0.106 Uiso 1 1 calc R U . . .
C304 C 0.1795(9) 0.7774(3) 0.6338(2) 0.094(5) Uani 1 1 d D . . . .
C305 C 0.1326(10) 0.7760(3) 0.6236(2) 0.097(5) Uani 1 1 d D . . . .
C306 C 0.0688(11) 0.7733(3) 0.61430(19) 0.101(5) Uani 1 1 d . . . . .
C307 C 0.000000 0.7762(5) 0.6224(3) 0.111(7) Uani 1 2 d S T P . .
H307 H 0.000005 0.780688 0.634679 0.133 Uiso 1 2 calc R U P . .
C308 C 0.0672(12) 0.7629(3) 0.59620(19) 0.107(5) Uani 1 1 d . . . . .
C309 C 0.000000 0.7606(4) 0.5887(4) 0.116(7) Uani 1 2 d S T P . .
H309 H 0.000001 0.756677 0.576256 0.140 Uiso 1 2 calc R U P . .
C310 C 0.1335(12) 0.7606(4) 0.5865(2) 0.127(7) Uani 1 1 d D . . . .
C311 C 0.1855(12) 0.7588(5) 0.5780(2) 0.135(7) Uani 1 1 d D . . . .
C312 C 0.2411(13) 0.7538(4) 0.5660(2) 0.109(5) Uani 1 1 d . . . . .
C313 C 0.3036(14) 0.7633(5) 0.5694(4) 0.156(8) Uani 1 1 d . . . . .
H313 H 0.314280 0.771870 0.580308 0.188 Uiso 1 1 calc R U . . .
C314 C 0.3585(13) 0.7597(4) 0.5550(3) 0.153(7) Uani 1 1 d . . . . .
H314 H 0.405232 0.766403 0.557082 0.183 Uiso 1 1 calc R U . . .
C315 C 0.3458(12) 0.7472(3) 0.5386(3) 0.127(6) Uani 1 1 d . . . . .
H315 H 0.382247 0.744362 0.529947 0.153 Uiso 1 1 calc R U . . .
C316 C 0.2227(12) 0.7406(3) 0.5495(2) 0.107(5) Uani 1 1 d . . . . .
H316 H 0.176817 0.733018 0.547711 0.128 Uiso 1 1 calc R U . . .
C317 C 0.3359(8) 0.5317(3) 0.61564(19) 0.076(4) Uani 1 1 d . . . . .
H317 H 0.371488 0.521725 0.621637 0.091 Uiso 1 1 calc R U . . .
C318 C 0.3564(9) 0.5470(3) 0.6012(2) 0.103(5) Uani 1 1 d . . . . .
H318 H 0.404328 0.545954 0.597001 0.124 Uiso 1 1 calc R U . . .
C319 C 0.3099(9) 0.5632(3) 0.5930(2) 0.096(5) Uani 1 1 d . . . . .
H319 H 0.325311 0.574406 0.583646 0.115 Uiso 1 1 calc R U . . .
C320 C 0.2371(9) 0.5630(3) 0.5987(2) 0.088(4) Uani 1 1 d . . . . .
C321 C 0.2189(9) 0.5466(3) 0.61407(19) 0.080(4) Uani 1 1 d . . . . .
H321 H 0.171972 0.547192 0.618970 0.096 Uiso 1 1 calc R U . . .
C322 C 0.1800(8) 0.5777(3) 0.59184(18) 0.080(4) Uani 1 1 d D . . . .
C323 C 0.1311(9) 0.5878(4) 0.5849(2) 0.124(7) Uani 1 1 d D . . . .
C324 C 0.0664(9) 0.5992(3) 0.5781(2) 0.108(5) Uani 1 1 d . . . . .
C325 C 0.000000 0.5935(4) 0.5868(3) 0.092(6) Uani 1 2 d S T P . .
H325 H -0.000002 0.585875 0.598416 0.111 Uiso 1 2 calc R U P . .
C326 C 0.0639(9) 0.6191(3) 0.5657(2) 0.097(5) Uani 1 1 d . . . . .
C327 C 0.000000 0.6270(4) 0.5571(3) 0.090(6) Uani 1 2 d S T P . .
H327 H 0.000005 0.636913 0.546402 0.108 Uiso 1 2 calc R U P . .
C328 C 0.1307(8) 0.6274(3) 0.5569(2) 0.096(5) Uani 1 1 d D . . . .
C329 C 0.1824(8) 0.6352(3) 0.5506(2) 0.081(4) Uani 1 1 d D . . . .
C330 C 0.2446(8) 0.6481(3) 0.5409(2) 0.077(4) Uani 1 1 d . . . . .
C331 C 0.3126(9) 0.6369(3) 0.5407(3) 0.118(6) Uani 1 1 d . . . . .
H331 H 0.321486 0.620201 0.545730 0.142 Uiso 1 1 calc R U . . .
C332 C 0.3670(10) 0.6515(3) 0.5327(3) 0.132(7) Uani 1 1 d . . . . .
H332 H 0.415616 0.646016 0.533003 0.158 Uiso 1 1 calc R U . . .
C333 C 0.3448(9) 0.6759(3) 0.5235(2) 0.098(4) Uani 1 1 d . . . . .
H333 H 0.378900 0.685678 0.516895 0.117 Uiso 1 1 calc R U . . .
C334 C 0.2337(8) 0.6696(3) 0.5328(2) 0.081(4) Uani 1 1 d . . . . .
H334 H 0.185524 0.675578 0.533002 0.098 Uiso 1 1 calc R U . . .
S501 S 1.000000 0.281910 0.368110 0.095 Uani 1 2 d DS T P . .
F501 F 0.967670 0.325610 0.352790 0.134 Uani 0.5 1 d D . P A -1
F502 F 1.062230 0.328480 0.369620 0.177 Uani 0.5 1 d D . P A -1
F503 F 0.956620 0.324310 0.380770 0.118 Uani 0.5 1 d D . P A -1
O501 O 0.928010 0.273630 0.364720 0.100 Uani 0.5 1 d D . P B -1
O502 O 1.049680 0.278250 0.353960 0.134 Uani 0.5 1 d D . P B -1
O503 O 1.021710 0.277300 0.386030 0.108 Uani 0.5 1 d D . P B -1
C501 C 1.000000 0.317020 0.367430 0.102 Uani 1 2 d DS T P A .
S511 S 0.500000 0.483360 0.501470 0.113 Uani 1 2 d DS T P . .
F511 F 0.510570 0.509140 0.472630 0.105 Uani 0.5 1 d D . P . .
F512 F 0.437930 0.526460 0.491190 0.122 Uani 0.5 1 d D . P . .
F513 F 0.547220 0.532120 0.494400 0.157 Uani 0.5 1 d D . P . .
O512 O 0.562560 0.469470 0.495350 0.105 Uani 1 1 d D . . . .
O513 O 0.500000 0.490090 0.519970 0.127 Uani 1 2 d DS T P . .
C511 C 0.500000 0.513990 0.489870 0.119 Uani 1 2 d DS T P . .
S521 S 0.500000 0.229480 0.352560 0.118 Uani 1 2 d DS T P . .
F521 F 0.552850 0.233810 0.317460 0.111 Uani 0.5 1 d D . P . .
F522 F 0.500000 0.265430 0.325130 0.136 Uani 1 2 d DS T P . .
F523 F 0.445150 0.232660 0.318470 0.183 Uani 0.5 1 d D . P . .
O521 O 0.566180 0.240220 0.358230 0.087 Uani 1 1 d D . . . .
O522 O 0.500000 0.201390 0.352590 0.147 Uani 1 2 d DS T P . .
C521 C 0.500000 0.239710 0.329140 0.123 Uani 1 2 d DS T P . .
S531 S 1.000000 0.495170 0.310570 0.120 Uani 1 2 d DS T P . .
F531 F 1.063070 0.470960 0.337800 0.216 Uani 0.5 1 d D . P C -1
F532 F 0.964450 0.491850 0.344180 0.207 Uani 0.5 1 d D . P C -1
F533 F 0.959010 0.457600 0.330350 0.143 Uani 0.5 1 d D . P C -1
O531 O 1.023570 0.473910 0.299670 0.179 Uani 0.5 1 d D . P D -1
O532 O 1.047160 0.516650 0.313700 0.203 Uani 0.5 1 d D . P D -1
O533 O 0.927010 0.503010 0.308870 0.131 Uani 0.5 1 d D . P D -1
C531 C 1.000000 0.478690 0.331720 0.118 Uani 1 2 d DS T P C .
S541 S 0.500000 0.252730 0.690660 0.108 Uani 1 2 d DS T P . .
F541 F 0.500000 0.252280 0.655960 0.225 Uani 1 2 d DS T P . .
F542 F 0.442240 0.221650 0.668920 0.176 Uani 1 1 d D . . . .
O541 O 0.448960 0.272990 0.693080 0.199 Uani 0.5 1 d D . P . .
O542 O 0.500000 0.232380 0.703960 0.164 Uani 1 2 d DS T P . .
O543 O 0.573510 0.261000 0.691570 0.127 Uani 0.5 1 d D . P . .
C541 C 0.500000 0.236020 0.669640 0.136 Uani 1 2 d DS T P . .
S551 S 1.000000 0.295940 0.711330 0.111 Uani 1 2 d DS T P . .
F552 F 0.945830 0.335820 0.690400 0.120 Uani 1 1 d D . . . .
F554 F 1.000000 0.306330 0.676860 0.118 Uani 1 2 d DS T P . .
O551 O 1.000000 0.307670 0.728970 0.103 Uani 1 2 d DS T P . .
O552 O 1.065500 0.281590 0.709410 0.084 Uani 0.5 1 d D . P . .
O553 O 0.929730 0.286060 0.707890 0.064 Uani 0.5 1 d D . P . .
C551 C 1.000000 0.318490 0.692700 0.099 Uani 1 2 d DS T P . .
S561 S 0.509150 0.394780 0.710100 0.107 Uani 0.5 1 d D . P E -1
F561 F 0.528500 0.410950 0.743820 0.221 Uani 0.5 1 d D . P E -1
F562 F 0.507810 0.367710 0.738830 0.144 Uani 0.5 1 d D . P E -1
F563 F 0.430600 0.398270 0.736680 0.151 Uani 0.5 1 d D . P E -1
O561 O 0.500000 0.422200 0.706830 0.130 Uani 1 2 d DS T P . .
O562 O 0.461020 0.376850 0.701570 0.112 Uani 0.5 1 d D . P E -1
O563 O 0.582320 0.386610 0.710710 0.180 Uani 0.5 1 d D . P E -1
C561 C 0.500000 0.392450 0.733810 0.139 Uani 1 2 d DS T P . .
S571 S 0.000000 0.569060 0.518720 0.129 Uani 1 2 d DS T P . .
F571 F -0.055240 0.562740 0.550440 0.190 Uani 0.5 1 d D . P F -1
F572 F -0.002910 0.528870 0.539670 0.131 Uani 0.5 1 d D . P F -1
F573 F 0.058100 0.560310 0.550190 0.180 Uani 0.5 1 d D . P F -1
O571 O -0.071490 0.562280 0.513740 0.112 Uani 0.5 1 d D . P G -1
O572 O 0.049870 0.557920 0.506400 0.154 Uani 0.5 1 d D . P G -1
O573 O 0.011710 0.596110 0.522650 0.137 Uani 0.5 1 d D . P G -1
C571 C 0.000000 0.554860 0.540640 0.086 Uani 1 2 d DS T P F .
S581 S 0.000000 0.638780 0.292910 0.104 Uani 1 2 d DS T P . .
F581 F 0.087550 0.643550 0.266380 0.129 Uani 0.5 1 d D . P H -1
F582 F 0.014920 0.612330 0.263340 0.138 Uani 0.5 1 d D . P H -1
F583 F -0.023680 0.651450 0.259620 0.153 Uani 0.5 1 d D . P H -1
O581 O 0.000000 0.665750 0.298400 0.114 Uani 1 2 d DS T P I .
O582 O -0.073390 0.630600 0.292200 0.143 Uani 0.5 1 d D . P I -1
O583 O 0.048020 0.620620 0.300910 0.096 Uani 0.5 1 d D . P I -1
C581 C 0.019850 0.636710 0.269440 0.089 Uani 0.5 1 d D . P H -1
S591 S 1.000000 0.454470 0.713070 0.147 Uani 1 2 d DS T P . .
F591 F 1.058890 0.415330 0.700080 0.202 Uani 0.5 1 d D . P J -1
F592 F 1.000000 0.404960 0.724240 0.160 Uani 1 2 d DS T P . .
F593 F 0.946080 0.413630 0.698850 0.290 Uani 0.5 1 d D . P J -1
O591 O 1.072070 0.453690 0.720290 0.199 Uani 0.5 1 d D . P K -1
O592 O 1.000000 0.467240 0.696100 0.171 Uani 1 2 d DS T P K .
O593 O 0.930030 0.456330 0.721560 0.305 Uani 0.5 1 d D . P K -1
C591 C 1.000000 0.419680 0.709660 0.171 Uani 1 2 d DS T P J .
S601 S 0.000000 0.700800 0.525060 0.208 Uani 1 2 d DS T P . .
F601 F 0.067680 0.702130 0.551100 0.204 Uani 0.5 1 d D . P L -1
F602 F -0.040930 0.697380 0.559690 0.169 Uani 0.5 1 d D . P L -1
F603 F 0.000000 0.735630 0.547600 0.208 Uani 1 2 d DS T P . .
O601 O 0.070380 0.712170 0.524770 0.184 Uani 0.5 1 d D . P M -1
O602 O -0.050120 0.713190 0.513620 0.260 Uani 0.5 1 d D . P M -1
O603 O 0.000000 0.673400 0.528140 0.218 Uani 1 2 d DS T P M .
C601 C 0.000000 0.709690 0.548070 0.186 Uani 1 2 d DS T P L .
S611 S 0.000000 0.538140 0.641900 0.145 Uani 1 2 d DS T P N .
F611 F 0.000000 0.565780 0.612350 0.256 Uani 1 2 d DS T P N .
F612 F 0.053370 0.580880 0.639360 0.170 Uani 0.5 1 d D . P N -1
F613 F -0.057130 0.582980 0.635290 0.220 Uani 0.5 1 d D . P N -1
O611 O 0.067500 0.525340 0.640410 0.162 Uani 1 1 d D . . . .
O612 O 0.000000 0.548320 0.659970 0.188 Uani 1 2 d DS T P . .
C611 C 0.000000 0.569090 0.630850 0.160 Uani 1 2 d DS T P . .
S621 S 1.000000 0.449880 0.473240 0.120 Uani 1 2 d DS T P . .
F621 F 1.060370 0.438590 0.445910 0.183 Uani 0.5 1 d D . P . .
F622 F 0.947460 0.423280 0.447600 0.161 Uani 0.5 1 d D . P . .
F623 F 0.968010 0.466200 0.441310 0.157 Uani 0.5 1 d D . P O -1
O621 O 1.000000 0.422880 0.478690 0.144 Uani 1 2 d DS T P P .
O622 O 0.932140 0.462740 0.474480 0.166 Uani 0.5 1 d D . P P -1
O623 O 1.054290 0.461010 0.484500 0.176 Uani 0.5 1 d D . P P -1
C621 C 0.991110 0.444160 0.449380 0.127 Uani 0.5 1 d D . P O -1
S631 S 0.500000 0.340690 0.439530 0.224 Uani 1 2 d DS T P Q .
F631 F 0.560060 0.370690 0.417400 0.261 Uani 0.5 1 d D . P Q -1
F632 F 0.437070 0.370760 0.418510 0.267 Uani 0.5 1 d D . P Q -1
F633 F 0.500000 0.393780 0.436870 0.245 Uani 1 2 d DS T P Q .
O631 O 0.500000 0.319600 0.426710 0.194 Uani 1 2 d DS T P . .
O632 O 0.541430 0.333860 0.455280 0.238 Uani 1 1 d D . . . .
C631 C 0.500000 0.371370 0.427340 0.197 Uani 1 2 d DS T P . .
S641 S 0.500000 0.487430 0.652200 0.178 Uani 1 2 d DS T P R .
F641 F 0.557820 0.489000 0.684670 0.343 Uani 0.5 1 d D . P R -1
F642 F 0.500000 0.524670 0.676320 0.236 Uani 1 2 d DS T P R .
F643 F 0.440710 0.488270 0.683640 0.257 Uani 0.5 1 d D . P R -1
O642 O 0.435600 0.496830 0.642730 0.114 Uani 1 1 d D . . . .
O643 O 0.500000 0.459310 0.649440 0.276 Uani 1 2 d DS T P . .
C641 C 0.500000 0.498160 0.675580 0.186 Uani 1 2 d DS T P . .
S651 S 0.500000 0.696480 0.289000 0.118 Uani 1 2 d DS T P . .
F651 F 0.345780 0.678040 0.282340 0.268 Uani 0.5 1 d D . P S -1
F652 F 0.400450 0.669140 0.300420 0.223 Uani 0.5 1 d D . P S -1
F653 F 0.445700 0.660980 0.274950 0.288 Uani 0.5 1 d D . P S -1
O651 O 0.500000 0.712200 0.273010 0.178 Uani 1 2 d DS T P T .
O652 O 0.500000 0.711290 0.305090 0.147 Uani 1 2 d DS T P T .
O653 O 0.545720 0.672570 0.287740 0.071 Uani 0.5 1 d D . P T -2
C651 C 0.416420 0.680010 0.284930 0.050 Uiso 0.5 1 d D U P S -1

loop_
_atom_site_aniso_label
_atom_site_aniso_U_11
_atom_site_aniso_U_22
_atom_site_aniso_U_33
_atom_site_aniso_U_23
_atom_site_aniso_U_13
_atom_site_aniso_U_12
Pd1 0.0833(7) 0.0568(6) 0.0620(7) 0.0057(5) -0.0067(6) 0.0005(5)
Pd2 0.0926(8) 0.0644(7) 0.0527(7) -0.0105(5) 0.0024(6) 0.0066(6)
Pd3 0.0781(7) 0.0508(5) 0.0546(6) -0.0054(5) -0.0025(6) -0.0107(5)
P1 0.078(2) 0.056(2) 0.082(3) 0.0029(18) 0.006(2) 0.0020(18)
P2 0.090(3) 0.059(2) 0.076(2) 0.0057(18) -0.006(2) 0.0012(19)
P3 0.108(3) 0.063(2) 0.063(2) -0.0110(18) 0.007(2) 0.015(2)
P4 0.104(3) 0.063(2) 0.070(2) -0.0026(18) -0.004(2) -0.003(2)
P5 0.090(3) 0.068(2) 0.058(2) 0.0092(17) -0.008(2) -0.013(2)
P6 0.099(3) 0.057(2) 0.059(2) -0.0019(17) 0.004(2) -0.0070(19)
N1 0.077(7) 0.063(7) 0.071(7) -0.007(6) -0.007(5) 0.008(6)
N2 0.089(8) 0.093(9) 0.067(8) -0.004(6) 0.012(6) 0.025(7)
N3 0.092(7) 0.071(7) 0.056(7) 0.012(6) -0.002(7) 0.001(5)
N4 0.073(6) 0.058(6) 0.062(7) 0.010(5) 0.006(5) -0.011(5)
N5 0.091(8) 0.088(8) 0.109(10) -0.043(7) 0.012(7) 0.004(6)
N6 0.088(7) 0.050(6) 0.065(7) 0.010(5) 0.009(6) -0.028(5)
C1 0.075(10) 0.083(9) 0.168(16) -0.003(10) 0.045(10) -0.012(8)
C2 0.070(10) 0.090(9) 0.146(12) -0.025(10) 0.042(10) -0.024(8)
C3 0.113(12) 0.086(11) 0.147(12) -0.008(10) 0.024(11) -0.023(9)
C4 0.136(11) 0.045(7) 0.055(8) 0.011(6) 0.004(8) 0.004(6)
C5 0.124(10) 0.066(7) 0.075(9) 0.008(7) 0.021(9) 0.010(7)
C6 0.177(15) 0.066(8) 0.106(13) 0.006(9) 0.034(12) 0.039(9)
C7 0.24(2) 0.084(12) 0.078(11) -0.002(10) 0.000(14) 0.013(10)
C8 0.230(19) 0.080(9) 0.103(15) -0.039(11) -0.053(14) 0.007(10)
C9 0.165(13) 0.060(8) 0.073(11) 0.023(8) -0.015(9) -0.015(8)
C10 0.125(9) 0.060(8) 0.041(7) 0.001(6) -0.004(6) 0.003(8)
C11 0.127(12) 0.136(15) 0.088(11) 0.010(10) -0.010(9) 0.042(12)
C12 0.21(2) 0.25(3) 0.108(13) -0.001(15) -0.031(13) 0.13(2)
C13 0.29(2) 0.19(2) 0.089(12) -0.006(13) -0.028(15) 0.15(2)
C14 0.28(2) 0.091(13) 0.057(10) 0.001(9) -0.005(12) 0.051(15)
C15 0.151(13) 0.057(9) 0.057(8) 0.003(6) 0.020(8) -0.014(8)
C16 0.098(8) 0.053(7) 0.047(8) 0.002(6) -0.019(6) -0.005(6)
C21 0.095(9) 0.103(12) 0.113(13) 0.052(10) 0.011(9) 0.017(8)
C20 0.128(13) 0.129(13) 0.123(14) 0.042(11) -0.024(12) 0.023(10)
C19 0.141(11) 0.098(11) 0.100(12) 0.029(10) 0.024(11) 0.044(10)
C18 0.156(11) 0.080(10) 0.057(9) 0.010(7) 0.005(10) 0.031(9)
C17 0.150(12) 0.059(8) 0.050(8) 0.010(6) -0.001(8) 0.005(7)
C22 0.134(12) 0.063(9) 0.074(9) -0.003(7) -0.039(7) -0.015(8)
C23 0.154(13) 0.078(10) 0.114(11) 0.015(8) -0.081(10) -0.050(9)
C24 0.197(19) 0.146(18) 0.130(14) -0.003(12) -0.077(14) -0.089(14)
C25 0.26(3) 0.113(16) 0.099(14) 0.003(11) -0.042(12) -0.085(14)
C26 0.28(2) 0.102(15) 0.087(12) -0.022(11) -0.018(13) 0.009(16)
C27 0.234(19) 0.089(12) 0.055(9) 0.012(8) -0.010(10) 0.049(12)
C28 0.098(10) 0.051(7) 0.078(8) -0.007(6) -0.006(7) -0.006(7)
C29 0.129(13) 0.080(8) 0.067(8) -0.005(7) -0.010(9) 0.016(9)
C30 0.094(10) 0.072(7) 0.118(12) 0.019(8) -0.038(9) 0.025(7)
C31 0.178(15) 0.068(9) 0.047(8) 0.010(7) 0.008(8) -0.013(9)
C32 0.246(18) 0.060(10) 0.059(10) -0.002(7) 0.015(11) 0.025(10)
C33 0.31(2) 0.076(12) 0.073(13) 0.004(8) 0.039(14) 0.019(14)
C34 0.25(2) 0.148(19) 0.067(12) 0.007(11) -0.007(12) -0.036(14)
C35 0.203(18) 0.124(15) 0.081(11) 0.020(9) 0.017(12) -0.063(12)
C36 0.192(15) 0.085(11) 0.078(11) -0.007(7) 0.023(10) -0.032(10)
C37 0.105(8) 0.068(8) 0.060(9) -0.026(7) 0.000(7) 0.003(7)
C42 0.096(9) 0.120(12) 0.072(9) -0.028(8) -0.010(8) 0.004(8)
C41 0.100(12) 0.118(13) 0.150(16) -0.023(10) 0.031(10) 0.008(9)
C40 0.126(11) 0.117(13) 0.121(14) -0.042(10) -0.005(11) 0.051(10)
C39 0.126(11) 0.126(15) 0.142(16) -0.085(13) -0.031(11) 0.046(10)
C38 0.160(13) 0.080(10) 0.090(12) -0.060(9) -0.012(10) 0.009(9)
C43 0.138(12) 0.066(9) 0.082(10) 0.009(7) -0.033(9) 0.015(7)
C44 0.138(13) 0.103(10) 0.109(13) -0.011(10) -0.020(10) 0.020(10)
C45 0.24(2) 0.099(10) 0.076(11) 0.031(10) 0.015(13) 0.057(11)
C46 0.29(2) 0.065(10) 0.079(12) 0.008(9) -0.009(14) 0.026(10)
C47 0.23(2) 0.076(10) 0.112(16) 0.004(10) -0.029(14) -0.030(11)
C48 0.165(14) 0.092(10) 0.070(11) -0.009(9) -0.001(10) -0.014(9)
C49 0.153(11) 0.073(9) 0.065(8) 0.005(8) 0.030(9) -0.017(9)
C54 0.187(16) 0.109(14) 0.082(10) 0.001(10) 0.001(9) -0.066(12)
C53 0.28(2) 0.17(2) 0.076(11) -0.010(13) 0.046(13) -0.08(2)
C52 0.29(2) 0.16(2) 0.126(13) -0.015(16) 0.104(17) 0.01(2)
C51 0.186(16) 0.135(16) 0.124(13) -0.034(13) 0.094(12) -0.030(14)
C50 0.137(11) 0.124(14) 0.080(10) -0.019(9) 0.035(9) -0.024(11)
C55 0.116(12) 0.067(9) 0.110(10) 0.020(8) 0.001(9) 0.000(8)
C56 0.084(10) 0.091(11) 0.122(11) 0.013(8) -0.002(9) 0.032(8)
C57 0.082(10) 0.090(10) 0.109(10) 0.001(8) 0.004(8) -0.010(8)
C58 0.130(11) 0.043(7) 0.078(9) 0.027(6) -0.002(7) -0.007(7)
C63 0.169(14) 0.097(12) 0.091(10) 0.020(9) -0.049(10) -0.016(11)
C62 0.27(2) 0.107(15) 0.127(15) -0.032(13) -0.043(15) -0.047(17)
C61 0.28(2) 0.091(13) 0.069(11) 0.021(10) -0.048(11) -0.008(15)
C60 0.23(2) 0.14(2) 0.085(12) -0.017(12) 0.005(12) 0.024(15)
C59 0.151(12) 0.078(10) 0.069(9) 0.010(8) 0.011(8) -0.009(9)
C64 0.112(9) 0.047(7) 0.064(9) 0.007(6) 0.009(7) -0.001(7)
C65 0.120(12) 0.058(9) 0.155(16) 0.019(9) -0.048(12) 0.007(7)
C66 0.187(15) 0.050(9) 0.143(16) 0.018(10) -0.036(14) -0.022(9)
C67 0.161(13) 0.085(9) 0.087(11) 0.016(8) -0.003(11) -0.045(10)
C68 0.135(12) 0.097(10) 0.074(9) 0.016(8) 0.005(9) -0.033(8)
C69 0.109(9) 0.061(8) 0.068(8) 0.020(7) -0.001(8) 0.000(7)
C70 0.100(7) 0.051(7) 0.044(7) 0.005(5) -0.015(7) 0.006(6)
C71 0.149(13) 0.077(9) 0.100(12) -0.020(9) -0.010(11) 0.021(8)
C72 0.159(12) 0.058(9) 0.115(14) -0.025(9) 0.008(11) 0.014(9)
C73 0.172(12) 0.067(9) 0.091(11) -0.007(8) 0.026(11) -0.007(9)
C74 0.111(10) 0.095(9) 0.062(8) -0.023(7) 0.008(8) -0.018(7)
C75 0.107(8) 0.060(8) 0.058(8) -0.006(6) -0.003(7) -0.003(7)
C76 0.145(12) 0.037(7) 0.081(10) -0.001(6) 0.020(8) 0.010(7)
C77 0.190(14) 0.048(9) 0.073(11) 0.020(7) -0.019(9) 0.004(9)
C78 0.29(2) 0.061(10) 0.063(10) 0.006(7) 0.038(12) 0.016(12)
C79 0.35(3) 0.19(2) 0.044(11) 0.009(12) 0.022(14) -0.08(2)
C80 0.30(2) 0.17(2) 0.115(17) 0.046(14) 0.039(16) -0.09(2)
C81 0.166(15) 0.138(17) 0.156(18) 0.064(14) 0.053(14) -0.004(13)
C82 0.101(9) 0.052(8) 0.061(7) -0.004(6) -0.012(6) 0.002(7)
C83 0.108(9) 0.091(11) 0.068(8) -0.018(8) -0.006(7) -0.032(8)
C84 0.120(10) 0.147(15) 0.067(9) -0.051(10) 0.012(8) -0.008(11)
C85 0.113(12) 0.131(14) 0.094(10) -0.031(11) 0.014(8) 0.005(11)
C86 0.090(9) 0.111(12) 0.069(8) 0.000(8) -0.002(7) 0.011(9)
C87 0.119(11) 0.066(9) 0.057(8) 0.006(7) -0.004(7) -0.017(8)
C88 0.137(12) 0.109(12) 0.054(9) -0.001(9) -0.002(7) 0.004(11)
C89 0.117(10) 0.093(10) 0.061(8) 0.025(7) 0.010(6) 0.035(9)
C90 0.113(12) 0.069(12) 0.059(12) 0.011(10) 0.000 0.000
C91 0.128(11) 0.088(10) 0.060(8) 0.022(7) -0.005(6) 0.008(9)
C92 0.116(12) 0.057(11) 0.049(10) 0.010(9) 0.000 0.000
C93 0.129(11) 0.069(9) 0.042(8) 0.002(7) -0.012(6) 0.002(8)
C94 0.119(11) 0.062(9) 0.080(11) 0.013(8) 0.000(7) 0.015(8)
C95 0.110(9) 0.114(13) 0.063(9) -0.003(8) -0.009(7) 0.008(9)
C96 0.127(11) 0.152(17) 0.079(11) 0.038(11) 0.012(9) 0.060(12)
C97 0.102(11) 0.159(17) 0.094(11) 0.021(11) -0.012(8) 0.010(12)
C98 0.082(9) 0.157(16) 0.106(11) 0.048(11) 0.028(9) 0.042(10)
C99 0.057(8) 0.090(10) 0.063(8) -0.004(7) -0.003(6) 0.014(7)
C100 0.090(8) 0.086(8) 0.083(10) 0.008(8) -0.006(9) -0.009(7)
C101 0.100(10) 0.078(9) 0.128(13) -0.002(10) 0.007(11) -0.003(7)
C102 0.102(9) 0.059(8) 0.110(12) 0.002(8) -0.002(10) -0.013(6)
C103 0.112(9) 0.053(7) 0.088(11) 0.011(7) -0.014(9) -0.011(6)
C104 0.099(9) 0.049(6) 0.039(7) 0.012(5) -0.004(7) -0.003(5)
C105 0.113(10) 0.023(7) 0.105(11) 0.013(7) 0.002(9) -0.025(6)
C106 0.110(10) 0.037(8) 0.080(9) 0.027(7) 0.002(8) -0.025(6)
C107 0.127(10) 0.046(6) 0.058(8) 0.000(6) 0.007(8) -0.005(6)
C108 0.126(12) 0.028(9) 0.055(11) 0.003(8) 0.000 0.000
C109 0.117(10) 0.050(7) 0.078(9) 0.016(7) -0.020(8) -0.008(6)
C110 0.122(12) 0.047(10) 0.031(9) 0.028(8) 0.000 0.000
C111 0.129(11) 0.079(10) 0.103(12) 0.038(9) -0.031(10) -0.027(8)
C112 0.116(11) 0.046(8) 0.099(11) 0.021(7) -0.016(9) -0.011(7)
C113 0.106(10) 0.082(10) 0.104(13) 0.012(8) 0.002(9) -0.012(8)
C114 0.152(13) 0.156(19) 0.18(2) 0.101(16) -0.087(15) -0.048(13)
C115 0.110(12) 0.122(14) 0.127(14) 0.036(10) -0.034(11) -0.016(9)
C116 0.088(8) 0.089(10) 0.099(11) 0.012(8) -0.016(9) -0.019(8)
C117 0.108(10) 0.088(10) 0.068(10) 0.014(7) 0.015(8) -0.020(7)
C118 0.090(9) 0.098(11) 0.120(13) -0.021(9) -0.021(9) 0.000(8)
C119 0.079(10) 0.106(12) 0.154(16) -0.025(10) -0.024(10) -0.013(8)
C120 0.113(10) 0.093(11) 0.110(13) 0.005(9) -0.022(9) -0.002(8)
C121 0.117(9) 0.089(10) 0.079(11) -0.035(8) 0.001(8) -0.015(8)
C122 0.093(9) 0.054(7) 0.066(9) 0.003(6) 0.017(7) 0.013(6)
C123 0.126(12) 0.055(9) 0.089(11) -0.030(8) -0.003(9) -0.007(8)
C124 0.126(11) 0.066(10) 0.120(13) -0.049(9) 0.010(10) -0.019(8)
C125 0.125(10) 0.036(7) 0.077(9) -0.002(6) -0.001(7) -0.016(6)
C126 0.107(12) 0.051(11) 0.057(11) 0.004(8) 0.000 0.000
C127 0.139(13) 0.089(10) 0.088(10) -0.024(8) 0.008(9) -0.043(9)
C129 0.136(12) 0.058(9) 0.072(9) -0.027(7) 0.004(8) -0.021(8)
C130 0.110(10) 0.071(10) 0.078(10) -0.028(8) 0.022(8) -0.013(8)
C131 0.086(8) 0.078(9) 0.061(9) -0.014(6) 0.011(6) -0.009(7)
C132 0.092(9) 0.123(14) 0.164(17) -0.081(13) 0.030(10) -0.014(9)
C133 0.076(9) 0.119(13) 0.110(12) -0.028(9) 0.009(8) -0.011(8)
C134 0.103(9) 0.099(11) 0.095(11) -0.028(8) 0.022(9) -0.036(9)
C135 0.077(9) 0.063(8) 0.078(9) -0.015(6) 0.025(7) -0.015(7)
Pd51 0.0753(7) 0.0541(6) 0.0621(7) -0.0106(5) -0.0003(6) -0.0005(5)
Pd52 0.0690(6) 0.0486(6) 0.0557(6) 0.0001(5) -0.0006(6) 0.0023(5)
Pd53 0.1171(10) 0.0744(8) 0.0588(8) -0.0017(6) 0.0174(6) -0.0241(6)
P51 0.077(2) 0.056(2) 0.076(2) 0.0009(18) -0.001(2) 0.0076(17)
P52 0.072(2) 0.064(2) 0.068(2) -0.0144(18) -0.0025(19) -0.0013(18)
P53 0.100(3) 0.062(2) 0.064(2) 0.0046(18) 0.013(2) -0.002(2)
P54 0.075(2) 0.062(2) 0.063(2) -0.0018(17) -0.0068(18) 0.0049(18)
P55 0.151(4) 0.081(3) 0.067(3) -0.008(2) 0.016(3) -0.025(3)
P56 0.131(4) 0.080(3) 0.078(3) 0.003(2) 0.018(3) -0.013(3)
N51 0.066(6) 0.063(6) 0.068(7) -0.014(5) 0.004(6) -0.001(5)
N52 0.096(8) 0.045(6) 0.102(9) 0.012(6) -0.032(7) -0.001(5)
N53 0.084(8) 0.076(8) 0.070(7) -0.011(6) 0.015(6) -0.008(6)
N54 0.131(10) 0.103(10) 0.071(8) -0.032(7) 0.018(7) -0.006(8)
N55 0.062(6) 0.067(7) 0.088(8) 0.012(6) -0.012(6) -0.011(5)
N56 0.092(8) 0.070(7) 0.068(7) -0.025(5) 0.015(6) -0.018(6)
C201 0.069(9) 0.090(10) 0.106(9) 0.007(8) 0.001(8) 0.000(7)
C202 0.093(11) 0.094(9) 0.097(9) -0.004(8) 0.038(9) 0.006(8)
C203 0.071(9) 0.079(8) 0.128(13) 0.004(8) 0.021(9) -0.004(7)
C204 0.098(8) 0.050(7) 0.064(9) -0.001(6) 0.011(7) -0.002(6)
C209 0.118(11) 0.050(7) 0.114(13) 0.008(8) -0.001(9) 0.015(7)
C208 0.178(14) 0.053(9) 0.159(18) 0.011(10) 0.003(15) -0.037(9)
C207 0.166(14) 0.103(12) 0.142(16) -0.033(12) 0.001(14) -0.072(11)
C206 0.075(10) 0.143(14) 0.19(2) -0.025(13) 0.005(11) -0.042(9)
C205 0.121(10) 0.087(10) 0.125(14) -0.048(10) -0.021(10) 0.004(8)
C210 0.138(12) 0.058(8) 0.069(9) -0.010(7) -0.001(7) 0.014(8)
C215 0.171(14) 0.052(9) 0.083(10) 0.012(7) 0.014(9) 0.013(8)
C214 0.216(19) 0.077(12) 0.095(11) 0.025(10) 0.011(11) 0.025(12)
C213 0.25(2) 0.079(13) 0.124(15) 0.009(11) -0.021(12) 0.040(13)
C212 0.23(2) 0.126(18) 0.124(14) 0.006(12) -0.042(14) 0.010(15)
C211 0.154(14) 0.118(14) 0.095(10) -0.026(10) -0.020(10) 0.013(11)
C216 0.067(7) 0.046(7) 0.073(8) -0.010(6) -0.011(6) 0.000(6)
C221 0.113(11) 0.071(10) 0.082(9) 0.000(8) 0.016(8) -0.013(8)
C220 0.218(17) 0.102(13) 0.055(9) 0.009(8) 0.005(10) -0.052(14)
C219 0.204(17) 0.22(2) 0.096(12) 0.002(14) -0.071(12) -0.078(19)
C218 0.085(12) 0.28(3) 0.115(12) 0.021(16) -0.040(9) -0.049(14)
C217 0.070(8) 0.184(18) 0.080(10) -0.022(11) -0.011(7) 0.001(10)
C222 0.139(12) 0.069(8) 0.057(8) 0.001(7) -0.014(8) -0.021(7)
C223 0.162(13) 0.069(8) 0.060(10) -0.002(8) -0.004(9) 0.016(8)
C224 0.28(2) 0.061(8) 0.085(13) -0.034(9) 0.023(13) 0.028(11)
C225 0.33(3) 0.084(14) 0.114(18) 0.011(12) 0.028(19) -0.036(12)
C226 0.27(2) 0.103(11) 0.078(12) 0.002(10) 0.026(14) -0.091(13)
C227 0.139(13) 0.106(11) 0.118(14) 0.009(10) 0.023(11) -0.054(10)
C228 0.059(9) 0.116(12) 0.146(12) -0.011(9) 0.037(9) -0.005(8)
C229 0.067(9) 0.116(12) 0.099(10) 0.007(7) -0.006(8) 0.005(8)
C230 0.076(9) 0.081(10) 0.127(11) 0.015(8) -0.008(9) -0.019(8)
C231 0.155(14) 0.087(10) 0.062(9) 0.017(7) 0.026(8) 0.015(9)
C232 0.164(16) 0.169(19) 0.112(14) -0.045(12) 0.039(12) 0.031(13)
C233 0.22(2) 0.23(3) 0.17(2) -0.097(19) 0.040(16) 0.06(2)
C234 0.28(3) 0.102(15) 0.108(15) -0.039(12) 0.031(14) -0.018(14)
C235 0.29(2) 0.073(12) 0.071(11) -0.001(8) -0.015(13) 0.010(13)
C236 0.219(17) 0.069(10) 0.052(10) 0.016(7) -0.010(9) 0.016(11)
C237 0.131(10) 0.067(8) 0.073(11) 0.026(7) -0.003(9) 0.020(8)
C242 0.135(10) 0.057(8) 0.074(10) 0.009(7) -0.040(9) 0.001(8)
C241 0.173(15) 0.077(11) 0.22(2) -0.006(11) -0.093(15) 0.032(10)
C240 0.252(18) 0.076(10) 0.083(12) -0.004(8) -0.066(13) 0.079(12)
C239 0.268(19) 0.055(9) 0.075(12) -0.021(8) -0.024(13) 0.026(11)
C238 0.177(14) 0.065(9) 0.069(10) 0.006(7) 0.007(10) -0.006(8)
C243 0.103(8) 0.093(9) 0.036(7) 0.017(7) 0.006(7) 0.020(8)
C244 0.102(9) 0.098(11) 0.104(12) -0.001(9) -0.008(9) 0.032(8)
C245 0.161(16) 0.165(16) 0.18(2) 0.037(16) 0.056(15) 0.108(13)
C246 0.27(2) 0.139(14) 0.134(18) 0.035(14) 0.042(18) 0.131(17)
C247 0.29(2) 0.110(13) 0.061(11) 0.011(10) 0.033(15) 0.090(14)
C196 0.170(15) 0.085(10) 0.073(10) -0.004(8) 0.013(10) 0.018(8)
C248 0.123(12) 0.097(11) 0.054(8) 0.008(7) -0.023(7) 0.022(8)
C253 0.177(16) 0.126(15) 0.060(10) -0.001(9) 0.002(9) 0.014(12)
C252 0.26(2) 0.137(17) 0.038(8) -0.006(8) -0.002(11) 0.044(15)
C251 0.22(2) 0.086(12) 0.128(14) -0.022(11) -0.067(12) -0.009(12)
C250 0.210(19) 0.098(13) 0.107(12) 0.000(10) -0.093(11) 0.013(13)
C249 0.130(13) 0.126(15) 0.131(13) 0.015(11) -0.051(11) 0.039(11)
C254 0.181(16) 0.098(9) 0.060(9) -0.005(8) 0.027(11) -0.005(11)
C255 0.157(16) 0.096(10) 0.099(11) 0.003(8) 0.011(11) -0.039(11)
C256 0.147(14) 0.093(10) 0.080(10) 0.016(7) 0.023(10) -0.018(10)
C257 0.165(15) 0.081(10) 0.078(10) 0.003(8) -0.005(10) -0.027(8)
C258 0.222(18) 0.065(8) 0.085(13) -0.036(9) -0.015(11) -0.001(9)
C259 0.26(2) 0.082(10) 0.109(16) -0.022(11) -0.020(15) -0.025(12)
C260 0.22(2) 0.127(17) 0.23(3) 0.002(18) -0.06(2) -0.054(13)
C261 0.167(18) 0.133(15) 0.23(3) 0.060(18) -0.065(17) -0.070(12)
C262 0.216(18) 0.116(12) 0.142(17) -0.017(13) 0.033(15) -0.053(13)
C263 0.164(13) 0.108(13) 0.060(8) 0.004(8) 0.009(10) -0.013(11)
C264 0.133(14) 0.134(16) 0.152(16) -0.032(14) 0.041(11) -0.010(13)
C265 0.179(18) 0.25(3) 0.121(15) -0.014(17) 0.066(14) -0.009(19)
C266 0.28(3) 0.39(5) 0.16(2) -0.09(3) 0.07(2) -0.05(3)
C267 0.27(2) 0.145(18) 0.087(13) -0.005(12) 0.071(13) 0.000(18)
C268 0.207(18) 0.137(16) 0.048(9) 0.001(9) 0.018(9) 0.016(13)
C269 0.202(14) 0.071(9) 0.066(10) -0.016(7) -0.001(10) -0.070(11)
C274 0.36(3) 0.069(11) 0.081(13) -0.001(8) 0.108(15) 0.009(13)
C273 0.48(3) 0.079(13) 0.084(15) -0.019(10) 0.11(2) -0.085(19)
C272 0.44(3) 0.17(2) 0.103(18) -0.062(12) 0.13(2) -0.13(2)
C271 0.28(2) 0.27(3) 0.14(2) 0.003(17) 0.09(2) -0.15(2)
C270 0.158(14) 0.164(19) 0.19(2) 0.018(15) 0.012(15) -0.115(14)
C275 0.155(15) 0.133(15) 0.081(11) 0.017(9) 0.000(9) -0.052(11)
C280 0.22(2) 0.23(3) 0.140(19) -0.073(17) 0.081(18) -0.046(19)
C279 0.30(3) 0.25(3) 0.127(18) -0.094(19) 0.07(2) -0.05(2)
C278 0.31(3) 0.128(19) 0.16(2) -0.015(16) 0.02(2) 0.00(2)
C277 0.29(3) 0.17(2) 0.098(17) -0.034(14) -0.020(18) -0.05(2)
C276 0.198(19) 0.16(2) 0.111(17) -0.034(13) 0.030(14) -0.076(16)
C281 0.077(8) 0.090(9) 0.149(15) -0.025(11) -0.006(10) 0.018(7)
C282 0.125(13) 0.107(11) 0.148(16) -0.016(12) -0.021(13) 0.035(8)
C283 0.142(12) 0.067(10) 0.163(18) 0.002(11) 0.019(13) 0.025(8)
C284 0.146(11) 0.061(7) 0.053(9) -0.008(7) -0.003(9) 0.013(7)
C285 0.069(8) 0.065(7) 0.069(9) -0.010(7) 0.008(7) 0.003(5)
C286 0.158(14) 0.078(11) 0.099(12) 0.003(10) -0.008(12) -0.003(9)
C287 0.181(15) 0.040(9) 0.103(12) -0.017(9) -0.031(12) 0.001(8)
C288 0.164(13) 0.051(7) 0.080(10) -0.030(7) -0.004(10) -0.002(7)
C289 0.169(17) 0.12(2) 0.17(3) -0.11(2) 0.000 0.000
C290 0.147(12) 0.047(7) 0.144(14) -0.011(9) 0.008(12) -0.016(7)
C291 0.141(14) 0.043(11) 0.14(2) 0.000(12) 0.000 0.000
C292 0.144(12) 0.018(7) 0.100(11) -0.004(7) -0.020(10) -0.026(6)
C293 0.158(14) 0.042(9) 0.131(14) -0.012(9) -0.019(11) -0.005(8)
C294 0.133(10) 0.048(8) 0.096(11) -0.024(7) -0.040(9) -0.005(7)
C295 0.145(12) 0.121(15) 0.159(18) -0.057(14) -0.042(14) -0.035(10)
C296 0.096(12) 0.129(15) 0.19(2) -0.040(13) -0.052(13) -0.039(9)
C297 0.107(10) 0.071(9) 0.138(14) -0.001(8) -0.054(10) -0.017(8)
C298 0.106(10) 0.048(8) 0.105(11) -0.010(7) -0.030(9) -0.012(6)
C299 0.101(10) 0.104(12) 0.097(10) 0.014(9) 0.016(8) -0.003(9)
C300 0.133(13) 0.140(15) 0.091(10) -0.010(11) 0.008(8) 0.007(12)
C301 0.131(12) 0.131(15) 0.065(9) 0.011(10) 0.010(8) -0.028(11)
C302 0.134(11) 0.133(15) 0.057(8) -0.022(9) 0.021(7) -0.030(11)
C303 0.123(12) 0.089(11) 0.053(7) 0.005(7) 0.005(7) -0.019(9)
C304 0.125(12) 0.104(12) 0.052(9) 0.001(9) 0.025(7) -0.007(10)
C305 0.160(14) 0.085(10) 0.047(9) -0.017(8) 0.005(7) -0.010(10)
C306 0.162(13) 0.095(11) 0.045(8) 0.010(7) 0.000(7) -0.002(10)
C307 0.161(16) 0.109(18) 0.064(14) 0.028(12) 0.000 0.000
C308 0.204(16) 0.077(10) 0.040(8) 0.017(7) -0.004(7) -0.015(11)
C309 0.197(18) 0.071(14) 0.080(16) -0.021(13) 0.000 0.000
C310 0.184(16) 0.167(17) 0.030(10) -0.035(10) -0.017(8) -0.045(14)
C311 0.191(16) 0.20(2) 0.017(9) -0.031(10) -0.017(8) -0.002(15)
C312 0.189(15) 0.097(12) 0.041(9) -0.008(8) 0.003(8) -0.023(11)
C313 0.166(15) 0.132(18) 0.171(19) -0.067(16) -0.031(12) 0.023(13)
C314 0.148(16) 0.139(18) 0.171(18) -0.037(14) -0.038(12) -0.025(15)
C315 0.138(12) 0.077(11) 0.167(16) -0.042(11) -0.038(12) 0.003(10)
C316 0.173(15) 0.083(11) 0.064(9) -0.011(8) 0.024(9) -0.033(11)
C317 0.070(7) 0.078(9) 0.080(9) 0.011(7) 0.007(7) 0.012(7)
C318 0.083(10) 0.089(11) 0.137(14) 0.035(9) 0.019(9) 0.000(8)
C319 0.107(10) 0.093(12) 0.087(11) 0.011(8) 0.009(8) 0.004(8)
C320 0.101(9) 0.078(10) 0.085(11) 0.026(8) 0.005(8) 0.016(8)
C321 0.104(10) 0.055(8) 0.081(9) 0.017(6) 0.010(7) 0.017(7)
C322 0.101(10) 0.075(9) 0.065(9) 0.017(7) 0.002(7) 0.013(7)
C323 0.103(11) 0.152(16) 0.117(14) 0.080(12) 0.003(10) 0.005(11)
C324 0.112(10) 0.084(10) 0.127(13) 0.051(9) 0.005(9) 0.007(9)
C325 0.127(13) 0.088(14) 0.062(12) 0.042(10) 0.000 0.000
C326 0.099(9) 0.100(11) 0.093(11) 0.042(8) 0.005(8) -0.001(8)
C327 0.108(12) 0.077(13) 0.087(15) 0.041(11) 0.000 0.000
C328 0.099(10) 0.062(9) 0.126(13) 0.050(9) -0.007(9) -0.001(8)
C329 0.085(9) 0.052(8) 0.105(12) 0.028(7) -0.002(8) 0.003(7)
C330 0.077(8) 0.075(9) 0.078(10) 0.007(7) -0.017(7) -0.023(6)
C331 0.095(10) 0.091(11) 0.168(18) 0.034(11) 0.000(11) -0.002(8)
C332 0.113(12) 0.083(11) 0.20(2) 0.005(11) 0.049(13) -0.001(9)
C333 0.099(9) 0.091(10) 0.103(12) -0.026(8) 0.027(9) -0.016(8)
C334 0.079(9) 0.069(8) 0.096(12) -0.003(7) 0.011(8) -0.007(7)
S501 0.100 0.057 0.127 -0.021 0.000 0.000
F501 0.204 0.105 0.093 0.027 0.013 0.046
F502 0.210 0.116 0.204 0.018 -0.003 -0.055
F503 0.178 0.101 0.074 -0.026 -0.034 0.048
O501 0.095 0.141 0.065 -0.018 0.007 -0.032
O502 0.104 0.159 0.140 -0.080 0.043 -0.027
O503 0.105 0.117 0.104 0.051 -0.046 -0.002
C501 0.174 0.054 0.080 0.009 0.000 0.000
S511 0.086 0.134 0.118 -0.015 0.000 0.000
F511 0.042 0.153 0.121 0.011 -0.007 -0.008
F512 0.114 0.135 0.116 -0.030 -0.018 0.020
F513 0.156 0.197 0.118 0.007 -0.009 -0.066
O512 0.091 0.133 0.091 -0.014 0.024 -0.001
O513 0.137 0.147 0.097 -0.036 0.000 0.000
C511 0.088 0.140 0.131 -0.003 0.000 0.000
S521 0.071 0.077 0.206 -0.005 0.000 0.000
F521 0.127 0.090 0.115 -0.004 -0.005 -0.022
F522 0.116 0.121 0.171 0.010 0.000 0.000
F523 0.143 0.217 0.189 -0.017 -0.016 -0.049
O521 0.047 0.086 0.129 -0.015 -0.003 -0.003
O522 0.124 0.075 0.242 -0.010 0.000 0.000
C521 0.131 0.112 0.125 -0.020 0.000 0.000
S531 0.130 0.090 0.142 0.048 0.000 0.000
F531 0.205 0.333 0.108 0.050 -0.035 0.028
F532 0.283 0.186 0.154 -0.083 0.070 -0.034
F533 0.228 0.084 0.116 -0.005 0.045 -0.021
O531 0.324 0.081 0.133 0.035 0.109 0.112
O532 0.113 0.083 0.412 0.061 -0.065 -0.055
O533 0.096 0.103 0.194 -0.066 -0.083 0.029
C531 0.170 0.092 0.091 -0.012 0.000 0.000
S541 0.101 0.099 0.124 -0.030 0.000 0.000
F541 0.290 0.249 0.136 0.034 0.000 0.000
F542 0.157 0.193 0.178 -0.055 -0.024 -0.022
O541 0.173 0.163 0.260 -0.082 -0.058 0.036
O542 0.190 0.200 0.102 0.016 0.000 0.000
O543 0.166 0.079 0.136 -0.070 0.016 0.013
C541 0.125 0.182 0.101 -0.012 0.000 0.000
S551 0.100 0.120 0.112 -0.005 0.000 0.000
F552 0.101 0.129 0.131 0.004 -0.005 0.010
F554 0.105 0.132 0.118 -0.004 0.000 0.000
O551 0.123 0.112 0.075 -0.033 0.000 0.000
O552 0.041 0.094 0.118 -0.021 0.003 0.012
O553 0.033 0.084 0.075 -0.018 0.003 0.000
C551 0.079 0.112 0.105 0.004 0.000 0.000
S561 0.096 0.073 0.151 0.020 -0.018 0.039
F561 0.219 0.167 0.277 -0.134 0.011 0.012
F562 0.191 0.111 0.131 0.013 0.067 0.042
F563 0.197 0.106 0.149 -0.024 0.020 0.040
O561 0.105 0.071 0.214 0.003 0.000 0.000
O562 0.140 0.068 0.129 0.070 -0.017 -0.025
O563 0.077 0.231 0.233 0.142 0.030 0.032
C561 0.167 0.092 0.157 -0.010 0.000 0.000
S571 0.155 0.095 0.136 0.004 0.000 0.000
F571 0.240 0.163 0.166 -0.015 0.071 0.066
F572 0.140 0.069 0.182 0.003 0.024 -0.005
F573 0.225 0.117 0.198 -0.049 -0.098 0.020
O571 0.130 0.111 0.094 0.008 -0.014 -0.010
O572 0.187 0.142 0.132 0.036 0.075 0.087
O573 0.159 0.077 0.176 0.000 0.011 -0.012
C571 0.123 0.060 0.076 -0.015 0.000 0.000
S581 0.110 0.083 0.119 -0.006 0.000 0.000
F581 0.103 0.117 0.168 0.034 0.012 0.015
F582 0.205 0.102 0.107 -0.020 0.042 -0.015
F583 0.153 0.189 0.118 0.000 -0.073 0.078
O581 0.145 0.067 0.130 -0.017 0.000 0.000
O582 0.073 0.126 0.229 -0.010 0.012 -0.023
O583 0.114 0.099 0.073 -0.011 -0.013 0.023
C581 0.084 0.077 0.106 0.007 -0.030 0.026
S591 0.192 0.157 0.092 0.026 0.000 0.000
F591 0.218 0.217 0.171 -0.025 0.037 0.028
F592 0.114 0.134 0.233 0.040 0.000 0.000
F593 0.273 0.236 0.360 0.069 -0.144 -0.087
O591 0.177 0.307 0.112 0.008 -0.033 -0.068
O592 0.198 0.209 0.104 0.033 0.000 0.000
O593 0.153 0.323 0.437 0.204 0.193 0.144
C591 0.135 0.190 0.187 0.022 0.000 0.000
S601 0.417 0.087 0.119 0.038 0.000 0.000
F601 0.182 0.254 0.178 -0.008 0.040 0.025
F602 0.156 0.247 0.105 0.018 -0.036 -0.006
F603 0.303 0.206 0.114 -0.004 0.000 0.000
O601 0.420 0.056 0.076 0.036 0.049 -0.049
O602 0.479 0.107 0.194 0.080 -0.040 0.048
O603 0.290 0.067 0.298 0.059 0.000 0.000
C601 0.182 0.205 0.170 0.019 0.000 0.000
S611 0.098 0.080 0.258 0.007 0.000 0.000
F611 0.299 0.249 0.220 -0.014 0.000 0.000
F612 0.157 0.114 0.238 -0.022 0.034 -0.041
F613 0.178 0.158 0.324 0.033 0.036 0.046
O611 0.140 0.179 0.166 0.009 0.007 0.055
O612 0.201 0.219 0.145 -0.064 0.000 0.000
C611 0.151 0.109 0.222 -0.004 0.000 0.000
S621 0.129 0.126 0.106 -0.047 0.000 0.000
F621 0.145 0.201 0.203 0.014 0.088 0.018
F622 0.170 0.194 0.120 -0.006 -0.009 -0.032
F623 0.153 0.199 0.117 0.019 -0.011 -0.010
O621 0.209 0.101 0.122 0.004 0.000 0.000
O622 0.201 0.195 0.103 -0.086 -0.020 0.088
O623 0.240 0.099 0.189 0.003 -0.115 0.005
C621 0.123 0.169 0.090 -0.010 0.033 -0.002
S631 0.224 0.235 0.214 -0.013 0.000 0.000
F631 0.224 0.329 0.229 0.053 0.035 0.067
F632 0.209 0.255 0.337 -0.023 -0.059 0.033
F633 0.242 0.239 0.253 -0.014 0.000 0.000
O631 0.163 0.210 0.210 -0.084 0.000 0.000
O632 0.225 0.276 0.212 0.009 -0.119 0.001
C631 0.186 0.216 0.189 0.016 0.000 0.000
S641 0.162 0.130 0.242 0.037 0.000 0.000
F641 0.324 0.214 0.490 -0.060 -0.327 -0.043
F642 0.212 0.194 0.302 -0.038 0.000 0.000
F643 0.256 0.258 0.257 0.006 0.086 -0.053
O642 0.041 0.120 0.182 0.051 0.012 0.029
O643 0.122 0.048 0.657 -0.011 0.000 0.000
C641 0.157 0.194 0.207 0.072 0.000 0.000
S651 0.154 0.113 0.085 -0.003 0.000 0.000
F651 0.322 0.213 0.270 0.013 0.029 0.039
F652 0.216 0.250 0.204 -0.003 0.011 -0.075
F653 0.359 0.276 0.228 -0.124 0.034 -0.081
O651 0.191 0.226 0.119 0.066 0.000 0.000
O652 0.186 0.159 0.097 -0.074 0.000 0.000
O653 0.076 0.072 0.066 0.010 0.002 0.012

loop_
_atom_type_symbol
_atom_type_description
_atom_type_scat_dispersion_real
_atom_type_scat_dispersion_imag
_atom_type_scat_source
C C 0.0030 0.0020 'International Tables Vol C Tables 4.2.6.8 and 6.1.1.4'
H H 0.0000 0.0000 'International Tables Vol C Tables 4.2.6.8 and 6.1.1.4'
F F 0.0167 0.0096 'International Tables Vol C Tables 4.2.6.8 and 6.1.1.4'
N N 0.0060 0.0030 'International Tables Vol C Tables 4.2.6.8 and 6.1.1.4'
O O 0.0100 0.0060 'International Tables Vol C Tables 4.2.6.8 and 6.1.1.4'
P P 0.0970 0.0890 'International Tables Vol C Tables 4.2.6.8 and 6.1.1.4'
Pd Pd -1.0540 0.9560 'International Tables Vol C Tables 4.2.6.8 and 6.1.1.4'
S S 0.1190 0.1170 'International Tables Vol C Tables 4.2.6.8 and 6.1.1.4'

loop_
_geom_angle_atom_site_label_1
_geom_angle_atom_site_label_2
_geom_angle_atom_site_label_3
_geom_angle
_geom_angle_site_symmetry_1
_geom_angle_site_symmetry_3
_geom_angle_publ_flag
P2 Pd1 P1 89.54(14) . . ?
N1 Pd1 P1 176.8(3) . . ?
N1 Pd1 P2 93.0(3) . . ?
N1 Pd1 N3 85.9(4) . . ?
N3 Pd1 P1 91.5(3) . . ?
N3 Pd1 P2 176.6(4) . . ?
P4 Pd2 P3 91.45(14) . . ?
N2 Pd2 P3 90.9(4) . . ?
N2 Pd2 P4 174.1(3) . . ?
N5 Pd2 P3 174.2(4) . . ?
N5 Pd2 P4 92.6(4) . . ?
N5 Pd2 N2 84.7(6) . . ?
P5 Pd3 P6 90.07(14) . . ?
N4 Pd3 P5 175.6(3) . . ?
N4 Pd3 P6 91.3(3) . . ?
N4 Pd3 N6 84.3(4) . . ?
N6 Pd3 P5 94.0(3) . . ?
N6 Pd3 P6 173.8(3) . . ?
C1 P1 Pd1 114.0(6) . . ?
C4 P1 Pd1 110.8(3) . . ?
C4 P1 C1 106.8(6) . . ?
C10 P1 Pd1 114.2(4) . . ?
C10 P1 C1 106.0(7) . . ?
C10 P1 C4 104.3(5) . . ?
C3 P2 Pd1 112.1(5) . . ?
C16 P2 Pd1 116.6(3) . . ?
C16 P2 C3 105.9(7) . . ?
C22 P2 Pd1 109.4(4) . . ?
C22 P2 C3 106.5(7) . . ?
C22 P2 C16 105.7(5) . . ?
C28 P3 Pd2 112.8(4) . . ?
C28 P3 C31 104.9(6) . . ?
C28 P3 C37 106.9(6) . . ?
C31 P3 Pd2 110.5(4) . . ?
C37 P3 Pd2 116.0(4) . . ?
C37 P3 C31 104.9(5) . . ?
C30 P4 Pd2 119.4(5) . . ?
C30 P4 C43 101.4(6) . . ?
C30 P4 C49 101.4(7) . . ?
C43 P4 Pd2 114.5(4) . . ?
C43 P4 C49 104.3(6) . . ?
C49 P4 Pd2 113.9(5) . . ?
C55 P5 Pd3 114.9(5) . . ?
C55 P5 C58 105.9(7) . . ?
C55 P5 C64 105.9(6) . . ?
C58 P5 Pd3 110.3(4) . . ?
C58 P5 C64 105.8(5) . . ?
C64 P5 Pd3 113.3(4) . . ?
C57 P6 Pd3 113.9(6) . . ?
C57 P6 C70 105.8(6) . . ?
C57 P6 C76 105.2(6) . . ?
C70 P6 Pd3 114.4(4) . . ?
C76 P6 Pd3 111.8(4) . . ?
C76 P6 C70 104.9(5) . . ?
C82 N1 Pd1 117.6(10) . . ?
C82 N1 C86 119.0(13) . . ?
C86 N1 Pd1 123.3(10) . . ?
C98 N2 Pd2 122.5(10) . . ?
C99 N2 Pd2 124.5(10) . . ?
C99 N2 C98 112.7(13) . . ?
C100 N3 Pd1 124.2(10) . . ?
C100 N3 C104 120.6(13) . . ?
C104 N3 Pd1 114.9(10) . . ?
C116 N4 Pd3 120.9(9) . . ?
C117 N4 Pd3 122.0(11) . . ?
C117 N4 C116 116.3(13) . . ?
C118 N5 Pd2 130.4(10) . . ?
C118 N5 C122 115.4(13) . . ?
C122 N5 Pd2 114.2(10) . . ?
C134 N6 Pd3 124.2(9) . . ?
C135 N6 Pd3 118.4(10) . . ?
C135 N6 C134 117.2(12) . . ?
P1 C1 H1A 109.5 . . ?
P1 C1 H1B 109.5 . . ?
H1A C1 H1B 108.1 . . ?
C2 C1 P1 110.6(10) . . ?
C2 C1 H1A 109.5 . . ?
C2 C1 H1B 109.5 . . ?
C1 C2 H2A 108.9 . . ?
C1 C2 H2B 108.9 . . ?
H2A C2 H2B 107.8 . . ?
C3 C2 C1 113.2(17) . . ?
C3 C2 H2A 108.9 . . ?
C3 C2 H2B 108.9 . . ?
P2 C3 H3A 108.9 . . ?
P2 C3 H3B 108.9 . . ?
C2 C3 P2 113.3(13) . . ?
C2 C3 H3A 108.9 . . ?
C2 C3 H3B 108.9 . . ?
H3A C3 H3B 107.7 . . ?
C5 C4 P1 120.4(6) . . ?
C5 C4 C9 120.0 . . ?
C9 C4 P1 119.5(6) . . ?
C4 C5 H5 120.0 . . ?
C4 C5 C6 120.0 . . ?
C6 C5 H5 120.0 . . ?
C5 C6 H6 120.0 . . ?
C5 C6 C7 120.0 . . ?
C7 C6 H6 120.0 . . ?
C6 C7 H7 120.0 . . ?
C8 C7 C6 120.0 . . ?
C8 C7 H7 120.0 . . ?
C7 C8 H8 120.0 . . ?
C7 C8 C9 120.0 . . ?
C9 C8 H8 120.0 . . ?
C4 C9 H9 120.0 . . ?
C8 C9 C4 120.0 . . ?
C8 C9 H9 120.0 . . ?
C11 C10 P1 118.6(6) . . ?
C11 C10 C15 120.0 . . ?
C15 C10 P1 121.4(6) . . ?
C10 C11 H11 120.0 . . ?
C12 C11 C10 120.0 . . ?
C12 C11 H11 120.0 . . ?
C11 C12 H12 120.0 . . ?
C13 C12 C11 120.0 . . ?
C13 C12 H12 120.0 . . ?
C12 C13 H13 120.0 . . ?
C12 C13 C14 120.0 . . ?
C14 C13 H13 120.0 . . ?
C13 C14 H14 120.0 . . ?
C15 C14 C13 120.0 . . ?
C15 C14 H14 120.0 . . ?
C10 C15 H15 120.0 . . ?
C14 C15 C10 120.0 . . ?
C14 C15 H15 120.0 . . ?
C21 C16 P2 118.6(5) . . ?
C21 C16 C17 120.0 . . ?
C17 C16 P2 121.4(5) . . ?
C16 C21 H21 120.0 . . ?
C20 C21 C16 120.0 . . ?
C20 C21 H21 120.0 . . ?
C21 C20 H20 120.0 . . ?
C21 C20 C19 120.0 . . ?
C19 C20 H20 120.0 . . ?
C20 C19 H19 120.0 . . ?
C18 C19 C20 120.0 . . ?
C18 C19 H19 120.0 . . ?
C19 C18 H18 120.0 . . ?
C17 C18 C19 120.0 . . ?
C17 C18 H18 120.0 . . ?
C16 C17 H17 120.0 . . ?
C18 C17 C16 120.0 . . ?
C18 C17 H17 120.0 . . ?
C23 C22 P2 122.9(7) . . ?
C23 C22 C27 120.0 . . ?
C27 C22 P2 117.1(7) . . ?
C22 C23 H23 120.0 . . ?
C24 C23 C22 120.0 . . ?
C24 C23 H23 120.0 . . ?
C23 C24 H24 120.0 . . ?
C23 C24 C25 120.0 . . ?
C25 C24 H24 120.0 . . ?
C24 C25 H25 120.0 . . ?
C26 C25 C24 120.0 . . ?
C26 C25 H25 120.0 . . ?
C25 C26 H26 120.0 . . ?
C25 C26 C27 120.0 . . ?
C27 C26 H26 120.0 . . ?
C22 C27 H27 120.0 . . ?
C26 C27 C22 120.0 . . ?
C26 C27 H27 120.0 . . ?
P3 C28 H28A 108.0 . . ?
P3 C28 H28B 108.0 . . ?
H28A C28 H28B 107.3 . . ?
C29 C28 P3 117.1(11) . . ?
C29 C28 H28A 108.0 . . ?
C29 C28 H28B 108.0 . . ?
C28 C29 H29A 107.2 . . ?
C28 C29 H29B 107.2 . . ?
C28 C29 C30 120.5(12) . . ?
H29A C29 H29B 106.8 . . ?
C30 C29 H29A 107.2 . . ?
C30 C29 H29B 107.2 . . ?
P4 C30 H30A 108.9 . . ?
P4 C30 H30B 108.9 . . ?
C29 C30 P4 113.3(10) . . ?
C29 C30 H30A 108.9 . . ?
C29 C30 H30B 108.9 . . ?
H30A C30 H30B 107.7 . . ?
C32 C31 P3 117.7(7) . . ?
C32 C31 C36 120.0 . . ?
C36 C31 P3 122.3(7) . . ?
C31 C32 H32 120.0 . . ?
C31 C32 C33 120.0 . . ?
C33 C32 H32 120.0 . . ?
C32 C33 H33 120.0 . . ?
C32 C33 C34 120.0 . . ?
C34 C33 H33 120.0 . . ?
C33 C34 H34 120.0 . . ?
C35 C34 C33 120.0 . . ?
C35 C34 H34 120.0 . . ?
C34 C35 H35 120.0 . . ?
C34 C35 C36 120.0 . . ?
C36 C35 H35 120.0 . . ?
C31 C36 H36 120.0 . . ?
C35 C36 C31 120.0 . . ?
C35 C36 H36 120.0 . . ?
C42 C37 P3 122.2(6) . . ?
C42 C37 C38 120.0 . . ?
C38 C37 P3 117.8(6) . . ?
C37 C42 H42 120.0 . . ?
C41 C42 C37 120.0 . . ?
C41 C42 H42 120.0 . . ?
C42 C41 H41 120.0 . . ?
C42 C41 C40 120.0 . . ?
C40 C41 H41 120.0 . . ?
C41 C40 H40 120.0 . . ?
C39 C40 C41 120.0 . . ?
C39 C40 H40 120.0 . . ?
C40 C39 H39 120.0 . . ?
C40 C39 C38 120.0 . . ?
C38 C39 H39 120.0 . . ?
C37 C38 H38 120.0 . . ?
C39 C38 C37 120.0 . . ?
C39 C38 H38 120.0 . . ?
C44 C43 P4 120.5(8) . . ?
C44 C43 C48 120.0 . . ?
C48 C43 P4 119.2(8) . . ?
C43 C44 H44 120.0 . . ?
C45 C44 C43 120.0 . . ?
C45 C44 H44 120.0 . . ?
C44 C45 H45 120.0 . . ?
C44 C45 C46 120.0 . . ?
C46 C45 H45 120.0 . . ?
C45 C46 H46 120.0 . . ?
C47 C46 C45 120.0 . . ?
C47 C46 H46 120.0 . . ?
C46 C47 H47 120.0 . . ?
C48 C47 C46 120.0 . . ?
C48 C47 H47 120.0 . . ?
C43 C48 H48 120.0 . . ?
C47 C48 C43 120.0 . . ?
C47 C48 H48 120.0 . . ?
C54 C49 P4 120.2(8) . . ?
C54 C49 C50 120.0 . . ?
C50 C49 P4 119.5(8) . . ?
C49 C54 H54 120.0 . . ?
C49 C54 C53 120.0 . . ?
C53 C54 H54 120.0 . . ?
C54 C53 H53 120.0 . . ?
C52 C53 C54 120.0 . . ?
C52 C53 H53 120.0 . . ?
C53 C52 H52 120.0 . . ?
C51 C52 C53 120.0 . . ?
C51 C52 H52 120.0 . . ?
C52 C51 H51 120.0 . . ?
C52 C51 C50 120.0 . . ?
C50 C51 H51 120.0 . . ?
C49 C50 H50 120.0 . . ?
C51 C50 C49 120.0 . . ?
C51 C50 H50 120.0 . . ?
P5 C55 H55A 108.0 . . ?
P5 C55 H55B 108.0 . . ?
H55A C55 H55B 107.2 . . ?
C56 C55 P5 117.2(12) . . ?
C56 C55 H55A 108.0 . . ?
C56 C55 H55B 108.0 . . ?
C55 C56 H56A 109.7 . . ?
C55 C56 H56B 109.7 . . ?
C55 C56 C57 110.0(12) . . ?
H56A C56 H56B 108.2 . . ?
C57 C56 H56A 109.7 . . ?
C57 C56 H56B 109.7 . . ?
P6 C57 H57A 108.4 . . ?
P6 C57 H57B 108.4 . . ?
C56 C57 P6 115.5(10) . . ?
C56 C57 H57A 108.4 . . ?
C56 C57 H57B 108.4 . . ?
H57A C57 H57B 107.5 . . ?
C63 C58 P5 122.9(7) . . ?
C63 C58 C59 120.0 . . ?
C59 C58 P5 117.1(7) . . ?
C58 C63 H63 120.0 . . ?
C58 C63 C62 120.0 . . ?
C62 C63 H63 120.0 . . ?
C63 C62 H62 120.0 . . ?
C63 C62 C61 120.0 . . ?
C61 C62 H62 120.0 . . ?
C62 C61 H61 120.0 . . ?
C60 C61 C62 120.0 . . ?
C60 C61 H61 120.0 . . ?
C61 C60 H60 120.0 . . ?
C61 C60 C59 120.0 . . ?
C59 C60 H60 120.0 . . ?
C58 C59 H59 120.0 . . ?
C60 C59 C58 120.0 . . ?
C60 C59 H59 120.0 . . ?
C65 C64 P5 119.6(6) . . ?
C65 C64 C69 120.0 . . ?
C69 C64 P5 120.2(6) . . ?
C64 C65 H65 120.0 . . ?
C66 C65 C64 120.0 . . ?
C66 C65 H65 120.0 . . ?
C65 C66 H66 120.0 . . ?
C67 C66 C65 120.0 . . ?
C67 C66 H66 120.0 . . ?
C66 C67 H67 120.0 . . ?
C66 C67 C68 120.0 . . ?
C68 C67 H67 120.0 . . ?
C67 C68 H68 120.0 . . ?
C69 C68 C67 120.0 . . ?
C69 C68 H68 120.0 . . ?
C64 C69 H69 120.0 . . ?
C68 C69 C64 120.0 . . ?
C68 C69 H69 120.0 . . ?
C71 C70 P6 119.6(6) . . ?
C71 C70 C75 120.0 . . ?
C75 C70 P6 120.3(6) . . ?
C70 C71 H71 120.0 . . ?
C72 C71 C70 120.0 . . ?
C72 C71 H71 120.0 . . ?
C71 C72 H72 120.0 . . ?
C71 C72 C73 120.0 . . ?
C73 C72 H72 120.0 . . ?
C72 C73 H73 120.0 . . ?
C74 C73 C72 120.0 . . ?
C74 C73 H73 120.0 . . ?
C73 C74 H74 120.0 . . ?
C75 C74 C73 120.0 . . ?
C75 C74 H74 120.0 . . ?
C70 C75 H75 120.0 . . ?
C74 C75 C70 120.0 . . ?
C74 C75 H75 120.0 . . ?
C77 C76 P6 119.3(7) . . ?
C77 C76 C81 120.0 . . ?
C81 C76 P6 120.5(7) . . ?
C76 C77 H77 120.0 . . ?
C78 C77 C76 120.0 . . ?
C78 C77 H77 120.0 . . ?
C77 C78 H78 120.0 . . ?
C77 C78 C79 120.0 . . ?
C79 C78 H78 120.0 . . ?
C78 C79 H79 120.0 . . ?
C80 C79 C78 120.0 . . ?
C80 C79 H79 120.0 . . ?
C79 C80 H80 120.0 . . ?
C79 C80 C81 120.0 . . ?
C81 C80 H80 120.0 . . ?
C76 C81 H81 120.0 . . ?
C80 C81 C76 120.0 . . ?
C80 C81 H81 120.0 . . ?
N1 C82 H82 118.8 . . ?
N1 C82 C83 122.5(15) . . ?
C83 C82 H82 118.8 . . ?
C84 C83 C82 113.4(15) . . ?
C87 C83 C82 118.2(15) . . ?
C87 C83 C84 127.4(15) . . ?
C83 C84 H84 118.4 . . ?
C85 C84 C83 123.2(17) . . ?
C85 C84 H84 118.4 . . ?
C84 C85 H85 121.9 . . ?
C84 C85 C86 116.2(17) . . ?
C86 C85 H85 121.9 . . ?
N1 C86 C85 124.7(15) . . ?
N1 C86 H86 117.6 . . ?
C85 C86 H86 117.6 . . ?
C88 C87 C83 171.2(17) . . ?
C87 C88 C89 176.5(19) . . ?
C90 C89 C88 117.1(13) . . ?
C90 C89 C91 123.6(17) . . ?
C91 C89 C88 119.2(15) . . ?
C89 C90 C89 118(2) 3_755 . ?
C89 C90 H90 120.9 . . ?
C89 C90 H90 120.9 3_755 . ?
C89 C91 C93 125.0(15) . . ?
C92 C91 C89 117.2(16) . . ?
C92 C91 C93 117.8(12) . . ?
C91 C92 C91 120.2(19) 3_755 . ?
C91 C92 H92 119.9 . . ?
C91 C92 H92 119.9 3_755 . ?
C94 C93 C91 170.8(15) . . ?
C93 C94 C95 176.3(19) . . ?
C94 C95 C96 125.5(15) . . ?
C99 C95 C94 118.5(15) . . ?
C99 C95 C96 115.9(16) . . ?
C95 C96 H96 121.5 . . ?
C97 C96 C95 117.0(16) . . ?
C97 C96 H96 121.5 . . ?
C96 C97 H97 119.9 . . ?
C98 C97 C96 120.2(18) . . ?
C98 C97 H97 119.9 . . ?
N2 C98 H98 118.0 . . ?
C97 C98 N2 124.0(16) . . ?
C97 C98 H98 118.0 . . ?
N2 C99 C95 129.3(15) . . ?
N2 C99 H99 115.3 . . ?
C95 C99 H99 115.3 . . ?
N3 C100 H100 118.8 . . ?
N3 C100 C101 122.4(15) . . ?
C101 C100 H100 118.8 . . ?
C100 C101 H101 121.1 . . ?
C102 C101 C100 117.9(17) . . ?
C102 C101 H101 121.1 . . ?
C101 C102 H102 118.7 . . ?
C101 C102 C103 122.6(16) . . ?
C103 C102 H102 118.7 . . ?
C102 C103 C104 117.8(14) . . ?
C105 C103 C102 126.6(13) . . ?
C105 C103 C104 115.5(14) . . ?
N3 C104 C103 118.0(14) . . ?
N3 C104 H104 121.0 . . ?
C103 C104 H104 121.0 . . ?
C106 C105 C103 173.9(15) . . ?
C105 C106 C107 174.3(14) . . ?
C108 C107 C106 123.3(11) . . ?
C108 C107 C109 114.1(15) . . ?
C109 C107 C106 122.6(13) . . ?
C107 C108 C107 126.7(17) 3_755 . ?
C107 C108 H108 116.6 . . ?
C107 C108 H108 116.6 3_755 . ?
C107 C109 C111 120.2(14) . . ?
C110 C109 C107 125.4(14) . . ?
C110 C109 C111 114.4(11) . . ?
C109 C110 C109 114.1(16) 3_755 . ?
C109 C110 H110 122.9 . . ?
C109 C110 H110 122.9 3_755 . ?
C112 C111 C109 173.1(18) . . ?
C111 C112 C113 169.3(16) . . ?
C114 C113 C112 117.9(15) . . ?
C117 C113 C112 121.5(15) . . ?
C117 C113 C114 120.3(15) . . ?
C113 C114 H114 121.9 . . ?
C115 C114 C113 116.2(16) . . ?
C115 C114 H114 121.9 . . ?
C114 C115 H115 120.8 . . ?
C114 C115 C116 118.3(17) . . ?
C116 C115 H115 120.8 . . ?
N4 C116 H116 118.6 . . ?
C115 C116 N4 122.7(14) . . ?
C115 C116 H116 118.6 . . ?
N4 C117 C113 125.6(17) . . ?
N4 C117 H117 117.2 . . ?
C113 C117 H117 117.2 . . ?
N5 C118 H118 116.3 . . ?
C119 C118 N5 127.5(18) . . ?
C119 C118 H118 116.3 . . ?
C118 C119 H119 118.6 . . ?
C118 C119 C120 122.9(18) . . ?
C120 C119 H119 118.6 . . ?
C119 C120 H120 120.8 . . ?
C119 C120 C121 118.4(16) . . ?
C121 C120 H120 120.8 . . ?
C120 C121 C122 113.4(15) . . ?
C123 C121 C120 129.3(15) . . ?
C123 C121 C122 116.8(15) . . ?
N5 C122 C121 121.7(14) . . ?
N5 C122 H122 119.2 . . ?
C121 C122 H122 119.2 . . ?
C124 C123 C121 175.2(18) . . ?
C123 C124 C125 175.3(18) . . ?
C126 C125 C124 119.2(12) . . ?
C126 C125 C127 117.9(16) . . ?
C127 C125 C124 122.9(14) . . ?
C125 C126 C125 119.9(19) . 3_755 ?
C125 C126 H126 120.0 . . ?
C125 C126 H126 120.0 3_755 . ?
C125 C127 C129 116.3(16) . . ?
C128 C127 C125 124.0(17) . . ?
C128 C127 C129 119.8(13) . . ?
C127 C128 C127 116(2) . 3_755 ?
C127 C128 H128 121.9 3_755 . ?
C127 C128 H128 121.9 . . ?
C130 C129 C127 173.7(16) . . ?
C129 C130 C131 173.0(16) . . ?
C132 C131 C130 126.1(14) . . ?
C132 C131 C135 115.7(14) . . ?
C135 C131 C130 118.0(13) . . ?
C131 C132 H132 117.7 . . ?
C131 C132 C133 124.6(15) . . ?
C133 C132 H132 117.7 . . ?
C132 C133 H133 122.3 . . ?
C134 C133 C132 115.4(15) . . ?
C134 C133 H133 122.3 . . ?
N6 C134 C133 122.6(14) . . ?
N6 C134 H134 118.7 . . ?
C133 C134 H134 118.7 . . ?
N6 C135 C131 124.1(13) . . ?
N6 C135 H135 117.9 . . ?
C131 C135 H135 117.9 . . ?
P52 Pd51 P51 90.24(14) . . ?
N51 Pd51 P51 175.7(3) . . ?
N51 Pd51 P52 92.1(3) . . ?
N51 Pd51 N53 86.5(4) . . ?
N53 Pd51 P51 91.0(3) . . ?
N53 Pd51 P52 176.6(4) . . ?
P53 Pd52 P54 89.30(14) . . ?
N52 Pd52 P53 93.1(4) . . ?
N52 Pd52 P54 176.6(3) . . ?
N55 Pd52 P53 177.1(4) . . ?
N55 Pd52 P54 92.1(3) . . ?
N55 Pd52 N52 85.3(5) . . ?
P55 Pd53 P56 90.82(18) . . ?
N54 Pd53 P55 178.7(4) . . ?
N54 Pd53 P56 90.5(4) . . ?
N56 Pd53 P55 90.4(3) . . ?
N56 Pd53 P56 175.0(4) . . ?
N56 Pd53 N54 88.4(5) . . ?
C201 P51 Pd51 113.9(5) . . ?
C201 P51 C204 108.8(6) . . ?
C201 P51 C210 102.8(6) . . ?
C204 P51 Pd51 114.2(3) . . ?
C204 P51 C210 105.4(5) . . ?
C210 P51 Pd51 110.8(4) . . ?
C203 P52 Pd51 115.3(6) . . ?
C203 P52 C216 106.3(7) . . ?
C203 P52 C222 104.9(6) . . ?
C216 P52 Pd51 112.8(4) . . ?
C216 P52 C222 105.1(5) . . ?
C222 P52 Pd51 111.6(4) . . ?
C228 P53 Pd52 115.0(6) . . ?
C231 P53 Pd52 110.3(4) . . ?
C231 P53 C228 104.9(7) . . ?
C237 P53 Pd52 116.6(4) . . ?
C237 P53 C228 102.4(7) . . ?
C237 P53 C231 106.7(6) . . ?
C230 P54 Pd52 115.6(6) . . ?
C230 P54 C243 103.0(7) . . ?
C230 P54 C248 105.5(7) . . ?
C243 P54 Pd52 115.6(4) . . ?
C243 P54 C248 106.1(5) . . ?
C248 P54 Pd52 110.1(4) . . ?
C254 P55 Pd53 114.3(5) . . ?
C257 P55 Pd53 108.0(4) . . ?
C257 P55 C254 105.6(7) . . ?
C257 P55 C263 104.1(7) . . ?
C263 P55 Pd53 113.7(5) . . ?
C263 P55 C254 110.2(7) . . ?
C256 P56 Pd53 116.0(5) . . ?
C269 P56 Pd53 113.5(5) . . ?
C269 P56 C256 106.2(7) . . ?
C269 P56 C275 104.8(6) . . ?
C275 P56 Pd53 109.2(5) . . ?
C275 P56 C256 106.4(8) . . ?
C281 N51 Pd51 121.5(10) . . ?
C285 N51 Pd51 121.6(9) . . ?
C285 N51 C281 116.7(12) . . ?
C297 N52 Pd52 125.1(11) . . ?
C297 N52 C298 117.9(14) . . ?
C298 N52 Pd52 116.9(10) . . ?
C299 N53 Pd51 128.9(12) . . ?
C299 N53 C303 105.5(14) . . ?
C303 N53 Pd51 125.5(11) . . ?
C315 N54 Pd53 121.2(12) . . ?
C315 N54 C316 124.2(16) . . ?
C316 N54 Pd53 114.0(12) . . ?
C317 N55 Pd52 125.1(9) . . ?
C317 N55 C321 119.3(12) . . ?
C321 N55 Pd52 115.5(10) . . ?
C333 N56 Pd53 121.9(11) . . ?
C334 N56 Pd53 121.8(11) . . ?
C334 N56 C333 116.2(15) . . ?
P51 C201 H20A 109.4 . . ?
P51 C201 H20B 109.4 . . ?
H20A C201 H20B 108.0 . . ?
C202 C201 P51 111.0(10) . . ?
C202 C201 H20A 109.4 . . ?
C202 C201 H20B 109.4 . . ?
C201 C202 H20C 110.1 . . ?
C201 C202 H20D 110.1 . . ?
C201 C202 C203 108.1(12) . . ?
H20C C202 H20D 108.4 . . ?
C203 C202 H20C 110.1 . . ?
C203 C202 H20D 110.1 . . ?
P52 C203 H20E 108.6 . . ?
P52 C203 H20F 108.6 . . ?
C202 C203 P52 114.5(10) . . ?
C202 C203 H20E 108.6 . . ?
C202 C203 H20F 108.6 . . ?
H20E C203 H20F 107.6 . . ?
C209 C204 P51 119.5(6) . . ?
C209 C204 C205 120.0 . . ?
C205 C204 P51 120.4(6) . . ?
C204 C209 H209 120.0 . . ?
C208 C209 C204 120.0 . . ?
C208 C209 H209 120.0 . . ?
C209 C208 H208 120.0 . . ?
C209 C208 C207 120.0 . . ?
C207 C208 H208 120.0 . . ?
C208 C207 H207 120.0 . . ?
C206 C207 C208 120.0 . . ?
C206 C207 H207 120.0 . . ?
C207 C206 H206 120.0 . . ?
C205 C206 C207 120.0 . . ?
C205 C206 H206 120.0 . . ?
C204 C205 H205 120.0 . . ?
C206 C205 C204 120.0 . . ?
C206 C205 H205 120.0 . . ?
C215 C210 P51 120.0(7) . . ?
C215 C210 C211 120.0 . . ?
C211 C210 P51 119.8(7) . . ?
C210 C215 H215 120.0 . . ?
C210 C215 C214 120.0 . . ?
C214 C215 H215 120.0 . . ?
C215 C214 H214 120.0 . . ?
C215 C214 C213 120.0 . . ?
C213 C214 H214 120.0 . . ?
C214 C213 H213 120.0 . . ?
C212 C213 C214 120.0 . . ?
C212 C213 H213 120.0 . . ?
C213 C212 H212 120.0 . . ?
C213 C212 C211 120.0 . . ?
C211 C212 H212 120.0 . . ?
C212 C211 C210 120.0 . . ?
C221 C216 P52 120.3(6) . . ?
C221 C216 C217 120.0 . . ?
C217 C216 P52 119.6(6) . . ?
C216 C221 H221 120.0 . . ?
C220 C221 C216 120.0 . . ?
C220 C221 H221 120.0 . . ?
C221 C220 H220 120.0 . . ?
C221 C220 C219 120.0 . . ?
C219 C220 H220 120.0 . . ?
C220 C219 H219 120.0 . . ?
C220 C219 C218 120.0 . . ?
C218 C219 H219 120.0 . . ?
C219 C218 H218 120.0 . . ?
C219 C218 C217 120.0 . . ?
C217 C218 H218 120.0 . . ?
C216 C217 H217 120.0 . . ?
C218 C217 C216 120.0 . . ?
C218 C217 H217 120.0 . . ?
C223 C222 P52 119.4(7) . . ?
C223 C222 C227 120.0 . . ?
C227 C222 P52 120.4(6) . . ?
C222 C223 H223 120.0 . . ?
C222 C223 C224 120.0 . . ?
C224 C223 H223 120.0 . . ?
C223 C224 H224 120.0 . . ?
C225 C224 C223 120.0 . . ?
C225 C224 H224 120.0 . . ?
C224 C225 H225 120.0 . . ?
C224 C225 C226 120.0 . . ?
C226 C225 H225 120.0 . . ?
C225 C226 H226 120.0 . . ?
C227 C226 C225 120.0 . . ?
C227 C226 H226 120.0 . . ?
C222 C227 H227 120.0 . . ?
C226 C227 C222 120.0 . . ?
C226 C227 H227 120.0 . . ?
P53 C228 H22A 109.5 . . ?
P53 C228 H22B 109.5 . . ?
H22A C228 H22B 108.1 . . ?
C229 C228 P53 110.5(10) . . ?
C229 C228 H22A 109.5 . . ?
C229 C228 H22B 109.5 . . ?
C228 C229 H22C 109.2 . . ?
C228 C229 H22D 109.2 . . ?
H22C C229 H22D 107.9 . . ?
C230 C229 C228 112.3(15) . . ?
C230 C229 H22C 109.2 . . ?
C230 C229 H22D 109.2 . . ?
P54 C230 H23A 108.1 . . ?
P54 C230 H23B 108.1 . . ?
C229 C230 P54 116.9(11) . . ?
C229 C230 H23A 108.1 . . ?
C229 C230 H23B 108.1 . . ?
H23A C230 H23B 107.3 . . ?
C232 C231 P53 120.8(7) . . ?
C232 C231 C236 120.0 . . ?
C236 C231 P53 119.0(8) . . ?
C231 C232 H232 120.0 . . ?
C233 C232 C231 120.0 . . ?
C233 C232 H232 120.0 . . ?
C232 C233 H233 120.0 . . ?
C232 C233 C234 120.0 . . ?
C234 C233 H233 120.0 . . ?
C233 C234 H234 120.0 . . ?
C235 C234 C233 120.0 . . ?
C235 C234 H234 120.0 . . ?
C234 C235 H235 120.0 . . ?
C234 C235 C236 120.0 . . ?
C236 C235 H235 120.0 . . ?
C231 C236 H236 120.0 . . ?
C235 C236 C231 120.0 . . ?
C235 C236 H236 120.0 . . ?
C242 C237 P53 116.6(7) . . ?
C242 C237 C238 120.0 . . ?
C238 C237 P53 123.4(7) . . ?
C237 C242 H242 120.0 . . ?
C241 C242 C237 120.0 . . ?
C241 C242 H242 120.0 . . ?
C242 C241 H241 120.0 . . ?
C242 C241 C240 120.0 . . ?
C240 C241 H241 120.0 . . ?
C241 C240 H240 120.0 . . ?
C239 C240 C241 120.0 . . ?
C239 C240 H240 120.0 . . ?
C240 C239 H239 120.0 . . ?
C240 C239 C238 120.0 . . ?
C238 C239 H239 120.0 . . ?
C237 C238 H238 120.0 . . ?
C239 C238 C237 120.0 . . ?
C239 C238 H238 120.0 . . ?
C244 C243 P54 117.5(7) . . ?
C244 C243 C196 120.0 . . ?
C196 C243 P54 122.4(7) . . ?
C243 C244 H244 120.0 . . ?
C245 C244 C243 120.0 . . ?
C245 C244 H244 120.0 . . ?
C244 C245 H245 120.0 . . ?
C246 C245 C244 120.0 . . ?
C246 C245 H245 120.0 . . ?
C245 C246 H246 120.0 . . ?
C247 C246 C245 120.0 . . ?
C247 C246 H246 120.0 . . ?
C246 C247 H247 120.0 . . ?
C196 C247 C246 120.0 . . ?
C196 C247 H247 120.0 . . ?
C243 C196 H196 120.0 . . ?
C247 C196 C243 120.0 . . ?
C247 C196 H196 120.0 . . ?
C253 C248 P54 121.3(7) . . ?
C253 C248 C249 120.0 . . ?
C249 C248 P54 118.5(6) . . ?
C248 C253 H253 120.0 . . ?
C252 C253 C248 120.0 . . ?
C252 C253 H253 120.0 . . ?
C253 C252 H252 120.0 . . ?
C251 C252 C253 120.0 . . ?
C251 C252 H252 120.0 . . ?
C252 C251 H251 120.0 . . ?
C252 C251 C250 120.0 . . ?
C250 C251 H251 120.0 . . ?
C251 C250 H250 120.0 . . ?
C249 C250 C251 120.0 . . ?
C249 C250 H250 120.0 . . ?
C248 C249 H249 120.0 . . ?
C250 C249 C248 120.0 . . ?
C250 C249 H249 120.0 . . ?
P55 C254 H25A 108.7 . . ?
P55 C254 H25B 108.7 . . ?
H25A C254 H25B 107.6 . . ?
C255 C254 P55 114.2(14) . . ?
C255 C254 H25A 108.7 . . ?
C255 C254 H25B 108.7 . . ?
C254 C255 H25C 109.6 . . ?
C254 C255 H25D 109.6 . . ?
C254 C255 C256 110.1(13) . . ?
H25C C255 H25D 108.2 . . ?
C256 C255 H25C 109.6 . . ?
C256 C255 H25D 109.6 . . ?
P56 C256 H25E 108.8 . . ?
P56 C256 H25F 108.8 . . ?
C255 C256 P56 113.6(13) . . ?
C255 C256 H25E 108.8 . . ?
C255 C256 H25F 108.8 . . ?
H25E C256 H25F 107.7 . . ?
C258 C257 P55 121.0(8) . . ?
C258 C257 C262 120.0 . . ?
C262 C257 P55 119.0(8) . . ?
C257 C258 H258 120.0 . . ?
C257 C258 C259 120.0 . . ?
C259 C258 H258 120.0 . . ?
C258 C259 H259 120.0 . . ?
C260 C259 C258 120.0 . . ?
C260 C259 H259 120.0 . . ?
C259 C260 H260 120.0 . . ?
C261 C260 C259 120.0 . . ?
C261 C260 H260 120.0 . . ?
C260 C261 H261 120.0 . . ?
C262 C261 C260 120.0 . . ?
C262 C261 H261 120.0 . . ?
C257 C262 H262 120.0 . . ?
C261 C262 C257 120.0 . . ?
C261 C262 H262 120.0 . . ?
C264 C263 P55 117.1(8) . . ?
C264 C263 C268 120.0 . . ?
C268 C263 P55 122.9(8) . . ?
C263 C264 H264 120.0 . . ?
C265 C264 C263 120.0 . . ?
C265 C264 H264 120.0 . . ?
C264 C265 H265 120.0 . . ?
C266 C265 C264 120.0 . . ?
C266 C265 H265 120.0 . . ?
C265 C266 H266 120.0 . . ?
C265 C266 C267 120.0 . . ?
C267 C266 H266 120.0 . . ?
C266 C267 H267 120.0 . . ?
C266 C267 C268 120.0 . . ?
C268 C267 H267 120.0 . . ?
C263 C268 H268 120.0 . . ?
C267 C268 C263 120.0 . . ?
C267 C268 H268 120.0 . . ?
C274 C269 P56 122.2(8) . . ?
C274 C269 C270 120.0 . . ?
C270 C269 P56 117.6(8) . . ?
C269 C274 H274 120.0 . . ?
C269 C274 C273 120.0 . . ?
C273 C274 H274 120.0 . . ?
C274 C273 H273 120.0 . . ?
C272 C273 C274 120.0 . . ?
C272 C273 H273 120.0 . . ?
C273 C272 H272 120.0 . . ?
C271 C272 C273 120.0 . . ?
C271 C272 H272 120.0 . . ?
C272 C271 H271 120.0 . . ?
C272 C271 C270 120.0 . . ?
C270 C271 H271 120.0 . . ?
C269 C270 H270 120.0 . . ?
C271 C270 C269 120.0 . . ?
C271 C270 H270 120.0 . . ?
C280 C275 P56 121.8(9) . . ?
C280 C275 C276 120.0 . . ?
C276 C275 P56 118.1(9) . . ?
C275 C280 H280 120.0 . . ?
C279 C280 C275 120.0 . . ?
C279 C280 H280 120.0 . . ?
C280 C279 H279 120.0 . . ?
C278 C279 C280 120.0 . . ?
C278 C279 H279 120.0 . . ?
C279 C278 H278 120.0 . . ?
C279 C278 C277 120.0 . . ?
C277 C278 H278 120.0 . . ?
C278 C277 H277 120.0 . . ?
C276 C277 C278 120.0 . . ?
C276 C277 H277 120.0 . . ?
C275 C276 H276 120.0 . . ?
C277 C276 C275 120.0 . . ?
C277 C276 H276 120.0 . . ?
N51 C281 H281 118.6 . . ?
C282 C281 N51 122.9(17) . . ?
C282 C281 H281 118.6 . . ?
C281 C282 H282 120.5 . . ?
C281 C282 C283 119.0(18) . . ?
C283 C282 H282 120.5 . . ?
C282 C283 H283 121.6 . . ?
C284 C283 C282 116.8(16) . . ?
C284 C283 H283 121.6 . . ?
C283 C284 C286 122.8(15) . . ?
C285 C284 C283 117.7(16) . . ?
C285 C284 C286 119.5(16) . . ?
N51 C285 C284 126.4(15) . . ?
N51 C285 H285 116.8 . . ?
C284 C285 H285 116.8 . . ?
C287 C286 C284 174(2) . . ?
C286 C287 C288 176(2) . . ?
C287 C288 C289 120.2(15) . . ?
C287 C288 C290 117.5(18) . . ?
C290 C288 C289 122(2) . . ?
C288 C289 C288 125(2) 3 . ?
C288 C289 H289 117.6 3 . ?
C288 C289 H289 117.6 . . ?
C288 C290 C291 111.1(17) . . ?
C288 C290 C292 130.6(17) . . ?
C292 C290 C291 117.4(13) . . ?
C290 C291 C290 127.0(19) . 3 ?
C290 C291 H291 116.5 . . ?
C290 C291 H291 116.5 3 . ?
C293 C292 C290 176.0(17) . . ?
C292 C293 C294 177(2) . . ?
C293 C294 C295 128.4(15) . . ?
C293 C294 C298 121.3(17) . . ?
C298 C294 C295 109.8(16) . . ?
C294 C295 H295 119.5 . . ?
C296 C295 C294 121.1(17) . . ?
C296 C295 H295 119.5 . . ?
C295 C296 H296 118.6 . . ?
C295 C296 C297 122.8(19) . . ?
C297 C296 H296 118.6 . . ?
N52 C297 H297 119.8 . . ?
C296 C297 N52 120.4(18) . . ?
C296 C297 H297 119.8 . . ?
N52 C298 H298 117.0 . . ?
C294 C298 N52 126.0(15) . . ?
C294 C298 H298 117.0 . . ?
N53 C299 H299 113.3 . . ?
N53 C299 C300 133.4(19) . . ?
C300 C299 H299 113.3 . . ?
C299 C300 H300 123.9 . . ?
C301 C300 C299 112(2) . . ?
C301 C300 H300 123.9 . . ?
C300 C301 H301 119.7 . . ?
C302 C301 C300 120.6(19) . . ?
C302 C301 H301 119.7 . . ?
C301 C302 C303 118.6(19) . . ?
C301 C302 C304 123.9(17) . . ?
C303 C302 C304 116.1(17) . . ?
N53 C303 C302 128.5(18) . . ?
N53 C303 H303 115.7 . . ?
C302 C303 H303 115.7 . . ?
C305 C304 C302 178(2) . . ?
C304 C305 C306 168.9(18) . . ?
C305 C306 C307 123.5(15) . . ?
C305 C306 C308 121.3(18) . . ?
C307 C306 C308 114(2) . . ?
C306 C307 C306 128(2) 3 . ?
C306 C307 H307 115.8 3 . ?
C306 C307 H307 115.8 . . ?
C309 C308 C306 116(2) . . ?
C309 C308 C310 124.6(15) . . ?
C310 C308 C306 118.8(18) . . ?
C308 C309 C308 131(3) 3 . ?
C308 C309 H309 114.7 3 . ?
C308 C309 H309 114.7 . . ?
C311 C310 C308 176.9(18) . . ?
C310 C311 C312 171(2) . . ?
C311 C312 C316 117.2(19) . . ?
C313 C312 C311 118.7(19) . . ?
C313 C312 C316 124(2) . . ?
C312 C313 H313 122.2 . . ?
C312 C313 C314 116(2) . . ?
C314 C313 H313 122.2 . . ?
C313 C314 H314 117.7 . . ?
C315 C314 C313 125(2) . . ?
C315 C314 H314 117.7 . . ?
N54 C315 C314 114(2) . . ?
N54 C315 H315 122.9 . . ?
C314 C315 H315 122.9 . . ?
N54 C316 C312 117.1(18) . . ?
N54 C316 H316 121.4 . . ?
C312 C316 H316 121.4 . . ?
N55 C317 H317 118.6 . . ?
N55 C317 C318 122.8(14) . . ?
C318 C317 H317 118.6 . . ?
C317 C318 H318 119.2 . . ?
C319 C318 C317 121.7(16) . . ?
C319 C318 H318 119.2 . . ?
C318 C319 H319 121.0 . . ?
C318 C319 C320 118.1(15) . . ?
C320 C319 H319 121.0 . . ?
C319 C320 C321 117.6(14) . . ?
C322 C320 C319 127.5(14) . . ?
C322 C320 C321 114.8(14) . . ?
N55 C321 C320 120.1(14) . . ?
N55 C321 H321 120.0 . . ?
C320 C321 H321 120.0 . . ?
C323 C322 C320 173(2) . . ?
C322 C323 C324 173.7(18) . . ?
C325 C324 C323 118.7(13) . . ?
C326 C324 C323 124.6(16) . . ?
C326 C324 C325 115.6(15) . . ?
C324 C325 C324 119.7(18) . 3 ?
C324 C325 H325 120.2 . . ?
C324 C325 H325 120.2 3 . ?
C324 C326 C327 123.0(15) . . ?
C324 C326 C328 119.1(14) . . ?
C327 C326 C328 115.4(12) . . ?
C326 C327 C326 115.2(18) 3 . ?
C326 C327 H327 122.4 . . ?
C326 C327 H327 122.4 3 . ?
C329 C328 C326 176(2) . . ?
C328 C329 C330 172.3(16) . . ?
C331 C330 C329 121.6(14) . . ?
C334 C330 C329 118.8(14) . . ?
C334 C330 C331 119.6(15) . . ?
C330 C331 H331 121.6 . . ?
C330 C331 C332 116.7(16) . . ?
C332 C331 H331 121.6 . . ?
C331 C332 H332 121.8 . . ?
C331 C332 C333 116.4(17) . . ?
C333 C332 H332 121.8 . . ?
N56 C333 C332 120.5(15) . . ?
N56 C333 H333 119.7 . . ?
C332 C333 H333 119.7 . . ?
N56 C334 C330 130.1(16) . . ?
N56 C334 H334 114.9 . . ?
C330 C334 H334 114.9 . . ?
O501 S501 C501 106.9 . . ?
O502 S501 O501 116.2 . . ?
O502 S501 O503 119.8 . . ?
O502 S501 C501 96.3 . . ?
O503 S501 O501 112.7 . . ?
O503 S501 C501 101.1 . . ?
F501 C501 S501 110.8 . . ?
F501 C501 F503 104.5 . . ?
F502 C501 S501 116.3 . . ?
F502 C501 F501 111.0 . . ?
F502 C501 F503 108.5 . . ?
F503 C501 S501 104.9 . . ?
O512 S511 O512 108.2 . 3_655 ?
O512 S511 C511 106.1 . . ?
O512 S511 C511 106.1 3_655 . ?
O513 S511 O512 115.3 . . ?
O513 S511 O512 115.3 . 3_655 ?
O513 S511 C511 105.1 . . ?
F511 F511 C511 81.4 3_655 . ?
F513 F512 C511 79.5 3_655 . ?
F512 F513 F513 126.4 3_655 3_655 ?
F512 F513 C511 80.1 3_655 . ?
C511 F513 F513 48.3 . 3_655 ?
F511 C511 S511 107.9 3_655 . ?
F511 C511 S511 107.9 . . ?
F511 C511 F511 17.1 3_655 . ?
F512 C511 S511 112.6 3_655 . ?
F512 C511 S511 112.6 . . ?
F512 C511 F511 91.9 3_655 . ?
F512 C511 F511 91.9 . 3_655 ?
F512 C511 F511 107.0 3_655 3_655 ?
F512 C511 F511 107.0 . . ?
F512 C511 F512 121.8 3_655 . ?
F513 C511 S511 119.2 3_655 . ?
F513 C511 S511 119.2 . . ?
F513 C511 F511 106.3 3_655 3_655 ?
F513 C511 F511 118.6 3_655 . ?
F513 C511 F511 106.3 . . ?
F513 C511 F511 118.6 . 3_655 ?
F513 C511 F512 103.0 . . ?
F513 C511 F512 20.3 3_655 . ?
F513 C511 F512 20.3 . 3_655 ?
F513 C511 F512 103.0 3_655 3_655 ?
F513 C511 F513 83.5 3_655 . ?
O521 S521 O521 121.3 3_655 . ?
O521 S521 O522 112.8 3_655 . ?
O521 S521 O522 112.8 . . ?
O521 S521 C521 100.2 3_655 . ?
O521 S521 C521 100.2 . . ?
O522 S521 C521 106.7 . . ?
F523 F521 C521 85.3 3_655 . ?
F521 F523 C521 90.4 3_655 . ?
F521 C521 S521 123.8 3_655 . ?
F521 C521 S521 123.8 . . ?
F521 C521 F521 93.6 . 3_655 ?
F522 C521 S521 119.5 . . ?
F522 C521 F521 94.2 . . ?
F522 C521 F521 94.2 . 3_655 ?
F523 C521 S521 119.5 . . ?
F523 C521 S521 119.5 3_655 . ?
F523 C521 F521 4.4 . 3_655 ?
F523 C521 F521 4.4 3_655 . ?
F523 C521 F521 96.3 3_655 3_655 ?
F523 C521 F521 96.4 . . ?
F523 C521 F522 97.4 . . ?
F523 C521 F522 97.4 3_655 . ?
F523 C521 F523 98.8 . 3_655 ?
O531 S531 C531 98.4 . . ?
O532 S531 O531 119.3 . . ?
O532 S531 C531 102.5 . . ?
O533 S531 O531 117.2 . . ?
O533 S531 O532 112.8 . . ?
O533 S531 C531 102.2 . . ?
F531 C531 S531 116.4 . . ?
F531 C531 F532 110.7 . . ?
F531 C531 F533 107.3 . . ?
F532 C531 S531 112.5 . . ?
F533 C531 S531 108.3 . . ?
F533 C531 F532 100.3 . . ?
O541 S541 O541 84.3 3_655 . ?
O541 S541 O542 116.1 . . ?
O541 S541 O542 116.1 3_655 . ?
O541 S541 O543 30.5 . 3_655 ?
O541 S541 O543 114.8 . . ?
O541 S541 O543 30.5 3_655 . ?
O541 S541 O543 114.8 3_655 3_655 ?
O541 S541 C541 117.4 3_655 . ?
O541 S541 C541 117.4 . . ?
O542 S541 C541 105.2 . . ?
O543 S541 O542 100.4 3_655 . ?
O543 S541 O542 100.4 . . ?
O543 S541 O543 145.3 . 3_655 ?
O543 S541 C541 100.5 . . ?
O543 S541 C541 100.5 3_655 . ?
O543 O541 S541 76.1 3_655 . ?
O541 O543 S541 73.4 3_655 . ?
F541 C541 S541 112.4 . . ?
F542 C541 S541 107.7 . . ?
F542 C541 S541 107.7 3_655 . ?
F542 C541 F541 108.8 . . ?
F542 C541 F541 108.8 3_655 . ?
F542 C541 F542 111.3 . 3_655 ?
O551 S551 C551 116.0 . . ?
O552 S551 O551 107.6 . . ?
O552 S551 O551 107.6 3_755 . ?
O552 S551 O552 117.1 3_755 . ?
O552 S551 C551 104.4 . . ?
O552 S551 C551 104.4 3_755 . ?
O553 S551 O551 108.1 . . ?
O553 S551 O551 108.1 3_755 . ?
O553 S551 O552 10.8 3_755 . ?
O553 S551 O552 125.7 3_755 3_755 ?
O553 S551 O552 125.7 . . ?
O553 S551 O552 10.8 . 3_755 ?
O553 S551 O553 133.2 3_755 . ?
O553 S551 C551 95.0 . . ?
O553 S551 C551 95.0 3_755 . ?
O553 O552 S551 83.7 3_755 . ?
O552 O553 S551 85.4 3_755 . ?
F552 C551 S551 121.0 . . ?
F552 C551 S551 121.0 3_755 . ?
F552 C551 F552 96.5 . 3_755 ?
F554 C551 S551 112.8 . . ?
F554 C551 F552 101.0 . . ?
F554 C551 F552 101.0 . 3_755 ?
O561 S561 C561 102.9 . . ?
O562 S561 O561 118.4 . . ?
O562 S561 C561 109.9 . . ?
O563 S561 O561 113.9 . . ?
O563 S561 O562 115.2 . . ?
O563 S561 C561 92.3 . . ?
F561 C561 S561 118.6 . . ?
F561 C561 F562 118.6 . . ?
F561 C561 F563 98.0 . . ?
F562 C561 S561 109.5 . . ?
F562 C561 F563 105.7 . . ?
F563 C561 S561 103.6 . . ?
O571 S571 O572 110.1 . . ?
O571 S571 O573 115.5 . . ?
O571 S571 C571 98.1 . . ?
O572 S571 O573 114.8 . . ?
O572 S571 C571 115.4 . . ?
O573 S571 C571 101.7 . . ?
F571 C571 S571 112.5 . . ?
F571 C571 F572 107.5 . . ?
F571 C571 F573 105.8 . . ?
F572 C571 S571 110.7 . . ?
F573 C571 S571 114.0 . . ?
F573 C571 F572 105.8 . . ?
O581 S581 C581 109.6 . . ?
O582 S581 O581 106.9 . . ?
O582 S581 C581 98.2 . . ?
O583 S581 O581 120.3 . . ?
O583 S581 O582 115.3 . . ?
O583 S581 C581 104.1 . . ?
F581 C581 S581 110.4 . . ?
F581 C581 F582 104.6 . . ?
F582 C581 S581 112.1 . . ?
F583 C581 S581 112.4 . . ?
F583 C581 F581 109.6 . . ?
F583 C581 F582 107.4 . . ?
O591 S591 O593 132.1 . . ?
O591 S591 C591 91.5 . . ?
O592 S591 O591 110.1 . . ?
O592 S591 O593 111.0 . . ?
O592 S591 C591 109.0 . . ?
O593 S591 C591 97.3 . . ?
F591 C591 S591 104.0 . . ?
F592 C591 S591 116.4 . . ?
F592 C591 F591 110.4 . . ?
F592 C591 F593 111.7 . . ?
F593 C591 S591 108.5 . . ?
F593 C591 F591 105.0 . . ?
O601 S601 C601 84.9 . . ?
O602 S601 O601 114.4 . . ?
O602 S601 O603 122.6 . . ?
O602 S601 C601 118.1 . . ?
O603 S601 O601 113.7 . . ?
O603 S601 C601 95.4 . . ?
F601 C601 S601 95.2 . . ?
F602 C601 S601 121.1 . . ?
F602 C601 F601 107.2 . . ?
F602 C601 F603 119.7 . . ?
F603 C601 S601 103.3 . . ?
F603 C601 F601 107.0 . . ?
O611 S611 O611 124.4 . 3 ?
O611 S611 O612 103.8 . . ?
O611 S611 O612 103.8 3 . ?
O611 S611 C611 111.8 . . ?
O611 S611 C611 111.8 3 . ?
O612 S611 C611 96.6 . . ?
F611 C611 S611 110.6 . . ?
F612 C611 S611 100.4 . . ?
F612 C611 F611 122.1 . . ?
F613 C611 S611 111.1 . . ?
F613 C611 F611 108.3 . . ?
F613 C611 F612 103.9 . . ?
O621 S621 C621 97.1 . . ?
O622 S621 O621 115.0 . . ?
O622 S621 O623 113.9 . . ?
O622 S621 C621 93.3 . . ?
O623 S621 O621 102.3 . . ?
O623 S621 C621 134.9 . . ?
F622 F621 C621 90.1 3_755 . ?
F621 F622 C621 50.0 3_755 . ?
F621 C621 S621 97.8 . . ?
F621 C621 F622 113.1 . . ?
F621 C621 F623 113.3 . . ?
F622 C621 S621 106.2 . . ?
F622 C621 F623 115.1 . . ?
F623 C621 S621 109.6 . . ?
O631 S631 O632 111.1 . . ?
O631 S631 O632 111.1 . 3_655 ?
O631 S631 C631 108.1 . . ?
O632 S631 O632 64.3 3_655 . ?
O632 S631 C631 128.0 . . ?
O632 S631 C631 128.0 3_655 . ?
S631 O632 O632 57.8 . 3_655 ?
F631 C631 S631 104.8 . . ?
F631 C631 F632 117.0 . . ?
F631 C631 F633 108.3 . . ?
F632 C631 S631 103.1 . . ?
F632 C631 F633 106.2 . . ?
F633 C631 S631 117.9 . . ?
O642 S641 O642 109.0 3_655 . ?
O642 S641 C641 111.2 3_655 . ?
O642 S641 C641 111.2 . . ?
O643 S641 O642 104.7 . 3_655 ?
O643 S641 O642 104.7 . . ?
O643 S641 C641 115.6 . . ?
F641 C641 S641 112.0 . . ?
F642 C641 S641 109.7 . . ?
F642 C641 F641 108.9 . . ?
F642 C641 F643 110.7 . . ?
F643 C641 S641 108.2 . . ?
F643 C641 F641 107.2 . . ?
O651 S651 O653 113.8 . . ?
O651 S651 C651 96.9 . . ?
O652 S651 O651 114.0 . . ?
O652 S651 O653 119.3 . . ?
O652 S651 C651 113.1 . . ?
F651 C651 S651 156.3 . . ?
F651 C651 F653 105.4 . . ?
F652 C651 S651 104.1 . . ?
F652 C651 F651 82.7 . . ?
F652 C651 F653 106.0 . . ?
F653 C651 S651 94.6 . . ?

loop_
_geom_bond_atom_site_label_1
_geom_bond_atom_site_label_2
_geom_bond_distance
_geom_bond_site_symmetry_2
_geom_bond_publ_flag
Pd1 P1 2.304(4) . ?
Pd1 P2 2.259(4) . ?
Pd1 N1 2.069(12) . ?
Pd1 N3 2.112(12) . ?
Pd2 P3 2.271(4) . ?
Pd2 P4 2.263(4) . ?
Pd2 N2 2.076(13) . ?
Pd2 N5 2.051(12) . ?
Pd3 P5 2.265(4) . ?
Pd3 P6 2.270(4) . ?
Pd3 N4 2.041(11) . ?
Pd3 N6 2.075(11) . ?
P1 C1 1.847(14) . ?
P1 C4 1.800(7) . ?
P1 C10 1.779(9) . ?
P2 C3 1.870(17) . ?
P2 C16 1.815(7) . ?
P2 C22 1.795(8) . ?
P3 C28 1.745(13) . ?
P3 C31 1.826(9) . ?
P3 C37 1.806(8) . ?
P4 C30 1.784(14) . ?
P4 C43 1.820(8) . ?
P4 C49 1.831(9) . ?
P5 C55 1.752(17) . ?
P5 C58 1.761(9) . ?
P5 C64 1.818(8) . ?
P6 C57 1.750(15) . ?
P6 C70 1.805(8) . ?
P6 C76 1.794(8) . ?
N1 C82 1.324(17) . ?
N1 C86 1.333(18) . ?
N2 C98 1.432(19) . ?
N2 C99 1.288(18) . ?
N3 C100 1.296(17) . ?
N3 C104 1.324(17) . ?
N4 C116 1.440(18) . ?
N4 C117 1.202(17) . ?
N5 C118 1.39(2) . ?
N5 C122 1.399(17) . ?
N6 C134 1.377(19) . ?
N6 C135 1.322(17) . ?
C1 H1A 0.9900 . ?
C1 H1B 0.9900 . ?
C1 C2 1.468(18) . ?
C2 H2A 0.9900 . ?
C2 H2B 0.9900 . ?
C2 C3 1.401(19) . ?
C3 H3A 0.9900 . ?
C3 H3B 0.9900 . ?
C4 C5 1.3900 . ?
C4 C9 1.3900 . ?
C5 H5 0.9500 . ?
C5 C6 1.3900 . ?
C6 H6 0.9500 . ?
C6 C7 1.3900 . ?
C7 H7 0.9500 . ?
C7 C8 1.3900 . ?
C8 H8 0.9500 . ?
C8 C9 1.3900 . ?
C9 H9 0.9500 . ?
C10 C11 1.3900 . ?
C10 C15 1.3900 . ?
C11 H11 0.9500 . ?
C11 C12 1.3900 . ?
C12 H12 0.9500 . ?
C12 C13 1.3900 . ?
C13 H13 0.9500 . ?
C13 C14 1.3900 . ?
C14 H14 0.9500 . ?
C14 C15 1.3900 . ?
C15 H15 0.9500 . ?
C16 C21 1.3900 . ?
C16 C17 1.3900 . ?
C21 H21 0.9500 . ?
C21 C20 1.3900 . ?
C20 H20 0.9500 . ?
C20 C19 1.3900 . ?
C19 H19 0.9500 . ?
C19 C18 1.3900 . ?
C18 H18 0.9500 . ?
C18 C17 1.3900 . ?
C17 H17 0.9500 . ?
C22 C23 1.3900 . ?
C22 C27 1.3900 . ?
C23 H23 0.9500 . ?
C23 C24 1.3900 . ?
C24 H24 0.9500 . ?
C24 C25 1.3900 . ?
C25 H25 0.9500 . ?
C25 C26 1.3900 . ?
C26 H26 0.9500 . ?
C26 C27 1.3900 . ?
C27 H27 0.9500 . ?
C28 H28A 0.9900 . ?
C28 H28B 0.9900 . ?
C28 C29 1.494(15) . ?
C29 H29A 0.9900 . ?
C29 H29B 0.9900 . ?
C29 C30 1.539(16) . ?
C30 H30A 0.9900 . ?
C30 H30B 0.9900 . ?
C31 C32 1.3900 . ?
C31 C36 1.3900 . ?
C32 H32 0.9500 . ?
C32 C33 1.3900 . ?
C33 H33 0.9500 . ?
C33 C34 1.3900 . ?
C34 H34 0.9500 . ?
C34 C35 1.3900 . ?
C35 H35 0.9500 . ?
C35 C36 1.3900 . ?
C36 H36 0.9500 . ?
C37 C42 1.3900 . ?
C37 C38 1.3900 . ?
C42 H42 0.9500 . ?
C42 C41 1.3900 . ?
C41 H41 0.9500 . ?
C41 C40 1.3900 . ?
C40 H40 0.9500 . ?
C40 C39 1.3900 . ?
C39 H39 0.9500 . ?
C39 C38 1.3900 . ?
C38 H38 0.9500 . ?
C43 C44 1.3900 . ?
C43 C48 1.3900 . ?
C44 H44 0.9500 . ?
C44 C45 1.3900 . ?
C45 H45 0.9500 . ?
C45 C46 1.3900 . ?
C46 H46 0.9500 . ?
C46 C47 1.3900 . ?
C47 H47 0.9500 . ?
C47 C48 1.3900 . ?
C48 H48 0.9500 . ?
C49 C54 1.3900 . ?
C49 C50 1.3900 . ?
C54 H54 0.9500 . ?
C54 C53 1.3900 . ?
C53 H53 0.9500 . ?
C53 C52 1.3900 . ?
C52 H52 0.9500 . ?
C52 C51 1.3900 . ?
C51 H51 0.9500 . ?
C51 C50 1.3900 . ?
C50 H50 0.9500 . ?
C55 H55A 0.9900 . ?
C55 H55B 0.9900 . ?
C55 C56 1.538(17) . ?
C56 H56A 0.9900 . ?
C56 H56B 0.9900 . ?
C56 C57 1.600(17) . ?
C57 H57A 0.9900 . ?
C57 H57B 0.9900 . ?
C58 C63 1.3900 . ?
C58 C59 1.3900 . ?
C63 H63 0.9500 . ?
C63 C62 1.3900 . ?
C62 H62 0.9500 . ?
C62 C61 1.3900 . ?
C61 H61 0.9500 . ?
C61 C60 1.3900 . ?
C60 H60 0.9500 . ?
C60 C59 1.3900 . ?
C59 H59 0.9500 . ?
C64 C65 1.3900 . ?
C64 C69 1.3900 . ?
C65 H65 0.9500 . ?
C65 C66 1.3900 . ?
C66 H66 0.9500 . ?
C66 C67 1.3900 . ?
C67 H67 0.9500 . ?
C67 C68 1.3900 . ?
C68 H68 0.9500 . ?
C68 C69 1.3900 . ?
C69 H69 0.9500 . ?
C70 C71 1.3900 . ?
C70 C75 1.3900 . ?
C71 H71 0.9500 . ?
C71 C72 1.3900 . ?
C72 H72 0.9500 . ?
C72 C73 1.3900 . ?
C73 H73 0.9500 . ?
C73 C74 1.3900 . ?
C74 H74 0.9500 . ?
C74 C75 1.3900 . ?
C75 H75 0.9500 . ?
C76 C77 1.3900 . ?
C76 C81 1.3900 . ?
C77 H77 0.9500 . ?
C77 C78 1.3900 . ?
C78 H78 0.9500 . ?
C78 C79 1.3900 . ?
C79 H79 0.9500 . ?
C79 C80 1.3900 . ?
C80 H80 0.9500 . ?
C80 C81 1.3900 . ?
C81 H81 0.9500 . ?
C82 H82 0.9500 . ?
C82 C83 1.45(2) . ?
C83 C84 1.44(2) . ?
C83 C87 1.41(2) . ?
C84 H84 0.9500 . ?
C84 C85 1.35(2) . ?
C85 H85 0.9500 . ?
C85 C86 1.38(2) . ?
C86 H86 0.9500 . ?
C87 C88 1.169(12) . ?
C88 C89 1.51(2) . ?
C89 C90 1.288(17) . ?
C89 C91 1.444(19) . ?
C90 H90 0.9500 . ?
C91 C92 1.354(17) . ?
C91 C93 1.48(2) . ?
C92 H92 0.9500 . ?
C93 C94 1.176(12) . ?
C94 C95 1.40(2) . ?
C95 C96 1.48(2) . ?
C95 C99 1.35(2) . ?
C96 H96 0.9500 . ?
C96 C97 1.35(2) . ?
C97 H97 0.9500 . ?
C97 C98 1.35(2) . ?
C98 H98 0.9500 . ?
C99 H99 0.9500 . ?
C100 H100 0.9500 . ?
C100 C101 1.46(2) . ?
C101 H101 0.9500 . ?
C101 C102 1.22(2) . ?
C102 H102 0.9500 . ?
C102 C103 1.42(2) . ?
C103 C104 1.445(19) . ?
C103 C105 1.42(2) . ?
C104 H104 0.9500 . ?
C105 C106 1.143(12) . ?
C106 C107 1.47(2) . ?
C107 C108 1.351(16) . ?
C107 C109 1.445(18) . ?
C108 H108 0.9500 . ?
C109 C110 1.365(16) . ?
C109 C111 1.45(2) . ?
C110 H110 0.9500 . ?
C111 C112 1.163(12) . ?
C112 C113 1.59(2) . ?
C113 C114 1.47(2) . ?
C113 C117 1.37(2) . ?
C114 H114 0.9500 . ?
C114 C115 1.32(2) . ?
C115 H115 0.9500 . ?
C115 C116 1.42(2) . ?
C116 H116 0.9500 . ?
C117 H117 0.9500 . ?
C118 H118 0.9500 . ?
C118 C119 1.22(2) . ?
C119 H119 0.9500 . ?
C119 C120 1.44(2) . ?
C120 H120 0.9500 . ?
C120 C121 1.44(2) . ?
C121 C122 1.54(2) . ?
C121 C123 1.33(2) . ?
C122 H122 0.9500 . ?
C123 C124 1.180(12) . ?
C124 C125 1.49(2) . ?
C125 C126 1.367(16) . ?
C125 C127 1.397(19) . ?
C126 H126 0.9500 . ?
C127 C128 1.331(19) . ?
C127 C129 1.45(2) . ?
C128 H128 0.9500 . ?
C129 C130 1.192(12) . ?
C130 C131 1.48(2) . ?
C131 C132 1.32(2) . ?
C131 C135 1.418(19) . ?
C132 H132 0.9500 . ?
C132 C133 1.40(2) . ?
C133 H133 0.9500 . ?
C133 C134 1.39(2) . ?
C134 H134 0.9500 . ?
C135 H135 0.9500 . ?
Pd51 P51 2.270(3) . ?
Pd51 P52 2.261(4) . ?
Pd51 N51 2.085(10) . ?
Pd51 N53 2.086(12) . ?
Pd52 P53 2.265(4) . ?
Pd52 P54 2.279(4) . ?
Pd52 N52 2.148(12) . ?
Pd52 N55 2.091(12) . ?
Pd53 P55 2.285(5) . ?
Pd53 P56 2.287(5) . ?
Pd53 N54 2.140(13) . ?
Pd53 N56 2.095(13) . ?
P51 C201 1.794(14) . ?
P51 C204 1.805(8) . ?
P51 C210 1.804(9) . ?
P52 C203 1.725(15) . ?
P52 C216 1.782(8) . ?
P52 C222 1.814(8) . ?
P53 C228 1.885(15) . ?
P53 C231 1.832(9) . ?
P53 C237 1.715(8) . ?
P54 C230 1.789(14) . ?
P54 C243 1.790(8) . ?
P54 C248 1.818(8) . ?
P55 C254 1.86(2) . ?
P55 C257 1.792(10) . ?
P55 C263 1.822(10) . ?
P56 C256 1.859(19) . ?
P56 C269 1.820(10) . ?
P56 C275 1.825(11) . ?
N51 C281 1.375(17) . ?
N51 C285 1.305(17) . ?
N52 C297 1.305(18) . ?
N52 C298 1.398(19) . ?
N53 C299 1.280(18) . ?
N53 C303 1.327(19) . ?
N54 C315 1.37(2) . ?
N54 C316 1.41(2) . ?
N55 C317 1.318(16) . ?
N55 C321 1.366(17) . ?
N56 C333 1.337(19) . ?
N56 C334 1.266(17) . ?
C201 H20A 0.9900 . ?
C201 H20B 0.9900 . ?
C201 C202 1.57(2) . ?
C202 H20C 0.9900 . ?
C202 H20D 0.9900 . ?
C202 C203 1.63(2) . ?
C203 H20E 0.9900 . ?
C203 H20F 0.9900 . ?
C204 C209 1.3900 . ?
C204 C205 1.3900 . ?
C209 H209 0.9500 . ?
C209 C208 1.3900 . ?
C208 H208 0.9500 . ?
C208 C207 1.3900 . ?
C207 H207 0.9500 . ?
C207 C206 1.3900 . ?
C206 H206 0.9500 . ?
C206 C205 1.3900 . ?
C205 H205 0.9500 . ?
C210 C215 1.3900 . ?
C210 C211 1.3900 . ?
C215 H215 0.9500 . ?
C215 C214 1.3900 . ?
C214 H214 0.9500 . ?
C214 C213 1.3900 . ?
C213 H213 0.9500 . ?
C213 C212 1.3900 . ?
C212 H212 0.9500 . ?
C212 C211 1.3900 . ?
C216 C221 1.3900 . ?
C216 C217 1.3900 . ?
C221 H221 0.9500 . ?
C221 C220 1.3900 . ?
C220 H220 0.9500 . ?
C220 C219 1.3900 . ?
C219 H219 0.9500 . ?
C219 C218 1.3900 . ?
C218 H218 0.9500 . ?
C218 C217 1.3900 . ?
C217 H217 0.9500 . ?
C222 C223 1.3900 . ?
C222 C227 1.3900 . ?
C223 H223 0.9500 . ?
C223 C224 1.3900 . ?
C224 H224 0.9500 . ?
C224 C225 1.3900 . ?
C225 H225 0.9500 . ?
C225 C226 1.3900 . ?
C226 H226 0.9500 . ?
C226 C227 1.3900 . ?
C227 H227 0.9500 . ?
C228 H22A 0.9900 . ?
C228 H22B 0.9900 . ?
C228 C229 1.51(2) . ?
C229 H22C 0.9900 . ?
C229 H22D 0.9900 . ?
C229 C230 1.48(2) . ?
C230 H23A 0.9900 . ?
C230 H23B 0.9900 . ?
C231 C232 1.3900 . ?
C231 C236 1.3900 . ?
C232 H232 0.9500 . ?
C232 C233 1.3900 . ?
C233 H233 0.9500 . ?
C233 C234 1.3900 . ?
C234 H234 0.9500 . ?
C234 C235 1.3900 . ?
C235 H235 0.9500 . ?
C235 C236 1.3900 . ?
C236 H236 0.9500 . ?
C237 C242 1.3900 . ?
C237 C238 1.3900 . ?
C242 H242 0.9500 . ?
C242 C241 1.3900 . ?
C241 H241 0.9500 . ?
C241 C240 1.3900 . ?
C240 H240 0.9500 . ?
C240 C239 1.3900 . ?
C239 H239 0.9500 . ?
C239 C238 1.3900 . ?
C238 H238 0.9500 . ?
C243 C244 1.3900 . ?
C243 C196 1.3900 . ?
C244 H244 0.9500 . ?
C244 C245 1.3900 . ?
C245 H245 0.9500 . ?
C245 C246 1.3900 . ?
C246 H246 0.9500 . ?
C246 C247 1.3900 . ?
C247 H247 0.9500 . ?
C247 C196 1.3900 . ?
C196 H196 0.9500 . ?
C248 C253 1.3900 . ?
C248 C249 1.3900 . ?
C253 H253 0.9500 . ?
C253 C252 1.3900 . ?
C252 H252 0.9500 . ?
C252 C251 1.3900 . ?
C251 H251 0.9500 . ?
C251 C250 1.3900 . ?
C250 H250 0.9500 . ?
C250 C249 1.3900 . ?
C249 H249 0.9500 . ?
C254 H25A 0.9900 . ?
C254 H25B 0.9900 . ?
C254 C255 1.51(2) . ?
C255 H25C 0.9900 . ?
C255 H25D 0.9900 . ?
C255 C256 1.54(2) . ?
C256 H25E 0.9900 . ?
C256 H25F 0.9900 . ?
C257 C258 1.3900 . ?
C257 C262 1.3900 . ?
C258 H258 0.9500 . ?
C258 C259 1.3900 . ?
C259 H259 0.9500 . ?
C259 C260 1.3900 . ?
C260 H260 0.9500 . ?
C260 C261 1.3900 . ?
C261 H261 0.9500 . ?
C261 C262 1.3900 . ?
C262 H262 0.9500 . ?
C263 C264 1.3900 . ?
C263 C268 1.3900 . ?
C264 H264 0.9500 . ?
C264 C265 1.3900 . ?
C265 H265 0.9500 . ?
C265 C266 1.3900 . ?
C266 H266 0.9500 . ?
C266 C267 1.3900 . ?
C267 H267 0.9500 . ?
C267 C268 1.3900 . ?
C268 H268 0.9500 . ?
C269 C274 1.3900 . ?
C269 C270 1.3900 . ?
C274 H274 0.9500 . ?
C274 C273 1.3900 . ?
C273 H273 0.9500 . ?
C273 C272 1.3900 . ?
C272 H272 0.9500 . ?
C272 C271 1.3900 . ?
C271 H271 0.9500 . ?
C271 C270 1.3900 . ?
C270 H270 0.9500 . ?
C275 C280 1.3900 . ?
C275 C276 1.3900 . ?
C280 H280 0.9500 . ?
C280 C279 1.3900 . ?
C279 H279 0.9500 . ?
C279 C278 1.3900 . ?
C278 H278 0.9500 . ?
C278 C277 1.3900 . ?
C277 H277 0.9500 . ?
C277 C276 1.3900 . ?
C276 H276 0.9500 . ?
C281 H281 0.9500 . ?
C281 C282 1.33(2) . ?
C282 H282 0.9500 . ?
C282 C283 1.46(3) . ?
C283 H283 0.9500 . ?
C283 C284 1.40(2) . ?
C284 C285 1.35(2) . ?
C284 C286 1.52(2) . ?
C285 H285 0.9500 . ?
C286 C287 1.169(13) . ?
C287 C288 1.34(2) . ?
C288 C289 1.425(19) . ?
C288 C290 1.39(2) . ?
C289 H289 0.9500 . ?
C290 C291 1.55(2) . ?
C290 C292 1.39(2) . ?
C291 H291 0.9500 . ?
C292 C293 1.162(13) . ?
C293 C294 1.27(2) . ?
C294 C295 1.49(3) . ?
C294 C298 1.317(19) . ?
C295 H295 0.9500 . ?
C295 C296 1.28(3) . ?
C296 H296 0.9500 . ?
C296 C297 1.30(2) . ?
C297 H297 0.9500 . ?
C298 H298 0.9500 . ?
C299 H299 0.9500 . ?
C299 C300 1.36(2) . ?
C300 H300 0.9500 . ?
C300 C301 1.34(2) . ?
C301 H301 0.9500 . ?
C301 C302 1.26(2) . ?
C302 C303 1.33(2) . ?
C302 C304 1.48(3) . ?
C303 H303 0.9500 . ?
C304 C305 1.166(13) . ?
C305 C306 1.38(2) . ?
C306 C307 1.43(2) . ?
C306 C308 1.46(2) . ?
C307 H307 0.9500 . ?
C308 C309 1.38(2) . ?
C308 C310 1.44(3) . ?
C309 H309 0.9500 . ?
C310 C311 1.166(13) . ?
C311 C312 1.39(3) . ?
C312 C313 1.29(3) . ?
C312 C316 1.45(2) . ?
C313 H313 0.9500 . ?
C313 C314 1.50(3) . ?
C314 H314 0.9500 . ?
C314 C315 1.41(3) . ?
C315 H315 0.9500 . ?
C316 H316 0.9500 . ?
C317 H317 0.9500 . ?
C317 C318 1.39(2) . ?
C318 H318 0.9500 . ?
C318 C319 1.35(2) . ?
C319 H319 0.9500 . ?
C319 C320 1.43(2) . ?
C320 C321 1.46(2) . ?
C320 C322 1.40(2) . ?
C321 H321 0.9500 . ?
C322 C323 1.169(12) . ?
C323 C324 1.44(2) . ?
C324 C325 1.433(18) . ?
C324 C326 1.377(19) . ?
C325 H325 0.9500 . ?
C326 C327 1.414(18) . ?
C326 C328 1.47(2) . ?
C327 H327 0.9500 . ?
C328 C329 1.146(12) . ?
C329 C330 1.52(2) . ?
C330 C331 1.39(2) . ?
C330 C334 1.27(2) . ?
C331 H331 0.9500 . ?
C331 C332 1.40(2) . ?
C332 H332 0.9500 . ?
C332 C333 1.48(2) . ?
C333 H333 0.9500 . ?
C334 H334 0.9500 . ?
S501 O501 1.4316 . ?
S501 O502 1.4207 . ?
S501 O503 1.4219 . ?
S501 C501 1.7968 . ?
F501 C501 1.3266 . ?
F502 C501 1.3114 . ?
F503 C501 1.3391 . ?
S511 O512 1.4417 . ?
S511 O512 1.4419 3_655 ?
S511 O513 1.4279 . ?
S511 C511 1.7917 . ?
F511 F511 0.3945 3_655 ?
F511 C511 1.3298 . ?
F512 F513 0.4674 3_655 ?
F512 C511 1.3263 . ?
F513 F513 1.7627 3_655 ?
F513 C511 1.3237 . ?
S521 O521 1.4171 . ?
S521 O521 1.4170 3_655 ?
S521 O522 1.4370 . ?
S521 C521 1.8308 . ?
F521 F523 0.1027 3_655 ?
F521 C521 1.3527 . ?
F522 C521 1.3496 . ?
F523 C521 1.3480 . ?
S531 O531 1.4294 . ?
S531 O532 1.4273 . ?
S531 O533 1.4259 . ?
S531 C531 1.7947 . ?
F531 C531 1.3227 . ?
F532 C531 1.3284 . ?
F533 C531 1.3266 . ?
S541 O541 1.4192 3_655 ?
S541 O541 1.4194 . ?
S541 O542 1.4409 . ?
S541 O543 1.4374 3_655 ?
S541 O543 1.4374 . ?
S541 C541 1.7917 . ?
F541 C541 1.3199 . ?
F542 C541 1.3060 . ?
O541 O543 0.7515 3_655 ?
S551 O551 1.4513 . ?
S551 O552 1.4331 3_755 ?
S551 O552 1.4333 . ?
S551 O553 1.4290 3_755 ?
S551 O553 1.4290 . ?
S551 C551 1.8106 . ?
F552 C551 1.3557 . ?
F554 C551 1.3397 . ?
O552 O553 0.2703 3_755 ?
S561 O561 1.4341 . ?
S561 O562 1.4341 . ?
S561 O563 1.4290 . ?
S561 C561 1.7883 . ?
F561 C561 1.3194 . ?
F562 C561 1.3283 . ?
F563 C561 1.3464 . ?
S571 O571 1.4283 . ?
S571 O572 1.4293 . ?
S571 O573 1.4315 . ?
S571 C571 1.7955 . ?
F571 C571 1.3283 . ?
F572 C571 1.3326 . ?
F573 C571 1.3287 . ?
S581 O581 1.4397 . ?
S581 O582 1.4333 . ?
S581 O583 1.4232 . ?
S581 C581 1.7998 . ?
F581 C581 1.3311 . ?
F582 C581 1.3314 . ?
F583 C581 1.3304 . ?
S591 O591 1.4504 . ?
S591 O592 1.4292 . ?
S591 O593 1.4557 . ?
S591 C591 1.7980 . ?
F591 C591 1.3314 . ?
F592 C591 1.3266 . ?
F593 C591 1.3283 . ?
S601 O601 1.4368 . ?
S601 O602 1.4182 . ?
S601 O603 1.4205 . ?
S601 C601 1.7826 . ?
F601 C601 1.3405 . ?
F602 C601 1.3183 . ?
F603 C601 1.3275 . ?
S611 O611 1.4243 3 ?
S611 O611 1.4243 . ?
S611 O612 1.4503 . ?
S611 C611 1.7866 . ?
F611 C611 1.3961 . ?
F612 C611 1.3276 . ?
F613 C611 1.3239 . ?
S621 O621 1.4403 . ?
S621 O622 1.4303 . ?
S621 O623 1.4361 . ?
S621 C621 1.8187 . ?
F621 F622 0.8068 3_755 ?
F621 C621 1.3491 . ?
F622 C621 1.3500 . ?
F623 C621 1.3500 . ?
S631 O631 1.4444 . ?
S631 O632 1.4533 . ?
S631 O632 1.4530 3_655 ?
S631 C631 1.8158 . ?
F631 C631 1.3462 . ?
F632 C631 1.3484 . ?
F633 C631 1.3505 . ?
O632 O632 1.5465 3_655 ?
S641 O642 1.4762 3_655 ?
S641 O642 1.4763 . ?
S641 O643 1.4533 . ?
S641 C641 1.8354 . ?
F641 C641 1.3594 . ?
F642 C641 1.3573 . ?
F643 C641 1.3584 . ?
S651 O651 1.4427 . ?
S651 O652 1.4236 . ?
S651 O653 1.4944 . ?
S651 C651 1.7990 . ?
F651 C651 1.3365 . ?
F652 C651 1.3208 . ?
F653 C651 1.3436 . ?

loop_
_geom_torsion_atom_site_label_1
_geom_torsion_atom_site_label_2
_geom_torsion_atom_site_label_3
_geom_torsion_atom_site_label_4
_geom_torsion
_geom_torsion_site_symmetry_1
_geom_torsion_site_symmetry_2
_geom_torsion_site_symmetry_3
_geom_torsion_site_symmetry_4
_geom_torsion_publ_flag
Pd1 P1 C1 C2 -60.5(15) . . . . ?
Pd1 P1 C4 C5 -90.8(6) . . . . ?
Pd1 P1 C4 C9 85.2(6) . . . . ?
Pd1 P1 C10 C11 -23.2(7) . . . . ?
Pd1 P1 C10 C15 154.2(5) . . . . ?
Pd1 P2 C3 C2 63.6(15) . . . . ?
Pd1 P2 C16 C21 18.8(6) . . . . ?
Pd1 P2 C16 C17 -161.6(5) . . . . ?
Pd1 P2 C22 C23 83.5(7) . . . . ?
Pd1 P2 C22 C27 -94.3(6) . . . . ?
Pd1 N1 C82 C83 175.3(10) . . . . ?
Pd1 N1 C86 C85 -177.6(13) . . . . ?
Pd1 N3 C100 C101 177.0(11) . . . . ?
Pd1 N3 C104 C103 -178.6(10) . . . . ?
Pd2 P3 C28 C29 -60.0(11) . . . . ?
Pd2 P3 C31 C32 90.5(6) . . . . ?
Pd2 P3 C31 C36 -87.7(7) . . . . ?
Pd2 P3 C37 C42 -10.9(8) . . . . ?
Pd2 P3 C37 C38 171.5(5) . . . . ?
Pd2 P4 C30 C29 46.3(14) . . . . ?
Pd2 P4 C43 C44 85.5(6) . . . . ?
Pd2 P4 C43 C48 -88.0(6) . . . . ?
Pd2 P4 C49 C54 -161.9(5) . . . . ?
Pd2 P4 C49 C50 24.0(7) . . . . ?
Pd2 N2 C98 C97 -175.3(16) . . . . ?
Pd2 N2 C99 C95 -179.9(14) . . . . ?
Pd2 N5 C118 C119 -176.2(17) . . . . ?
Pd2 N5 C122 C121 174.9(11) . . . . ?
Pd3 P5 C55 C56 -61.0(12) . . . . ?
Pd3 P5 C58 C63 -97.3(6) . . . . ?
Pd3 P5 C58 C59 81.0(6) . . . . ?
Pd3 P5 C64 C65 163.6(5) . . . . ?
Pd3 P5 C64 C69 -21.4(7) . . . . ?
Pd3 P6 C57 C56 63.3(12) . . . . ?
Pd3 P6 C70 C71 -149.6(4) . . . . ?
Pd3 P6 C70 C75 32.5(6) . . . . ?
Pd3 P6 C76 C77 -78.7(7) . . . . ?
Pd3 P6 C76 C81 97.4(7) . . . . ?
Pd3 N4 C116 C115 178.4(14) . . . . ?
Pd3 N4 C117 C113 -175.9(14) . . . . ?
Pd3 N6 C134 C133 175.5(13) . . . . ?
Pd3 N6 C135 C131 179.3(11) . . . . ?
P1 C1 C2 C3 78.3(18) . . . . ?
P1 C4 C5 C6 175.9(7) . . . . ?
P1 C4 C9 C8 -175.9(7) . . . . ?
P1 C10 C11 C12 177.4(9) . . . . ?
P1 C10 C15 C14 -177.3(9) . . . . ?
P2 C16 C21 C20 179.6(7) . . . . ?
P2 C16 C17 C18 -179.6(7) . . . . ?
P2 C22 C23 C24 -177.8(8) . . . . ?
P2 C22 C27 C26 177.9(8) . . . . ?
P3 C28 C29 C30 69.1(18) . . . . ?
P3 C31 C32 C33 -178.2(8) . . . . ?
P3 C31 C36 C35 178.2(8) . . . . ?
P3 C37 C42 C41 -177.6(9) . . . . ?
P3 C37 C38 C39 177.7(8) . . . . ?
P4 C43 C44 C45 -173.4(8) . . . . ?
P4 C43 C48 C47 173.5(8) . . . . ?
P4 C49 C54 C53 -174.1(9) . . . . ?
P4 C49 C50 C51 174.2(8) . . . . ?
P5 C55 C56 C57 68.7(15) . . . . ?
P5 C58 C63 C62 178.3(8) . . . . ?
P5 C58 C59 C60 -178.4(7) . . . . ?
P5 C64 C65 C66 175.0(8) . . . . ?
P5 C64 C69 C68 -175.0(8) . . . . ?
P6 C70 C71 C72 -177.8(7) . . . . ?
P6 C70 C75 C74 177.8(7) . . . . ?
P6 C76 C77 C78 176.1(8) . . . . ?
P6 C76 C81 C80 -176.1(8) . . . . ?
N1 C82 C83 C84 10(2) . . . . ?
N1 C82 C83 C87 178.6(13) . . . . ?
N3 C100 C101 C102 8(3) . . . . ?
N5 C118 C119 C120 -5(3) . . . . ?
C1 P1 C4 C5 33.9(9) . . . . ?
C1 P1 C4 C9 -150.2(8) . . . . ?
C1 P1 C10 C11 -149.5(8) . . . . ?
C1 P1 C10 C15 27.9(9) . . . . ?
C1 C2 C3 P2 -81.0(17) . . . . ?
C3 P2 C16 C21 144.3(7) . . . . ?
C3 P2 C16 C17 -36.1(8) . . . . ?
C3 P2 C22 C23 -37.8(9) . . . . ?
C3 P2 C22 C27 144.4(8) . . . . ?
C4 P1 C1 C2 176.8(13) . . . . ?
C4 P1 C10 C11 97.9(7) . . . . ?
C4 P1 C10 C15 -84.7(7) . . . . ?
C4 C5 C6 C7 0.0 . . . . ?
C5 C4 C9 C8 0.0 . . . . ?
C5 C6 C7 C8 0.0 . . . . ?
C6 C7 C8 C9 0.0 . . . . ?
C7 C8 C9 C4 0.0 . . . . ?
C9 C4 C5 C6 0.0 . . . . ?
C10 P1 C1 C2 66.0(15) . . . . ?
C10 P1 C4 C5 145.9(6) . . . . ?
C10 P1 C4 C9 -38.2(7) . . . . ?
C10 C11 C12 C13 0.0 . . . . ?
C11 C10 C15 C14 0.0 . . . . ?
C11 C12 C13 C14 0.0 . . . . ?
C12 C13 C14 C15 0.0 . . . . ?
C13 C14 C15 C10 0.0 . . . . ?
C15 C10 C11 C12 0.0 . . . . ?
C16 P2 C3 C2 -64.6(14) . . . . ?
C16 P2 C22 C23 -150.1(6) . . . . ?
C16 P2 C22 C27 32.0(7) . . . . ?
C16 C21 C20 C19 0.0 . . . . ?
C21 C16 C17 C18 0.0 . . . . ?
C21 C20 C19 C18 0.0 . . . . ?
C20 C19 C18 C17 0.0 . . . . ?
C19 C18 C17 C16 0.0 . . . . ?
C17 C16 C21 C20 0.0 . . . . ?
C22 P2 C3 C2 -176.8(13) . . . . ?
C22 P2 C16 C21 -103.0(6) . . . . ?
C22 P2 C16 C17 76.6(7) . . . . ?
C22 C23 C24 C25 0.0 . . . . ?
C23 C22 C27 C26 0.0 . . . . ?
C23 C24 C25 C26 0.0 . . . . ?
C24 C25 C26 C27 0.0 . . . . ?
C25 C26 C27 C22 0.0 . . . . ?
C27 C22 C23 C24 0.0 . . . . ?
C28 P3 C31 C32 -147.6(7) . . . . ?
C28 P3 C31 C36 34.2(8) . . . . ?
C28 P3 C37 C42 -137.7(7) . . . . ?
C28 P3 C37 C38 44.7(8) . . . . ?
C28 C29 C30 P4 -58.6(19) . . . . ?
C30 P4 C43 C44 -44.4(9) . . . . ?
C30 P4 C43 C48 142.2(8) . . . . ?
C30 P4 C49 C54 -32.4(8) . . . . ?
C30 P4 C49 C50 153.5(7) . . . . ?
C31 P3 C28 C29 179.7(10) . . . . ?
C31 P3 C37 C42 111.2(8) . . . . ?
C31 P3 C37 C38 -66.4(7) . . . . ?
C31 C32 C33 C34 0.0 . . . . ?
C32 C31 C36 C35 0.0 . . . . ?
C32 C33 C34 C35 0.0 . . . . ?
C33 C34 C35 C36 0.0 . . . . ?
C34 C35 C36 C31 0.0 . . . . ?
C36 C31 C32 C33 0.0 . . . . ?
C37 P3 C28 C29 68.7(11) . . . . ?
C37 P3 C31 C32 -35.2(7) . . . . ?
C37 P3 C31 C36 146.6(6) . . . . ?
C37 C42 C41 C40 0.0 . . . . ?
C42 C37 C38 C39 0.0 . . . . ?
C42 C41 C40 C39 0.0 . . . . ?
C41 C40 C39 C38 0.0 . . . . ?
C40 C39 C38 C37 0.0 . . . . ?
C38 C37 C42 C41 0.0 . . . . ?
C43 P4 C30 C29 173.1(11) . . . . ?
C43 P4 C49 C54 72.6(8) . . . . ?
C43 P4 C49 C50 -101.5(7) . . . . ?
C43 C44 C45 C46 0.0 . . . . ?
C44 C43 C48 C47 0.0 . . . . ?
C44 C45 C46 C47 0.0 . . . . ?
C45 C46 C47 C48 0.0 . . . . ?
C46 C47 C48 C43 0.0 . . . . ?
C48 C43 C44 C45 0.0 . . . . ?
C49 P4 C30 C29 -79.6(12) . . . . ?
C49 P4 C43 C44 -149.4(7) . . . . ?
C49 P4 C43 C48 37.2(8) . . . . ?
C49 C54 C53 C52 0.0 . . . . ?
C54 C49 C50 C51 0.0 . . . . ?
C54 C53 C52 C51 0.0 . . . . ?
C53 C52 C51 C50 0.0 . . . . ?
C52 C51 C50 C49 0.0 . . . . ?
C50 C49 C54 C53 0.0 . . . . ?
C55 P5 C58 C63 27.6(8) . . . . ?
C55 P5 C58 C59 -154.1(7) . . . . ?
C55 P5 C64 C65 36.7(8) . . . . ?
C55 P5 C64 C69 -148.2(8) . . . . ?
C55 C56 C57 P6 -70.1(16) . . . . ?
C57 P6 C70 C71 -23.4(8) . . . . ?
C57 P6 C70 C75 158.8(7) . . . . ?
C57 P6 C76 C77 157.2(8) . . . . ?
C57 P6 C76 C81 -26.7(9) . . . . ?
C58 P5 C55 C56 177.0(10) . . . . ?
C58 P5 C64 C65 -75.4(7) . . . . ?
C58 P5 C64 C69 99.6(7) . . . . ?
C58 C63 C62 C61 0.0 . . . . ?
C63 C58 C59 C60 0.0 . . . . ?
C63 C62 C61 C60 0.0 . . . . ?
C62 C61 C60 C59 0.0 . . . . ?
C61 C60 C59 C58 0.0 . . . . ?
C59 C58 C63 C62 0.0 . . . . ?
C64 P5 C55 C56 64.9(12) . . . . ?
C64 P5 C58 C63 139.8(6) . . . . ?
C64 P5 C58 C59 -41.9(7) . . . . ?
C64 C65 C66 C67 0.0 . . . . ?
C65 C64 C69 C68 0.0 . . . . ?
C65 C66 C67 C68 0.0 . . . . ?
C66 C67 C68 C69 0.0 . . . . ?
C67 C68 C69 C64 0.0 . . . . ?
C69 C64 C65 C66 0.0 . . . . ?
C70 P6 C57 C56 -63.2(12) . . . . ?
C70 P6 C76 C77 45.8(7) . . . . ?
C70 P6 C76 C81 -138.1(7) . . . . ?
C70 C71 C72 C73 0.0 . . . . ?
C71 C70 C75 C74 0.0 . . . . ?
C71 C72 C73 C74 0.0 . . . . ?
C72 C73 C74 C75 0.0 . . . . ?
C73 C74 C75 C70 0.0 . . . . ?
C75 C70 C71 C72 0.0 . . . . ?
C76 P6 C57 C56 -174.0(11) . . . . ?
C76 P6 C70 C71 87.5(6) . . . . ?
C76 P6 C70 C75 -90.3(7) . . . . ?
C76 C77 C78 C79 0.0 . . . . ?
C77 C76 C81 C80 0.0 . . . . ?
C77 C78 C79 C80 0.0 . . . . ?
C78 C79 C80 C81 0.0 . . . . ?
C79 C80 C81 C76 0.0 . . . . ?
C81 C76 C77 C78 0.0 . . . . ?
C82 N1 C86 C85 4(2) . . . . ?
C82 C83 C84 C85 -11(3) . . . . ?
C83 C84 C85 C86 9(3) . . . . ?
C84 C85 C86 N1 -6(3) . . . . ?
C86 N1 C82 C83 -7(2) . . . . ?
C87 C83 C84 C85 -178.9(17) . . . . ?
C88 C89 C90 C89 -179.1(13) . . . 3_755 ?
C88 C89 C91 C92 178.6(15) . . . . ?
C88 C89 C91 C93 0(2) . . . . ?
C89 C91 C92 C91 -1(3) . . . 3_755 ?
C90 C89 C91 C92 2(3) . . . . ?
C90 C89 C91 C93 -176.7(17) . . . . ?
C91 C89 C90 C89 -2(3) . . . 3_755 ?
C93 C91 C92 C91 177.3(11) . . . 3_755 ?
C94 C95 C96 C97 177.3(19) . . . . ?
C94 C95 C99 N2 174.1(16) . . . . ?
C95 C96 C97 C98 11(3) . . . . ?
C96 C95 C99 N2 -2(3) . . . . ?
C96 C97 C98 N2 -8(3) . . . . ?
C98 N2 C99 C95 6(2) . . . . ?
C99 N2 C98 C97 -1(3) . . . . ?
C99 C95 C96 C97 -7(3) . . . . ?
C100 N3 C104 C103 6.6(19) . . . . ?
C100 C101 C102 C103 -6(3) . . . . ?
C101 C102 C103 C104 4(3) . . . . ?
C102 C103 C104 N3 -4(2) . . . . ?
C104 N3 C100 C101 -9(2) . . . . ?
C105 C103 C104 N3 179.5(13) . . . . ?
C106 C107 C109 C110 -177.9(14) . . . . ?
C106 C107 C109 C111 2(2) . . . . ?
C107 C109 C110 C109 -1(3) . . . 3_755 ?
C108 C107 C109 C110 0(2) . . . . ?
C108 C107 C109 C111 179.6(14) . . . . ?
C109 C107 C108 C107 2(3) . . . 3_755 ?
C111 C109 C110 C109 178.9(11) . . . 3_755 ?
C111 C112 C113 C117 -1(11) . . . . ?
C112 C113 C114 C115 178(2) . . . . ?
C112 C113 C117 N4 -173.6(15) . . . . ?
C113 C114 C115 C116 -2(3) . . . . ?
C114 C113 C117 N4 0(3) . . . . ?
C114 C115 C116 N4 -4(3) . . . . ?
C116 N4 C117 C113 -6(2) . . . . ?
C117 N4 C116 C115 8(2) . . . . ?
C117 C113 C114 C115 5(3) . . . . ?
C118 N5 C122 C121 -3(2) . . . . ?
C118 C119 C120 C121 10(3) . . . . ?
C119 C120 C121 C122 -10(2) . . . . ?
C119 C120 C121 C123 178.6(19) . . . . ?
C120 C121 C122 N5 8(2) . . . . ?
C122 N5 C118 C119 2(3) . . . . ?
C123 C121 C122 N5 -179.8(15) . . . . ?
C124 C125 C126 C125 -179.3(12) . . . 3_755 ?
C124 C125 C127 C128 -178.4(17) . . . . ?
C124 C125 C127 C129 1(2) . . . . ?
C125 C127 C128 C127 -4(3) . . . 3_755 ?
C126 C125 C127 C128 2(2) . . . . ?
C126 C125 C127 C129 -178.6(14) . . . . ?
C127 C125 C126 C125 1(3) . . . 3_755 ?
C129 C127 C128 C127 176.5(10) . . . 3_755 ?
C130 C131 C132 C133 -176.1(19) . . . . ?
C130 C131 C135 N6 -178.9(14) . . . . ?
C131 C132 C133 C134 -2(3) . . . . ?
C132 C131 C135 N6 6(2) . . . . ?
C132 C133 C134 N6 3(3) . . . . ?
C134 N6 C135 C131 -6(2) . . . . ?
C135 N6 C134 C133 1(2) . . . . ?
C135 C131 C132 C133 -2(3) . . . . ?
Pd51 P51 C201 C202 67.1(11) . . . . ?
Pd51 P51 C204 C209 -161.9(5) . . . . ?
Pd51 P51 C204 C205 21.0(7) . . . . ?
Pd51 P51 C210 C215 -92.7(6) . . . . ?
Pd51 P51 C210 C211 82.6(6) . . . . ?
Pd51 P52 C203 C202 -61.3(13) . . . . ?
Pd51 P52 C216 C221 158.5(5) . . . . ?
Pd51 P52 C216 C217 -26.1(7) . . . . ?
Pd51 P52 C222 C223 85.9(6) . . . . ?
Pd51 P52 C222 C227 -88.4(6) . . . . ?
Pd51 N51 C281 C282 -177.8(15) . . . . ?
Pd51 N51 C285 C284 -177.3(11) . . . . ?
Pd51 N53 C299 C300 -179.0(16) . . . . ?
Pd51 N53 C303 C302 -175.9(15) . . . . ?
Pd52 P53 C228 C229 63.2(13) . . . . ?
Pd52 P53 C231 C232 86.1(7) . . . . ?
Pd52 P53 C231 C236 -88.8(7) . . . . ?
Pd52 P53 C237 C242 28.3(7) . . . . ?
Pd52 P53 C237 C238 -153.3(5) . . . . ?
Pd52 P54 C230 C229 -58.1(14) . . . . ?
Pd52 P54 C243 C244 -25.5(7) . . . . ?
Pd52 P54 C243 C196 158.0(5) . . . . ?
Pd52 P54 C248 C253 91.9(7) . . . . ?
Pd52 P54 C248 C249 -82.4(7) . . . . ?
Pd52 N52 C297 C296 177.2(16) . . . . ?
Pd52 N52 C298 C294 -175.8(14) . . . . ?
Pd52 N55 C317 C318 177.0(12) . . . . ?
Pd52 N55 C321 C320 -176.4(12) . . . . ?
Pd53 P55 C254 C255 62.5(12) . . . . ?
Pd53 P55 C257 C258 -97.7(7) . . . . ?
Pd53 P55 C257 C262 82.8(7) . . . . ?
Pd53 P55 C263 C264 10.5(9) . . . . ?
Pd53 P55 C263 C268 -169.7(7) . . . . ?
Pd53 P56 C256 C255 -58.2(12) . . . . ?
Pd53 P56 C269 C274 165.7(6) . . . . ?
Pd53 P56 C269 C270 -19.6(8) . . . . ?
Pd53 P56 C275 C280 -98.2(9) . . . . ?
Pd53 P56 C275 C276 84.5(9) . . . . ?
Pd53 N54 C315 C314 -178.3(14) . . . . ?
Pd53 N54 C316 C312 179.1(13) . . . . ?
Pd53 N56 C333 C332 178.6(12) . . . . ?
P51 C201 C202 C203 -76.1(13) . . . . ?
P51 C204 C209 C208 -177.2(8) . . . . ?
P51 C204 C205 C206 177.1(8) . . . . ?
P51 C210 C215 C214 175.2(8) . . . . ?
P51 C210 C211 C212 -175.2(8) . . . . ?
P52 C216 C221 C220 175.4(8) . . . . ?
P52 C216 C217 C218 -175.4(8) . . . . ?
P52 C222 C223 C224 -174.3(8) . . . . ?
P52 C222 C227 C226 174.2(8) . . . . ?
P53 C228 C229 C230 -74.2(15) . . . . ?
P53 C231 C232 C233 -174.8(9) . . . . ?
P53 C231 C236 C235 174.9(9) . . . . ?
P53 C237 C242 C241 178.4(8) . . . . ?
P53 C237 C238 C239 -178.3(9) . . . . ?
P54 C243 C244 C245 -176.6(8) . . . . ?
P54 C243 C196 C247 176.5(8) . . . . ?
P54 C248 C253 C252 -174.2(9) . . . . ?
P54 C248 C249 C250 174.4(9) . . . . ?
P55 C254 C255 C256 -77.1(17) . . . . ?
P55 C257 C258 C259 -179.5(9) . . . . ?
P55 C257 C262 C261 179.5(9) . . . . ?
P55 C263 C264 C265 179.8(11) . . . . ?
P55 C263 C268 C267 -179.8(11) . . . . ?
P56 C269 C274 C273 174.6(9) . . . . ?
P56 C269 C270 C271 -174.9(8) . . . . ?
P56 C275 C280 C279 -177.2(11) . . . . ?
P56 C275 C276 C277 177.3(11) . . . . ?
N51 C281 C282 C283 0(3) . . . . ?
N53 C299 C300 C301 1(3) . . . . ?
N55 C317 C318 C319 5(3) . . . . ?
C201 P51 C204 C209 -33.4(9) . . . . ?
C201 P51 C204 C205 149.4(7) . . . . ?
C201 P51 C210 C215 145.3(7) . . . . ?
C201 P51 C210 C211 -39.5(8) . . . . ?
C201 C202 C203 P52 74.7(15) . . . . ?
C203 P52 C216 C221 31.2(9) . . . . ?
C203 P52 C216 C217 -153.4(8) . . . . ?
C203 P52 C222 C223 -148.5(8) . . . . ?
C203 P52 C222 C227 37.2(9) . . . . ?
C204 P51 C201 C202 -61.6(12) . . . . ?
C204 P51 C210 C215 31.4(7) . . . . ?
C204 P51 C210 C211 -153.4(6) . . . . ?
C204 C209 C208 C207 0.0 . . . . ?
C209 C204 C205 C206 0.0 . . . . ?
C209 C208 C207 C206 0.0 . . . . ?
C208 C207 C206 C205 0.0 . . . . ?
C207 C206 C205 C204 0.0 . . . . ?
C205 C204 C209 C208 0.0 . . . . ?
C210 P51 C201 C202 -172.9(10) . . . . ?
C210 P51 C204 C209 76.3(7) . . . . ?
C210 P51 C204 C205 -100.9(7) . . . . ?
C210 C215 C214 C213 0.0 . . . . ?
C215 C210 C211 C212 0.0 . . . . ?
C215 C214 C213 C212 0.0 . . . . ?
C214 C213 C212 C211 0.0 . . . . ?
C213 C212 C211 C210 0.0 . . . . ?
C211 C210 C215 C214 0.0 . . . . ?
C216 P52 C203 C202 64.4(13) . . . . ?
C216 P52 C222 C223 -36.6(7) . . . . ?
C216 P52 C222 C227 149.1(6) . . . . ?
C216 C221 C220 C219 0.0 . . . . ?
C221 C216 C217 C218 0.0 . . . . ?
C221 C220 C219 C218 0.0 . . . . ?
C220 C219 C218 C217 0.0 . . . . ?
C219 C218 C217 C216 0.0 . . . . ?
C217 C216 C221 C220 0.0 . . . . ?
C222 P52 C203 C202 175.5(11) . . . . ?
C222 P52 C216 C221 -79.7(7) . . . . ?
C222 P52 C216 C217 95.7(7) . . . . ?
C222 C223 C224 C225 0.0 . . . . ?
C223 C222 C227 C226 0.0 . . . . ?
C223 C224 C225 C226 0.0 . . . . ?
C224 C225 C226 C227 0.0 . . . . ?
C225 C226 C227 C222 0.0 . . . . ?
C227 C222 C223 C224 0.0 . . . . ?
C228 P53 C231 C232 -38.3(9) . . . . ?
C228 P53 C231 C236 146.9(8) . . . . ?
C228 P53 C237 C242 154.7(8) . . . . ?
C228 P53 C237 C238 -26.9(8) . . . . ?
C228 C229 C230 P54 74.1(16) . . . . ?
C230 P54 C243 C244 -152.5(8) . . . . ?
C230 P54 C243 C196 30.9(9) . . . . ?
C230 P54 C248 C253 -142.7(8) . . . . ?
C230 P54 C248 C249 43.0(9) . . . . ?
C231 P53 C228 C229 -175.5(12) . . . . ?
C231 P53 C237 C242 -95.4(7) . . . . ?
C231 P53 C237 C238 83.0(7) . . . . ?
C231 C232 C233 C234 0.0 . . . . ?
C232 C231 C236 C235 0.0 . . . . ?
C232 C233 C234 C235 0.0 . . . . ?
C233 C234 C235 C236 0.0 . . . . ?
C234 C235 C236 C231 0.0 . . . . ?
C236 C231 C232 C233 0.0 . . . . ?
C237 P53 C228 C229 -64.2(13) . . . . ?
C237 P53 C231 C232 -146.4(7) . . . . ?
C237 P53 C231 C236 38.7(8) . . . . ?
C237 C242 C241 C240 0.0 . . . . ?
C242 C237 C238 C239 0.0 . . . . ?
C242 C241 C240 C239 0.0 . . . . ?
C241 C240 C239 C238 0.0 . . . . ?
C240 C239 C238 C237 0.0 . . . . ?
C238 C237 C242 C241 0.0 . . . . ?
C243 P54 C230 C229 69.0(14) . . . . ?
C243 P54 C248 C253 -33.9(8) . . . . ?
C243 P54 C248 C249 151.8(7) . . . . ?
C243 C244 C245 C246 0.0 . . . . ?
C244 C243 C196 C247 0.0 . . . . ?
C244 C245 C246 C247 0.0 . . . . ?
C245 C246 C247 C196 0.0 . . . . ?
C246 C247 C196 C243 0.0 . . . . ?
C196 C243 C244 C245 0.0 . . . . ?
C248 P54 C230 C229 -179.9(12) . . . . ?
C248 P54 C243 C244 96.9(7) . . . . ?
C248 P54 C243 C196 -79.6(7) . . . . ?
C248 C253 C252 C251 0.0 . . . . ?
C253 C248 C249 C250 0.0 . . . . ?
C253 C252 C251 C250 0.0 . . . . ?
C252 C251 C250 C249 0.0 . . . . ?
C251 C250 C249 C248 0.0 . . . . ?
C249 C248 C253 C252 0.0 . . . . ?
C254 P55 C257 C258 139.6(8) . . . . ?
C254 P55 C257 C262 -39.9(9) . . . . ?
C254 P55 C263 C264 140.4(9) . . . . ?
C254 P55 C263 C268 -39.8(11) . . . . ?
C254 C255 C256 P56 74.1(17) . . . . ?
C256 P56 C269 C274 37.1(10) . . . . ?
C256 P56 C269 C270 -148.1(9) . . . . ?
C256 P56 C275 C280 27.7(11) . . . . ?
C256 P56 C275 C276 -149.6(9) . . . . ?
C257 P55 C254 C255 -178.9(11) . . . . ?
C257 P55 C263 C264 -106.8(9) . . . . ?
C257 P55 C263 C268 73.0(10) . . . . ?
C257 C258 C259 C260 0.0 . . . . ?
C258 C257 C262 C261 0.0 . . . . ?
C258 C259 C260 C261 0.0 . . . . ?
C259 C260 C261 C262 0.0 . . . . ?
C260 C261 C262 C257 0.0 . . . . ?
C262 C257 C258 C259 0.0 . . . . ?
C263 P55 C254 C255 -67.1(13) . . . . ?
C263 P55 C257 C258 23.5(9) . . . . ?
C263 P55 C257 C262 -156.0(7) . . . . ?
C263 C264 C265 C266 0.0 . . . . ?
C264 C263 C268 C267 0.0 . . . . ?
C264 C265 C266 C267 0.0 . . . . ?
C265 C266 C267 C268 0.0 . . . . ?
C266 C267 C268 C263 0.0 . . . . ?
C268 C263 C264 C265 0.0 . . . . ?
C269 P56 C256 C255 68.9(12) . . . . ?
C269 P56 C275 C280 139.8(10) . . . . ?
C269 P56 C275 C276 -37.4(11) . . . . ?
C269 C274 C273 C272 0.0 . . . . ?
C274 C269 C270 C271 0.0 . . . . ?
C274 C273 C272 C271 0.0 . . . . ?
C273 C272 C271 C270 0.0 . . . . ?
C272 C271 C270 C269 0.0 . . . . ?
C270 C269 C274 C273 0.0 . . . . ?
C275 P56 C256 C255 -179.8(11) . . . . ?
C275 P56 C269 C274 -75.2(9) . . . . ?
C275 P56 C269 C270 99.6(9) . . . . ?
C275 C280 C279 C278 0.0 . . . . ?
C280 C275 C276 C277 0.0 . . . . ?
C280 C279 C278 C277 0.0 . . . . ?
C279 C278 C277 C276 0.0 . . . . ?
C278 C277 C276 C275 0.0 . . . . ?
C276 C275 C280 C279 0.0 . . . . ?
C281 N51 C285 C284 7(2) . . . . ?
C281 C282 C283 C284 -1(3) . . . . ?
C282 C283 C284 C285 5(3) . . . . ?
C282 C283 C284 C286 -174.9(16) . . . . ?
C283 C284 C285 N51 -9(2) . . . . ?
C285 N51 C281 C282 -2(3) . . . . ?
C286 C284 C285 N51 171.3(14) . . . . ?
C287 C288 C289 C288 172(2) . . . 3 ?
C287 C288 C290 C291 -177.2(17) . . . . ?
C287 C288 C290 C292 -8(3) . . . . ?
C288 C290 C291 C290 -9(3) . . . 3 ?
C289 C288 C290 C291 12(3) . . . . ?
C290 C288 C289 C288 -17(4) . . . 3 ?
C292 C290 C291 C290 -179.6(15) . . . 3 ?
C293 C294 C295 C296 173(2) . . . . ?
C293 C294 C298 N52 175.8(17) . . . . ?
C294 C295 C296 C297 16(4) . . . . ?
C295 C294 C298 N52 3(2) . . . . ?
C295 C296 C297 N52 -6(4) . . . . ?
C297 N52 C298 C294 7(2) . . . . ?
C298 N52 C297 C296 -6(3) . . . . ?
C298 C294 C295 C296 -14(3) . . . . ?
C299 N53 C303 C302 4(2) . . . . ?
C299 C300 C301 C302 -8(3) . . . . ?
C300 C301 C302 C303 13(3) . . . . ?
C300 C301 C302 C304 179.1(19) . . . . ?
C301 C302 C303 N53 -11(3) . . . . ?
C303 N53 C299 C300 1(3) . . . . ?
C304 C302 C303 N53 -178.6(16) . . . . ?
C304 C305 C306 C307 20(11) . . . . ?
C304 C305 C306 C308 -149(9) . . . . ?
C305 C306 C307 C306 -178.2(16) . . . 3 ?
C305 C306 C308 C309 178.1(18) . . . . ?
C305 C306 C308 C310 -13(2) . . . . ?
C306 C308 C309 C308 -10(4) . . . 3 ?
C307 C306 C308 C309 8(2) . . . . ?
C307 C306 C308 C310 176.6(17) . . . . ?
C308 C306 C307 C306 -8(3) . . . 3 ?
C310 C308 C309 C308 -178.2(19) . . . 3 ?
C311 C312 C313 C314 -173(2) . . . . ?
C311 C312 C316 N54 169.5(18) . . . . ?
C312 C313 C314 C315 0(4) . . . . ?
C313 C312 C316 N54 -4(3) . . . . ?
C313 C314 C315 N54 4(3) . . . . ?
C315 N54 C316 C312 8(3) . . . . ?
C316 N54 C315 C314 -8(3) . . . . ?
C316 C312 C313 C314 0(4) . . . . ?
C317 N55 C321 C320 7(2) . . . . ?
C317 C318 C319 C320 -4(3) . . . . ?
C318 C319 C320 C321 5(2) . . . . ?
C318 C319 C320 C322 -178.7(18) . . . . ?
C319 C320 C321 N55 -6(2) . . . . ?
C321 N55 C317 C318 -6(2) . . . . ?
C322 C320 C321 N55 177.0(14) . . . . ?
C323 C324 C325 C324 -165.2(15) . . . 3 ?
C323 C324 C326 C327 169(2) . . . . ?
C323 C324 C326 C328 8(3) . . . . ?
C324 C326 C327 C326 19(3) . . . 3 ?
C325 C324 C326 C327 -23(3) . . . . ?
C325 C324 C326 C328 176.2(17) . . . . ?
C326 C324 C325 C324 26(3) . . . 3 ?
C328 C326 C327 C326 -179.7(13) . . . 3 ?
C329 C330 C331 C332 -175.0(17) . . . . ?
C329 C330 C334 N56 176.8(15) . . . . ?
C330 C331 C332 C333 -6(3) . . . . ?
C331 C330 C334 N56 -3(3) . . . . ?
C331 C332 C333 N56 6(3) . . . . ?
C333 N56 C334 C330 3(3) . . . . ?
C334 N56 C333 C332 -4(2) . . . . ?
C334 C330 C331 C332 5(3) . . . . ?
O501 S501 C501 F501 -49.7 . . . . ?
O501 S501 C501 F502 -177.6 . . . . ?
O501 S501 C501 F503 62.5 . . . . ?
O502 S501 C501 F501 70.2 . . . . ?
O502 S501 C501 F502 -57.8 . . . . ?
O502 S501 C501 F503 -177.7 . . . . ?
O503 S501 C501 F501 -167.8 . . . . ?
O503 S501 C501 F502 64.3 . . . . ?
O503 S501 C501 F503 -55.6 . . . . ?
F511 F511 C511 S511 92.8 3_655 . . . ?
F511 F511 C511 F512 -152.7 3_655 . . 3_655 ?
F511 F511 C511 F512 -28.6 3_655 . . . ?
F511 F511 C511 F513 -138.2 3_655 . . . ?
F511 F511 C511 F513 -46.8 3_655 . . 3_655 ?
F512 F513 C511 S511 76.0 3_655 . . . ?
F512 F513 C511 F511 -46.1 3_655 . . . ?
F512 F513 C511 F511 -59.0 3_655 . . 3_655 ?
F512 F513 C511 F512 -158.5 3_655 . . . ?
F512 F513 C511 F513 -164.1 3_655 . . 3_655 ?
F513 F512 C511 S511 113.5 3_655 . . . ?
F513 F512 C511 F511 -136.2 3_655 . . 3_655 ?
F513 F512 C511 F511 -128.1 3_655 . . . ?
F513 F512 C511 F512 -24.9 3_655 . . 3_655 ?
F513 F512 C511 F513 -16.2 3_655 . . . ?
F513 F513 C511 S511 -120.0 3_655 . . . ?
F513 F513 C511 F511 105.1 3_655 . . 3_655 ?
F513 F513 C511 F511 117.9 3_655 . . . ?
F513 F513 C511 F512 164.1 3_655 . . 3_655 ?
F513 F513 C511 F512 5.6 3_655 . . . ?
O512 S511 C511 F511 -48.5 3_655 . . 3_655 ?
O512 S511 C511 F511 48.5 . . . . ?
O512 S511 C511 F511 66.4 . . . 3_655 ?
O512 S511 C511 F511 -66.4 3_655 . . . ?
O512 S511 C511 F512 166.3 . . . . ?
O512 S511 C511 F512 51.4 3_655 . . . ?
O512 S511 C511 F512 -166.3 3_655 . . 3_655 ?
O512 S511 C511 F512 -51.4 . . . 3_655 ?
O512 S511 C511 F513 72.8 3_655 . . 3_655 ?
O512 S511 C511 F513 -172.3 . . . 3_655 ?
O512 S511 C511 F513 172.3 3_655 . . . ?
O512 S511 C511 F513 -72.8 . . . . ?
O513 S511 C511 F511 -171.0 . . . 3_655 ?
O513 S511 C511 F511 171.0 . . . . ?
O513 S511 C511 F512 71.1 . . . 3_655 ?
O513 S511 C511 F512 -71.1 . . . . ?
O513 S511 C511 F513 49.7 . . . . ?
O513 S511 C511 F513 -49.7 . . . 3_655 ?
F521 F523 C521 S521 173.3 3_655 . . . ?
F521 F523 C521 F521 -51.9 3_655 . . . ?
F521 F523 C521 F522 43.3 3_655 . . . ?
F521 F523 C521 F523 -55.5 3_655 . . 3_655 ?
F523 F521 C521 S521 7.2 3_655 . . . ?
F523 F521 C521 F521 -128.3 3_655 . . 3_655 ?
F523 F521 C521 F522 137.2 3_655 . . . ?
F523 F521 C521 F523 -124.9 3_655 . . . ?
O521 S521 C521 F521 56.3 . . . . ?
O521 S521 C521 F521 179.0 . . . 3_655 ?
O521 S521 C521 F521 -179.0 3_655 . . . ?
O521 S521 C521 F521 -56.3 3_655 . . 3_655 ?
O521 S521 C521 F522 62.3 3_655 . . . ?
O521 S521 C521 F522 -62.3 . . . . ?
O521 S521 C521 F523 -178.4 3_655 . . 3_655 ?
O521 S521 C521 F523 -57.0 3_655 . . . ?
O521 S521 C521 F523 57.0 . . . 3_655 ?
O521 S521 C521 F523 178.4 . . . . ?
O522 S521 C521 F521 -61.3 . . . . ?
O522 S521 C521 F521 61.3 . . . 3_655 ?
O522 S521 C521 F522 180.0 . . . . ?
O522 S521 C521 F523 60.7 . . . . ?
O522 S521 C521 F523 -60.7 . . . 3_655 ?
O531 S531 C531 F531 65.3 . . . . ?
O531 S531 C531 F532 -165.4 . . . . ?
O531 S531 C531 F533 -55.5 . . . . ?
O532 S531 C531 F531 -57.4 . . . . ?
O532 S531 C531 F532 71.9 . . . . ?
O532 S531 C531 F533 -178.2 . . . . ?
O533 S531 C531 F531 -174.4 . . . . ?
O533 S531 C531 F532 -45.1 . . . . ?
O533 S531 C531 F533 64.8 . . . . ?
O541 S541 O541 O543 179.6 3_655 . . 3_655 ?
O541 S541 O543 O541 0.5 . . . 3_655 ?
O541 S541 C541 F541 -49.1 3_655 . . . ?
O541 S541 C541 F541 49.1 . . . . ?
O541 S541 C541 F542 -70.8 . . . . ?
O541 S541 C541 F542 169.0 . . . 3_655 ?
O541 S541 C541 F542 -169.0 3_655 . . . ?
O541 S541 C541 F542 70.8 3_655 . . 3_655 ?
O542 S541 O541 O543 -64.2 . . . 3_655 ?
O542 S541 O543 O541 -124.7 . . . 3_655 ?
O542 S541 C541 F541 180.0 . . . . ?
O542 S541 C541 F542 60.1 . . . . ?
O542 S541 C541 F542 -60.1 . . . 3_655 ?
O543 S541 O541 O543 179.3 . . . 3_655 ?
O543 S541 O543 O541 1.1 3_655 . . 3_655 ?
O543 S541 C541 F541 -76.1 . . . . ?
O543 S541 C541 F541 76.1 3_655 . . . ?
O543 S541 C541 F542 43.8 . . . 3_655 ?
O543 S541 C541 F542 -43.8 3_655 . . . ?
O543 S541 C541 F542 -164.0 3_655 . . 3_655 ?
O543 S541 C541 F542 164.0 . . . . ?
C541 S541 O541 O543 61.5 . . . 3_655 ?
C541 S541 O543 O541 127.5 . . . 3_655 ?
O551 S551 O552 O553 -94.0 . . . 3_755 ?
O551 S551 O553 O552 -89.4 . . . 3_755 ?
O551 S551 C551 F552 -60.4 . . . . ?
O551 S551 C551 F552 60.4 . . . 3_755 ?
O551 S551 C551 F554 180.0 . . . . ?
O552 S551 O552 O553 144.6 3_755 . . 3_755 ?
O552 S551 O553 O552 39.4 . . . 3_755 ?
O552 S551 C551 F552 57.8 3_755 . . . ?
O552 S551 C551 F552 -178.7 . . . . ?
O552 S551 C551 F552 178.7 3_755 . . 3_755 ?
O552 S551 C551 F552 -57.8 . . . 3_755 ?
O552 S551 C551 F554 61.7 . . . . ?
O552 S551 C551 F554 -61.7 3_755 . . . ?
O553 S551 O552 O553 136.9 . . . 3_755 ?
O553 S551 O553 O552 49.6 3_755 . . 3_755 ?
O553 S551 C551 F552 52.5 . . . . ?
O553 S551 C551 F552 173.3 . . . 3_755 ?
O553 S551 C551 F552 -173.3 3_755 . . . ?
O553 S551 C551 F552 -52.5 3_755 . . 3_755 ?
O553 S551 C551 F554 67.1 3_755 . . . ?
O553 S551 C551 F554 -67.1 . . . . ?
C551 S551 O552 O553 29.8 . . . 3_755 ?
C551 S551 O553 O552 151.2 . . . 3_755 ?
O561 S561 C561 F561 -39.2 . . . . ?
O561 S561 C561 F562 -179.6 . . . . ?
O561 S561 C561 F563 67.9 . . . . ?
O562 S561 C561 F561 -166.2 . . . . ?
O562 S561 C561 F562 53.4 . . . . ?
O562 S561 C561 F563 -59.0 . . . . ?
O563 S561 C561 F561 76.0 . . . . ?
O563 S561 C561 F562 -64.5 . . . . ?
O563 S561 C561 F563 -176.9 . . . . ?
O571 S571 C571 F571 -52.2 . . . . ?
O571 S571 C571 F572 68.2 . . . . ?
O571 S571 C571 F573 -172.7 . . . . ?
O572 S571 C571 F571 -169.0 . . . . ?
O572 S571 C571 F572 -48.6 . . . . ?
O572 S571 C571 F573 70.5 . . . . ?
O573 S571 C571 F571 66.1 . . . . ?
O573 S571 C571 F572 -173.5 . . . . ?
O573 S571 C571 F573 -54.4 . . . . ?
O581 S581 C581 F581 68.8 . . . . ?
O581 S581 C581 F582 -175.0 . . . . ?
O581 S581 C581 F583 -53.9 . . . . ?
O582 S581 C581 F581 -179.9 . . . . ?
O582 S581 C581 F582 -63.7 . . . . ?
O582 S581 C581 F583 57.4 . . . . ?
O583 S581 C581 F581 -61.2 . . . . ?
O583 S581 C581 F582 55.0 . . . . ?
O583 S581 C581 F583 176.1 . . . . ?
O591 S591 C591 F591 -53.6 . . . . ?
O591 S591 C591 F592 68.1 . . . . ?
O591 S591 C591 F593 -164.9 . . . . ?
O592 S591 C591 F591 58.3 . . . . ?
O592 S591 C591 F592 180.0 . . . . ?
O592 S591 C591 F593 -53.0 . . . . ?
O593 S591 C591 F591 173.6 . . . . ?
O593 S591 C591 F592 -64.7 . . . . ?
O593 S591 C591 F593 62.2 . . . . ?
O601 S601 C601 F601 -42.3 . . . . ?
O601 S601 C601 F602 -156.0 . . . . ?
O601 S601 C601 F603 66.6 . . . . ?
O602 S601 C601 F601 -157.2 . . . . ?
O602 S601 C601 F602 89.0 . . . . ?
O602 S601 C601 F603 -48.4 . . . . ?
O603 S601 C601 F601 71.1 . . . . ?
O603 S601 C601 F602 -42.6 . . . . ?
O603 S601 C601 F603 180.0 . . . . ?
O611 S611 C611 F611 72.3 . . . . ?
O611 S611 C611 F611 -72.3 3 . . . ?
O611 S611 C611 F612 157.4 3 . . . ?
O611 S611 C611 F612 -58.0 . . . . ?
O611 S611 C611 F613 -167.4 . . . . ?
O611 S611 C611 F613 48.0 3 . . . ?
O612 S611 C611 F611 180.0 . . . . ?
O612 S611 C611 F612 49.7 . . . . ?
O612 S611 C611 F613 -59.7 . . . . ?
F621 F622 C621 S621 105.3 3_755 . . . ?
F621 F622 C621 F621 -148.5 3_755 . . . ?
F621 F622 C621 F623 -16.1 3_755 . . . ?
F622 F621 C621 S621 91.1 3_755 . . . ?
F622 F621 C621 F622 -20.4 3_755 . . . ?
F622 F621 C621 F623 -153.7 3_755 . . . ?
O621 S621 C621 F621 -80.3 . . . . ?
O621 S621 C621 F622 36.5 . . . . ?
O621 S621 C621 F623 161.4 . . . . ?
O622 S621 C621 F621 163.9 . . . . ?
O622 S621 C621 F622 -79.2 . . . . ?
O622 S621 C621 F623 45.7 . . . . ?
O623 S621 C621 F621 35.0 . . . . ?
O623 S621 C621 F622 151.9 . . . . ?
O623 S621 C621 F623 -83.2 . . . . ?
O631 S631 O632 O632 -104.0 . . . 3_655 ?
O631 S631 C631 F631 -59.5 . . . . ?
O631 S631 C631 F632 63.4 . . . . ?
O631 S631 C631 F633 180.0 . . . . ?
O632 S631 C631 F631 163.0 3_655 . . . ?
O632 S631 C631 F631 78.0 . . . . ?
O632 S631 C631 F632 -74.1 3_655 . . . ?
O632 S631 C631 F632 -159.1 . . . . ?
O632 S631 C631 F633 42.5 3_655 . . . ?
O632 S631 C631 F633 -42.5 . . . . ?
C631 S631 O632 O632 119.4 . . . 3_655 ?
O642 S641 C641 F641 -60.3 3_655 . . . ?
O642 S641 C641 F641 178.1 . . . . ?
O642 S641 C641 F642 60.8 3_655 . . . ?
O642 S641 C641 F642 -60.8 . . . . ?
O642 S641 C641 F643 -178.2 3_655 . . . ?
O642 S641 C641 F643 60.1 . . . . ?
O643 S641 C641 F641 58.9 . . . . ?
O643 S641 C641 F642 180.0 . . . . ?
O643 S641 C641 F643 -59.1 . . . . ?
O651 S651 C651 F651 -61.8 . . . . ?
O651 S651 C651 F652 -166.1 . . . . ?
O651 S651 C651 F653 86.1 . . . . ?
O652 S651 C651 F651 58.0 . . . . ?
O652 S651 C651 F652 -46.4 . . . . ?
O652 S651 C651 F653 -154.1 . . . . ?

loop_
_twin_individual_id
_twin_individual_mass_fraction_refined
1 0.53(3)
2 0.47(3)

loop_
_smtbx_masks_void_nr
_smtbx_masks_void_average_x
_smtbx_masks_void_average_y
_smtbx_masks_void_average_z
_smtbx_masks_void_volume
_smtbx_masks_void_count_electrons
_smtbx_masks_void_content
1 -0.410 -0.857 -0.928 27859.3 7755.7 ?
